data_4114081
loop_
_publ_author_name
'Mihail Barboiu'
'Gavin Vaughan'
'Roland Graff'
'Jean-Marie Lehn'

_publ_contact_author 'Jean-Marie Lehn'
_publ_contact_author_email lehn@chimie.u-strasbg.fr
_publ_section_title
;
 Self-Assembly, Structure, and Dynamic Interconversion of
 Metallosupramolecular Architectures Generated by Pb(II) Binding-Induced
 Unfolding of a Helical Ligand
;
_journal_name_full 'Journal of the American Chemical Society'
_journal_page_first 10257
_journal_page_last 10265
_journal_paper_doi 10.1021/ja0301929
_journal_volume 125
_journal_year 2003
_chemical_formula_sum 'C464 H396 F96 N96 O105 Pb16 S64'
_chemical_formula_weight 16187.65
_chemical_name_systematic
; 
 ? 
;
_space_group_IT_number 14
_symmetry_cell_setting monoclinic
_symmetry_space_group_name_Hall '-P 2ybc'
_symmetry_space_group_name_H-M 'P 1 21/c 1'
_atom_sites_solution_hydrogens geom
_atom_sites_solution_primary direct
_atom_sites_solution_secondary difmap
_audit_creation_method SHELXL-97
_cell_angle_alpha 90.00
_cell_angle_beta 107.013(5)
_cell_angle_gamma 90.00
_cell_formula_units_Z 4
_cell_length_a 31.050(2)
_cell_length_b 52.013(4)
_cell_length_c 37.379(4)
_cell_measurement_temperature 293(2)
_cell_volume 57725(9)
_computing_cell_refinement Saint
_computing_data_collection Smart
_computing_data_reduction Saint
_computing_molecular_graphics XP
_computing_structure_refinement 'SHELXL-97 (Sheldrick, 1997)'
_computing_structure_solution 'SHELXS-97 (Sheldrick, 1990)'
_diffrn_ambient_temperature 293(2)
_diffrn_measured_fraction_theta_full 0.988
_diffrn_measured_fraction_theta_max 0.988
_diffrn_measurement_method phi-scan
_diffrn_radiation_monochromator Silicon(111)
_diffrn_radiation_source Synchrotron
_diffrn_radiation_type X-Rays
_diffrn_radiation_wavelength 0.32826
_diffrn_reflns_av_R_equivalents 0.1075
_diffrn_reflns_av_sigmaI/netI 0.1134
_diffrn_reflns_limit_h_max 24
_diffrn_reflns_limit_h_min -24
_diffrn_reflns_limit_k_max 41
_diffrn_reflns_limit_k_min -41
_diffrn_reflns_limit_l_max 29
_diffrn_reflns_limit_l_min -29
_diffrn_reflns_number 104725
_diffrn_reflns_theta_full 7.54
_diffrn_reflns_theta_max 7.54
_diffrn_reflns_theta_min 1.57
_exptl_absorpt_coefficient_mu 2.722
_exptl_absorpt_correction_T_max 1.64
_exptl_absorpt_correction_T_min 0.89
_exptl_absorpt_correction_type Sadabs
_exptl_crystal_colour yellow
_exptl_crystal_density_diffrn 1.863
_exptl_crystal_description block
_exptl_crystal_F_000 31568
_exptl_crystal_size_max 0.08
_exptl_crystal_size_mid 0.06
_exptl_crystal_size_min 0.04
_refine_diff_density_max 2.489
_refine_diff_density_min -1.488
_refine_diff_density_rms 0.245
_refine_ls_extinction_method none
_refine_ls_goodness_of_fit_ref 1.042
_refine_ls_hydrogen_treatment mixed
_refine_ls_matrix_type fullcycle
_refine_ls_number_parameters 4932
_refine_ls_number_reflns 30561
_refine_ls_number_restraints 26729
_refine_ls_restrained_S_all 0.777
_refine_ls_R_factor_all 0.2071
_refine_ls_R_factor_gt 0.1248
_refine_ls_shift/su_max 0.194
_refine_ls_shift/su_mean 0.005
_refine_ls_structure_factor_coef Fsqd
_refine_ls_weighting_details 'calc w=1/[\s^2^(Fo^2^)+(0.1953P)^2^+4636.6958P] where P=(Fo^2^+2Fc^2^)/3'
_refine_ls_weighting_scheme calc
_refine_ls_wR_factor_gt 0.3209
_refine_ls_wR_factor_ref 0.3663
_reflns_number_gt 18083
_reflns_number_total 30561
_reflns_threshold_expression >2sigma(I)
_cod_data_source_file ja0301929a.cif
_cod_data_source_block mdb2
_cod_original_cell_volume 57725(8)
_cod_database_code 4114081
_diffrn_detector_area_device_type 'CCD camera'

loop_
_symmetry_equiv_pos_as_xyz
'x, y, z'
'-x, y+1/2, -z+1/2'
'-x, -y, -z'
'x, -y-1/2, z-1/2'

loop_
_atom_site_label
_atom_site_type_symbol
_atom_site_fract_x
_atom_site_fract_y
_atom_site_fract_z
_atom_site_U_iso_or_equiv
_atom_site_adp_type
_atom_site_occupancy
_atom_site_symmetry_multiplicity
_atom_site_calc_flag
_atom_site_refinement_flags
Pb11 Pb 0.45246(6) 0.05565(3) 1.64643(6) 0.0903(9) Uani 1 1 d U
Pb12 Pb 0.44280(6) 0.17292(3) 1.69624(6) 0.0868(9) Uani 1 1 d U
Pb13 Pb 0.41689(8) 0.29641(3) 1.70172(6) 0.1006(10) Uani 1 1 d U
Pb14 Pb 0.37620(6) 0.41377(3) 1.66578(6) 0.0882(9) Uani 1 1 d U
Pb21 Pb 0.63399(6) 0.07275(3) 1.61209(6) 0.0850(9) Uani 1 1 d U
Pb22 Pb 0.61513(6) 0.19349(3) 1.65759(5) 0.0786(8) Uani 1 1 d U
Pb23 Pb 0.60292(7) 0.32017(3) 1.65645(5) 0.0814(8) Uani 1 1 d U
Pb24 Pb 0.55487(6) 0.43246(3) 1.62028(5) 0.0812(8) Uani 1 1 d U
Pb31 Pb 0.84552(7) 0.08784(3) 1.61945(6) 0.0919(9) Uani 1 1 d U
Pb32 Pb 0.83045(6) 0.19898(3) 1.65839(5) 0.0773(8) Uani 1 1 d U
Pb33 Pb 0.81719(6) 0.32727(3) 1.66148(5) 0.0757(8) Uani 1 1 d U
Pb34 Pb 0.76282(6) 0.45323(3) 1.61871(5) 0.0775(8) Uani 1 1 d U
Pb41 Pb 1.05821(6) 0.11395(3) 1.66929(6) 0.0862(9) Uani 1 1 d U
Pb42 Pb 1.04461(7) 0.22899(3) 1.70946(6) 0.0902(9) Uani 1 1 d U
Pb43 Pb 1.01188(7) 0.35226(3) 1.70556(5) 0.0863(9) Uani 1 1 d U
Pb44 Pb 0.96616(6) 0.47288(3) 1.66049(6) 0.0853(9) Uani 1 1 d U
C2A C 0.4338(11) 0.2770(8) 1.7948(14) 0.12(2) Uiso 1 1 d DU
C4A C 0.4306(13) 0.2984(11) 1.8468(7) 0.16(3) Uiso 1 1 d DU
N2A N 0.4228(10) 0.2968(9) 1.7727(11) 0.113(18) Uiso 1 1 d DU
C6A C 0.4151(11) 0.3187(8) 1.7869(14) 0.11(2) Uiso 1 1 d DU
C5A C 0.4191(13) 0.3198(11) 1.8249(18) 0.16(3) Uiso 1 1 d DU
H5AA H 0.4139 0.3352 1.8355 0.192 Uiso 1 1 calc R
C3A C 0.4375(12) 0.2771(10) 1.8277(16) 0.12(2) Uiso 1 1 d DU
H3AA H 0.4454 0.2619 1.8410 0.144 Uiso 1 1 calc R
C3H C 1.0441(13) 0.3417(10) 1.8328(19) 0.18(4) Uiso 1 1 d DU
H3HA H 1.0473 0.3269 1.8471 0.218 Uiso 1 1 calc R
C2H C 1.0456(12) 0.3396(8) 1.7973(13) 0.13(3) Uiso 1 1 d DU
N2H N 1.0418(9) 0.3586(8) 1.7737(9) 0.082(14) Uiso 1 1 d DU
C6H C 1.0354(12) 0.3806(7) 1.7881(13) 0.14(3) Uiso 1 1 d DU
C5H C 1.0331(13) 0.3856(10) 1.8262(15) 0.14(3) Uiso 1 1 d DU
H5HA H 1.0286 0.4020 1.8344 0.173 Uiso 1 1 calc R
C4H C 1.0381(11) 0.3645(10) 1.8488(6) 0.10(2) Uiso 1 1 d DU
C24D C 0.5540(13) 0.5294(11) 1.6187(13) 0.14(3) Uiso 1 1 d DU
H24A H 0.5534 0.5473 1.6179 0.172 Uiso 1 1 calc R
C25D C 0.5335(14) 0.5170(9) 1.5864(15) 0.14(3) Uiso 1 1 d DU
H25A H 0.5197 0.5259 1.5644 0.172 Uiso 1 1 calc R
C26D C 0.5341(11) 0.4909(9) 1.5876(11) 0.11(2) Uiso 1 1 d DU
H26A H 0.5204 0.4815 1.5660 0.126 Uiso 1 1 calc R
N6D N 0.5536(9) 0.4788(6) 1.6185(9) 0.071(13) Uiso 1 1 d DU
C22D C 0.5726(10) 0.4924(7) 1.6481(9) 0.080(18) Uiso 1 1 d DU
C23D C 0.5751(13) 0.5186(7) 1.6523(13) 0.11(2) Uiso 1 1 d DU
H23A H 0.5890 0.5274 1.6743 0.129 Uiso 1 1 calc R
C17D C 0.6111(9) 0.4869(7) 1.7176(10) 0.067(16) Uiso 1 1 d DU
H17A H 0.6039 0.5037 1.7219 0.080 Uiso 1 1 calc R
C16D C 0.6319(10) 0.4730(6) 1.7486(7) 0.091(19) Uiso 1 1 d DU
C15D C 0.6409(10) 0.4487(5) 1.7389(10) 0.056(15) Uiso 1 1 d DU
H15A H 0.6551 0.4374 1.7581 0.068 Uiso 1 1 calc R
C14D C 0.6307(11) 0.4400(6) 1.7036(12) 0.090(19) Uiso 1 1 d DU
N5D N 0.6106(10) 0.4556(7) 1.6768(11) 0.121(19) Uiso 1 1 d DU
C18D C 0.5992(10) 0.4793(7) 1.6807(10) 0.071(17) Uiso 1 1 d DU
N3N N 0.5341(10) 0.2210(5) 1.6394(8) 0.072(13) Uiso 1 1 d DU
C13N C 0.5104(11) 0.2192(5) 1.6627(11) 0.081(18) Uiso 1 1 d DU
H13A H 0.5255 0.2224 1.6877 0.097 Uiso 1 1 calc R
N4N N 0.4678(11) 0.2134(5) 1.6550(9) 0.092(15) Uiso 1 1 d DU
C12N C 0.4440(11) 0.2090(5) 1.6206(9) 0.068(16) Uiso 1 1 d DU
C11N C 0.4688(10) 0.2107(5) 1.5959(9) 0.041(13) Uiso 1 1 d DU
H11A H 0.4538 0.2075 1.5709 0.049 Uiso 1 1 calc R
C10N C 0.5137(10) 0.2167(5) 1.6045(9) 0.084(19) Uiso 1 1 d DU
C14N C 0.3974(11) 0.2024(6) 1.6137(10) 0.10(2) Uiso 1 1 d DU
C15N C 0.3732(12) 0.2007(7) 1.5767(14) 0.11(2) Uiso 1 1 d DU
H15B H 0.3860 0.2053 1.5581 0.134 Uiso 1 1 calc R
C16N C 0.3299(11) 0.1919(6) 1.5680(8) 0.11(2) Uiso 1 1 d DU
C17N C 0.3175(15) 0.1859(7) 1.5991(11) 0.088(19) Uiso 1 1 d DU
H17B H 0.2888 0.1796 1.5970 0.106 Uiso 1 1 calc R
C18N C 0.3487(10) 0.1893(5) 1.6340(10) 0.072(17) Uiso 1 1 d DU
N5N N 0.3902(9) 0.1974(5) 1.6457(8) 0.047(11) Uiso 1 1 d DU
N1O N 0.6934(10) 0.0772(5) 1.5791(9) 0.070(13) Uiso 1 1 d DU
C0P C 0.7362(10) 0.0780(5) 1.5958(11) 0.083(18) Uiso 1 1 d DU
H0PA H 0.7446 0.0783 1.6218 0.099 Uiso 1 1 calc R
N1P N 0.7687(11) 0.0783(5) 1.5806(10) 0.076(14) Uiso 1 1 d DU
C1P C 0.7568(13) 0.0777(5) 1.5475(12) 0.077(18) Uiso 1 1 d DU
C0O C 0.7137(13) 0.0767(6) 1.5240(12) 0.10(2) Uiso 1 1 d DU
H0OA H 0.7072 0.0762 1.4981 0.125 Uiso 1 1 calc R
C1O C 0.6806(13) 0.0766(6) 1.5417(12) 0.080(18) Uiso 1 1 d DU
C2O C 0.6330(13) 0.0751(6) 1.5244(12) 0.10(2) Uiso 1 1 d DU
C3O C 0.6204(12) 0.0827(6) 1.4876(12) 0.089(19) Uiso 1 1 d DU
H3OA H 0.6418 0.0880 1.4763 0.107 Uiso 1 1 calc R
C4O C 0.5759(12) 0.0824(6) 1.4680(6) 0.075(17) Uiso 1 1 d DU
C5O C 0.5513(18) 0.0736(7) 1.4902(15) 0.14(3) Uiso 1 1 d DU
H5OA H 0.5204 0.0725 1.4789 0.168 Uiso 1 1 calc R
C6O C 0.5651(12) 0.0667(6) 1.5245(11) 0.088(19) Uiso 1 1 d DU
N2O N 0.6072(13) 0.0669(6) 1.5439(10) 0.096(16) Uiso 1 1 d DU
C16J C 0.9734(13) 0.4715(6) 1.5208(6) 0.087(19) Uiso 1 1 d DU
C15J C 0.9325(13) 0.4757(6) 1.5262(13) 0.09(2) Uiso 1 1 d DU
H15C H 0.9055 0.4771 1.5071 0.110 Uiso 1 1 calc R
C14J C 0.9366(9) 0.4775(4) 1.5654(8) 0.026(12) Uiso 1 1 d DU
N5J N 0.9698(10) 0.4764(5) 1.5958(8) 0.082(14) Uiso 1 1 d DU
C18J C 1.0063(10) 0.4724(6) 1.5864(10) 0.090(19) Uiso 1 1 d DU
C17J C 1.0112(13) 0.4696(6) 1.5504(11) 0.10(2) Uiso 1 1 d DU
H17C H 1.0392 0.4665 1.5470 0.116 Uiso 1 1 calc R
C26N C 0.3542(13) 0.1670(6) 1.7280(10) 0.081(18) Uiso 1 1 d DU
H26B H 0.3776 0.1620 1.7487 0.098 Uiso 1 1 calc R
N6N N 0.3656(12) 0.1729(5) 1.6980(10) 0.097(16) Uiso 1 1 d DU
C22N C 0.3372(13) 0.1801(6) 1.6663(10) 0.11(2) Uiso 1 1 d DU
C23N C 0.2940(14) 0.1807(7) 1.6694(12) 0.10(2) Uiso 1 1 d DU
H23B H 0.2712 0.1856 1.6482 0.123 Uiso 1 1 calc R
C24N C 0.2815(15) 0.1747(6) 1.7004(10) 0.090(19) Uiso 1 1 d DU
H24B H 0.2513 0.1757 1.6994 0.108 Uiso 1 1 calc R
C25N C 0.3123(12) 0.1672(6) 1.7326(12) 0.11(2) Uiso 1 1 d DU
H25B H 0.3057 0.1629 1.7546 0.129 Uiso 1 1 calc R
C5M C 0.8362(11) 0.2341(5) 1.5455(10) 0.056(15) Uiso 1 1 d DU
H5MA H 0.8604 0.2374 1.5362 0.067 Uiso 1 1 calc R
C6M C 0.8415(9) 0.2334(5) 1.5828(9) 0.049(14) Uiso 1 1 d DU
N2M N 0.8099(11) 0.2293(5) 1.5984(9) 0.077(14) Uiso 1 1 d DU
C2M C 0.7694(11) 0.2253(6) 1.5772(12) 0.10(2) Uiso 1 1 d DU
C3M C 0.7645(13) 0.2257(6) 1.5421(12) 0.087(19) Uiso 1 1 d DU
H3MA H 0.7352 0.2227 1.5273 0.104 Uiso 1 1 calc R
C4M C 0.7942(12) 0.2298(6) 1.5222(6) 0.090(19) Uiso 1 1 d DU
C5B C 0.4891(14) 0.1407(11) 1.8169(17) 0.15(3) Uiso 1 1 d DU
H5BA H 0.4971 0.1244 1.8265 0.184 Uiso 1 1 calc R
C6B C 0.4711(11) 0.1426(7) 1.7798(13) 0.09(2) Uiso 1 1 d DU
N2B N 0.4582(10) 0.1646(8) 1.7631(10) 0.093(16) Uiso 1 1 d DU
C2B C 0.4654(14) 0.1835(8) 1.7871(15) 0.18(4) Uiso 1 1 d DU
C3B C 0.4827(14) 0.1825(10) 1.8227(17) 0.14(3) Uiso 1 1 d DU
H3BA H 0.4858 0.1978 1.8361 0.172 Uiso 1 1 calc R
C4B C 0.4968(11) 0.1604(11) 1.8421(7) 0.13(3) Uiso 1 1 d DU
C11G C 1.1018(10) 0.1593(7) 1.7849(11) 0.10(2) Uiso 1 1 d DU
H11B H 1.1041 0.1545 1.8094 0.114 Uiso 1 1 calc R
C12G C 1.0997(9) 0.1422(7) 1.7565(9) 0.074(17) Uiso 1 1 d DU
N4G N 1.0965(8) 0.1455(6) 1.7214(9) 0.076(14) Uiso 1 1 d DU
C13G C 1.0951(9) 0.1700(6) 1.7142(12) 0.10(2) Uiso 1 1 d DU
H13B H 1.0926 0.1747 1.6896 0.125 Uiso 1 1 calc R
N3G N 1.0969(9) 0.1886(7) 1.7379(10) 0.101(16) Uiso 1 1 d DU
C10G C 1.1000(10) 0.1844(7) 1.7729(10) 0.084(18) Uiso 1 1 d DU
N6A N 0.3630(10) 0.4598(7) 1.6732(11) 0.088(15) Uiso 1 1 d DU
C26A C 0.3444(11) 0.4719(9) 1.6420(12) 0.11(2) Uiso 1 1 d DU
H26C H 0.3337 0.4638 1.6189 0.129 Uiso 1 1 calc R
C25A C 0.3423(15) 0.4977(10) 1.6467(18) 0.17(3) Uiso 1 1 d DU
H25C H 0.3300 0.5088 1.6267 0.198 Uiso 1 1 calc R
C24A C 0.3592(14) 0.5064(13) 1.6823(16) 0.17(3) Uiso 1 1 d DU
H24C H 0.3571 0.5241 1.6846 0.206 Uiso 1 1 calc R
C23A C 0.3784(15) 0.4942(10) 1.7151(17) 0.16(3) Uiso 1 1 d DU
H23C H 0.3891 0.5018 1.7386 0.190 Uiso 1 1 calc R
C22A C 0.3790(12) 0.4684(10) 1.7072(11) 0.13(3) Uiso 1 1 d DU
C12E C 0.7521(9) 0.4144(6) 1.6936(8) 0.066(16) Uiso 1 1 d DU
N4E N 0.7540(7) 0.4098(5) 1.6598(7) 0.036(10) Uiso 1 1 d DU
C13E C 0.7640(8) 0.3867(5) 1.6514(10) 0.058(15) Uiso 1 1 d DU
H13C H 0.7655 0.3838 1.6272 0.070 Uiso 1 1 calc R
N3E N 0.7720(9) 0.3675(7) 1.6747(9) 0.107(17) Uiso 1 1 d DU
C11E C 0.7607(10) 0.3952(6) 1.7200(11) 0.10(2) Uiso 1 1 d DU
H11C H 0.7596 0.3981 1.7443 0.118 Uiso 1 1 calc R
C17E C 0.7373(9) 0.4884(7) 1.7224(9) 0.062(16) Uiso 1 1 d DU
H17D H 0.7339 0.5055 1.7283 0.075 Uiso 1 1 calc R
C16E C 0.7532(9) 0.4715(6) 1.7510(5) 0.077(17) Uiso 1 1 d DU
C15E C 0.7555(9) 0.4468(6) 1.7390(9) 0.041(13) Uiso 1 1 d DU
H15E H 0.7659 0.4341 1.7569 0.049 Uiso 1 1 calc R
C14E C 0.7441(9) 0.4402(6) 1.7040(10) 0.068(16) Uiso 1 1 d DU
N5E N 0.7305(8) 0.4579(6) 1.6785(8) 0.070(13) Uiso 1 1 d DU
C18E C 0.7265(9) 0.4818(6) 1.6869(11) 0.068(16) Uiso 1 1 d DU
C16P C 1.0668(15) 0.1282(7) 1.5341(8) 0.14(3) Uiso 1 1 d DU
C15P C 1.0311(15) 0.1183(6) 1.5439(14) 0.11(2) Uiso 1 1 d DU
H15F H 1.0044 0.1184 1.5244 0.134 Uiso 1 1 calc R
C14P C 1.0267(10) 0.1087(5) 1.5754(9) 0.034(12) Uiso 1 1 d DU
N5P N 1.0649(11) 0.1088(5) 1.6021(8) 0.079(14) Uiso 1 1 d DU
C18P C 1.1035(11) 0.1171(7) 1.5996(12) 0.12(2) Uiso 1 1 d DU
C17P C 1.1048(14) 0.1275(7) 1.5634(11) 0.090(19) Uiso 1 1 d DU
H17E H 1.1318 0.1336 1.5606 0.108 Uiso 1 1 calc R
C3F C 0.8385(13) 0.2115(9) 1.7812(14) 0.12(2) Uiso 1 1 d DU
H3FA H 0.8437 0.2267 1.7949 0.141 Uiso 1 1 calc R
N2F N 0.8095(8) 0.1930(7) 1.7221(8) 0.063(12) Uiso 1 1 d DU
C5F C 0.8407(11) 0.1698(8) 1.7738(12) 0.088(19) Uiso 1 1 d DU
H5FA H 0.8481 0.1534 1.7834 0.106 Uiso 1 1 calc R
N6K N 0.3421(13) 0.2763(7) 1.6946(12) 0.122(19) Uiso 1 1 d DU
C26K C 0.3295(15) 0.2776(8) 1.7249(13) 0.12(2) Uiso 1 1 d DU
H26D H 0.3442 0.2882 1.7448 0.141 Uiso 1 1 calc R
C25K C 0.2940(15) 0.2627(9) 1.7260(16) 0.14(3) Uiso 1 1 d DU
H25D H 0.2863 0.2641 1.7482 0.170 Uiso 1 1 calc R
C24K C 0.2676(18) 0.2461(10) 1.7009(15) 0.16(3) Uiso 1 1 d DU
H24D H 0.2434 0.2362 1.7028 0.188 Uiso 1 1 calc R
C6K C 0.5388(11) 0.2866(5) 1.5813(10) 0.076(17) Uiso 1 1 d DU
C5K C 0.5214(14) 0.2874(6) 1.5432(11) 0.085(19) Uiso 1 1 d DU
H5KA H 0.4906 0.2849 1.5335 0.102 Uiso 1 1 calc R
C4K C 0.5449(13) 0.2915(6) 1.5182(6) 0.10(2) Uiso 1 1 d DU
C3K C 0.5894(12) 0.2949(6) 1.5365(13) 0.09(2) Uiso 1 1 d DU
H3KA H 0.6090 0.2978 1.5223 0.112 Uiso 1 1 calc R
C2K C 0.6055(10) 0.2943(5) 1.5716(10) 0.073(17) Uiso 1 1 d DU
N2K N 0.5820(11) 0.2900(5) 1.5944(8) 0.066(13) Uiso 1 1 d DU
C14L C 1.0043(9) 0.3255(5) 1.6220(9) 0.077(18) Uiso 1 1 d DU
C15L C 1.0079(11) 0.3282(5) 1.5873(10) 0.051(14) Uiso 1 1 d DU
H15G H 0.9833 0.3233 1.5675 0.062 Uiso 1 1 calc R
C16L C 1.0448(12) 0.3374(6) 1.5786(7) 0.12(2) Uiso 1 1 d DU
C17L C 1.0772(12) 0.3436(7) 1.6108(10) 0.083(18) Uiso 1 1 d DU
H17G H 1.1042 0.3503 1.6089 0.099 Uiso 1 1 calc R
C18L C 1.0719(10) 0.3404(6) 1.6476(11) 0.11(2) Uiso 1 1 d DU
N5L N 1.0349(10) 0.3314(5) 1.6531(7) 0.048(11) Uiso 1 1 d DU
S1T S 0.9592(5) 0.1111(3) 1.7094(5) 0.121(6) Uani 1 1 d DU
S7T S 0.8703(6) 0.4752(3) 1.7023(5) 0.136(7) Uani 1 1 d DU
O131 O 0.9757(9) 0.3803(5) 1.6353(8) 0.110(13) Uani 1 1 d DU
N5B N 0.4678(9) 0.0368(7) 1.7125(9) 0.094(16) Uiso 1 1 d DU
O71 O 0.8253(8) 0.4741(4) 1.6814(6) 0.075(9) Uani 1 1 d DU
C14H C 1.0124(9) 0.4738(6) 1.7539(9) 0.052(14) Uiso 1 1 d DU
O103 O 1.0373(12) 0.2020(5) 1.6461(9) 0.156(15) Uani 1 1 d DU
S9T S 0.9101(6) 0.3514(3) 1.7294(5) 0.148(8) Uani 1 1 d DU
C18K C 0.3418(12) 0.2630(6) 1.6368(14) 0.11(2) Uiso 1 1 d DU
C0B C 0.4329(9) 0.2329(6) 1.7226(12) 0.10(2) Uiso 1 1 d DU
H0BA H 0.4259 0.2332 1.6966 0.119 Uiso 1 1 calc R
N1D N 0.6376(8) 0.2811(6) 1.6932(8) 0.051(11) Uiso 1 1 d DU
N5H N 1.0014(8) 0.4887(6) 1.7245(9) 0.079(14) Uiso 1 1 d DU
S16T S 0.4460(7) 0.1288(4) 1.6063(5) 0.160(9) Uani 1 1 d DU
N2G N 1.0833(10) 0.2276(8) 1.7798(11) 0.111(18) Uiso 1 1 d DU
O11 O 0.9136(9) 0.1105(7) 1.6888(9) 0.144(15) Uani 1 1 d DU
C14F C 0.8326(8) 0.0789(5) 1.7052(9) 0.040(13) Uiso 1 1 d DU
N6G N 1.0765(8) 0.0651(6) 1.6737(9) 0.068(13) Uiso 1 1 d DU
N5F N 0.8302(8) 0.0647(6) 1.6761(8) 0.073(13) Uiso 1 1 d DU
N3H N 1.0259(9) 0.3997(6) 1.7308(9) 0.085(15) Uiso 1 1 d DU
C2C C 0.6864(9) 0.2108(7) 1.7423(11) 0.083(19) Uiso 1 1 d DU
N1N N 0.6689(11) 0.2056(5) 1.6211(9) 0.074(13) Uiso 1 1 d DU
S8T S 0.8187(7) 0.1502(4) 1.5755(6) 0.179(10) Uani 1 1 d DU
N3B N 0.4394(8) 0.1263(5) 1.7215(8) 0.051(11) Uiso 1 1 d DU
N1I N 0.6102(10) 0.4409(5) 1.5864(9) 0.071(13) Uiso 1 1 d DU
C14C C 0.7143(9) 0.0806(5) 1.6949(10) 0.064(16) Uiso 1 1 d DU
C0H C 1.0457(10) 0.2919(6) 1.7276(12) 0.10(2) Uiso 1 1 d DU
H0HA H 1.0374 0.2914 1.7016 0.116 Uiso 1 1 calc R
N3P N 0.9170(11) 0.0787(5) 1.5975(9) 0.079(14) Uiso 1 1 d DU
C13B C 0.4273(9) 0.1085(5) 1.6962(9) 0.049(14) Uiso 1 1 d DU
H13D H 0.4097 0.1136 1.6726 0.058 Uiso 1 1 calc R
C6L C 0.8418(10) 0.3042(6) 1.5854(11) 0.10(2) Uiso 1 1 d DU
C1N C 0.6597(9) 0.2156(5) 1.5865(9) 0.039(13) Uiso 1 1 d DU
O72 O 0.8975(10) 0.4959(6) 1.7018(9) 0.141(15) Uani 1 1 d DU
N4M N 0.9647(10) 0.2425(5) 1.6657(8) 0.065(13) Uiso 1 1 d DU
N1G N 1.0585(9) 0.2708(7) 1.7466(10) 0.079(14) Uiso 1 1 d DU
C2I C 0.5485(10) 0.4332(6) 1.5302(10) 0.074(17) Uiso 1 1 d DU
C10J C 0.8144(10) 0.4763(5) 1.5562(8) 0.073(17) Uiso 1 1 d DU
C26G C 1.0709(11) 0.0541(9) 1.6415(11) 0.12(2) Uiso 1 1 d DU
H26E H 1.0658 0.0629 1.6190 0.146 Uiso 1 1 calc R
C12P C 0.9866(11) 0.0982(6) 1.5817(9) 0.10(2) Uiso 1 1 d DU
N4A N 0.3719(10) 0.3804(7) 1.7157(10) 0.088(15) Uiso 1 1 d DU
N1C N 0.6438(10) 0.2370(7) 1.6871(10) 0.095(16) Uiso 1 1 d DU
C10M C 0.8845(9) 0.2372(5) 1.6098(8) 0.050(14) Uiso 1 1 d DU
O12 O 0.9817(12) 0.0880(5) 1.7151(10) 0.141(16) Uani 1 1 d DU
N2D N 0.6607(8) 0.3246(7) 1.7211(9) 0.072(13) Uiso 1 1 d DU
N2J N 0.7353(10) 0.4615(5) 1.5479(9) 0.076(14) Uiso 1 1 d DU
N2E N 0.7841(8) 0.3280(6) 1.7179(8) 0.080(14) Uiso 1 1 d DU
C4J C 0.7294(11) 0.4503(6) 1.4726(6) 0.091(19) Uiso 1 1 d DU
N4C N 0.6816(9) 0.1125(7) 1.6546(8) 0.086(15) Uiso 1 1 d DU
C6G C 1.0989(11) 0.2061(7) 1.7966(12) 0.09(2) Uiso 1 1 d DU
C13J C 0.8530(10) 0.4919(6) 1.6082(11) 0.10(2) Uiso 1 1 d DU
H13E H 0.8533 0.4992 1.6310 0.118 Uiso 1 1 calc R
N1A N 0.4279(9) 0.2554(6) 1.7362(10) 0.079(14) Uiso 1 1 d DU
C11J C 0.8534(10) 0.4734(6) 1.5464(9) 0.070(17) Uiso 1 1 d DU
H11D H 0.8528 0.4665 1.5233 0.084 Uiso 1 1 calc R
C0K C 0.6842(10) 0.2991(5) 1.5701(9) 0.059(15) Uiso 1 1 d DU
H0KA H 0.6781 0.2935 1.5455 0.071 Uiso 1 1 calc R
N3J N 0.8125(9) 0.4856(5) 1.5882(8) 0.054(12) Uiso 1 1 d DU
N2P N 0.8362(13) 0.0817(6) 1.5527(10) 0.109(17) Uiso 1 1 d DU
C6J C 0.7698(10) 0.4675(6) 1.5367(10) 0.073(17) Uiso 1 1 d DU
N1B N 0.4452(9) 0.2101(7) 1.7363(10) 0.085(15) Uiso 1 1 d DU
O13 O 0.9813(11) 0.1322(5) 1.6992(10) 0.147(15) Uani 1 1 d DU
C1C C 0.6683(12) 0.2342(8) 1.7230(12) 0.085(19) Uiso 1 1 d DU
C2D C 0.6716(10) 0.3056(6) 1.7450(11) 0.091(19) Uiso 1 1 d DU
C1J C 0.6708(10) 0.4474(5) 1.5488(9) 0.047(14) Uiso 1 1 d DU
N4H N 1.0131(8) 0.4416(6) 1.7128(9) 0.076(14) Uiso 1 1 d DU
N3O N 0.5592(10) 0.0459(5) 1.5796(8) 0.072(13) Uiso 1 1 d DU
C0M C 0.6906(11) 0.2233(6) 1.5691(10) 0.070(16) Uiso 1 1 d DU
H0MA H 0.6838 0.2301 1.5451 0.083 Uiso 1 1 calc R
C1D C 0.6603(10) 0.2812(7) 1.7265(11) 0.055(15) Uiso 1 1 d DU
C15C C 0.7353(11) 0.0720(6) 1.7307(13) 0.090(19) Uiso 1 1 d DU
H15H H 0.7417 0.0837 1.7504 0.108 Uiso 1 1 calc R
C6P C 0.8701(12) 0.0806(6) 1.5390(12) 0.09(2) Uiso 1 1 d DU
C12F C 0.8144(9) 0.1045(5) 1.6970(8) 0.053(15) Uiso 1 1 d DU
C12M C 0.9591(9) 0.2477(5) 1.6307(8) 0.056(15) Uiso 1 1 d DU
C0D C 0.6300(11) 0.2597(6) 1.6741(11) 0.09(2) Uiso 1 1 d DU
H0DA H 0.6132 0.2608 1.6491 0.109 Uiso 1 1 calc R
N2N N 0.5866(10) 0.2178(5) 1.5937(8) 0.065(13) Uiso 1 1 d DU
N6O N 0.3724(10) 0.0512(5) 1.6379(8) 0.072(13) Uiso 1 1 d DU
C2P C 0.7955(13) 0.0753(7) 1.5339(13) 0.12(2) Uiso 1 1 d DU
N1H N 1.0445(9) 0.3138(6) 1.7447(10) 0.078(14) Uiso 1 1 d DU
C18B C 0.4766(10) 0.0124(7) 1.7183(11) 0.082(18) Uiso 1 1 d DU
N3I N 0.4687(10) 0.4421(5) 1.5938(8) 0.067(13) Uiso 1 1 d DU
C1L C 0.7262(10) 0.3062(5) 1.5918(9) 0.052(14) Uiso 1 1 d DU
N6H N 0.9774(9) 0.5202(6) 1.6659(9) 0.076(14) Uiso 1 1 d DU
S2C S 0.7720(5) 0.0377(2) 1.7817(4) 0.116(7) Uani 1 1 d DU
C0A C 0.4534(11) 0.2317(8) 1.7930(13) 0.10(2) Uiso 1 1 d DU
H0AA H 0.4610 0.2314 1.8190 0.116 Uiso 1 1 calc R
C17C C 0.7361(9) 0.0310(6) 1.7075(8) 0.042(13) Uiso 1 1 d DU
H17H H 0.7433 0.0136 1.7109 0.050 Uiso 1 1 calc R
C24I C 0.2039(18) 0.4077(7) 1.6559(12) 0.15(3) Uiso 1 1 d DU
H24E H 0.1735 0.4071 1.6543 0.186 Uiso 1 1 calc R
C10H C 1.0304(10) 0.4037(8) 1.7661(10) 0.089(19) Uiso 1 1 d DU
C25G C 1.0735(12) 0.0281(10) 1.6447(15) 0.13(3) Uiso 1 1 d DU
H25E H 1.0698 0.0177 1.6238 0.159 Uiso 1 1 calc R
S18T S 0.5586(6) 0.1668(4) 1.7198(6) 0.164(9) Uani 1 1 d DU
S19T S 0.5578(7) 0.3657(3) 1.5794(6) 0.188(11) Uani 1 1 d DU
C2L C 0.7636(11) 0.3041(6) 1.5768(12) 0.10(2) Uiso 1 1 d DU
C17F C 0.8629(11) 0.0329(8) 1.7194(10) 0.087(19) Uiso 1 1 d DU
H17I H 0.8736 0.0161 1.7230 0.104 Uiso 1 1 calc R
C0J C 0.6522(10) 0.4455(5) 1.6029(10) 0.082(18) Uiso 1 1 d DU
H0JA H 0.6623 0.4467 1.6288 0.098 Uiso 1 1 calc R
C26L C 1.1186(13) 0.3615(6) 1.7358(9) 0.10(2) Uiso 1 1 d DU
H26F H 1.1086 0.3662 1.7560 0.116 Uiso 1 1 calc R
O191 O 0.5680(13) 0.3909(5) 1.5781(11) 0.174(18) Uani 1 1 d DU
C10O C 0.5393(12) 0.0570(6) 1.5480(9) 0.079(18) Uiso 1 1 d DU
O181 O 0.5276(10) 0.1715(7) 1.7387(10) 0.163(16) Uani 1 1 d DU
C16C C 0.7468(8) 0.0468(6) 1.7378(5) 0.065(16) Uiso 1 1 d DU
C17B C 0.4938(10) 0.0029(8) 1.7492(10) 0.080(18) Uiso 1 1 d DU
H17J H 0.4985 -0.0147 1.7506 0.096 Uiso 1 1 calc R
N5I N 0.3234(12) 0.4164(6) 1.6008(10) 0.121(19) Uiso 1 1 d DU
C10D C 0.6551(9) 0.3705(6) 1.7102(9) 0.058(15) Uiso 1 1 d DU
C6D C 0.6617(11) 0.3481(6) 1.7337(12) 0.11(2) Uiso 1 1 d DU
C3N C 0.5929(12) 0.2179(6) 1.5322(12) 0.084(18) Uiso 1 1 d DU
H3NA H 0.6109 0.2177 1.5162 0.100 Uiso 1 1 calc R
C18O C 0.3637(12) 0.0562(6) 1.5732(11) 0.083(18) Uiso 1 1 d DU
C11O C 0.4933(12) 0.0597(6) 1.5381(11) 0.09(2) Uiso 1 1 d DU
H11E H 0.4786 0.0678 1.5157 0.111 Uiso 1 1 calc R
C5L C 0.8338(13) 0.3045(6) 1.5438(11) 0.088(19) Uiso 1 1 d DU
H5LA H 0.8579 0.3047 1.5338 0.106 Uiso 1 1 calc R
C1B C 0.4565(10) 0.2095(8) 1.7741(13) 0.088(19) Uiso 1 1 d DU
C12J C 0.8932(9) 0.4808(6) 1.5715(9) 0.079(18) Uiso 1 1 d DU
C26H C 0.9671(10) 0.5324(8) 1.6340(11) 0.09(2) Uiso 1 1 d DU
H26G H 0.9582 0.5235 1.6114 0.112 Uiso 1 1 calc R
C23O C 0.3000(13) 0.0540(6) 1.5988(11) 0.089(19) Uiso 1 1 d DU
H23D H 0.2791 0.0554 1.5753 0.107 Uiso 1 1 calc R
O5W O 0.9013(12) 0.1949(7) 1.7177(10) 0.145(15) Uani 1 1 d U
C5N C 0.5252(14) 0.2188(6) 1.5457(11) 0.083(18) Uiso 1 1 d DU
H5NA H 0.4939 0.2192 1.5371 0.100 Uiso 1 1 calc R
O173 O 0.3794(11) 0.3251(5) 1.6394(9) 0.128(14) Uani 1 1 d DU
N2C N 0.6892(8) 0.1925(6) 1.7196(8) 0.066(13) Uiso 1 1 d DU
C15O C 0.3962(12) 0.0621(6) 1.5140(11) 0.076(17) Uiso 1 1 d DU
H15I H 0.4097 0.0638 1.4949 0.092 Uiso 1 1 calc R
O8W O 0.8420(13) 0.4307(8) 1.6184(13) 0.17(2) Uani 1 1 d U
C14O C 0.4211(12) 0.0562(6) 1.5505(11) 0.11(2) Uiso 1 1 d DU
C18I C 0.2837(12) 0.4070(6) 1.5982(10) 0.066(16) Uiso 1 1 d DU
C26B C 0.4298(11) -0.0026(9) 1.6189(12) 0.10(2) Uiso 1 1 d DU
H26H H 0.4194 0.0070 1.5971 0.124 Uiso 1 1 calc R
O162 O 0.4311(18) 0.1043(6) 1.6108(12) 0.22(2) Uani 1 1 d DU
O81 O 0.7962(15) 0.1274(6) 1.5754(12) 0.21(2) Uani 1 1 d DU
C2G C 1.0866(11) 0.2476(7) 1.8015(13) 0.088(19) Uiso 1 1 d DU
C4N C 0.5471(12) 0.2186(6) 1.5190(6) 0.09(2) Uiso 1 1 d DU
N6B N 0.4443(9) 0.0089(7) 1.6512(10) 0.089(15) Uiso 1 1 d DU
C12H C 1.0182(10) 0.4468(6) 1.7478(9) 0.087(19) Uiso 1 1 d DU
N4J N 0.8930(11) 0.4904(5) 1.6038(9) 0.089(15) Uiso 1 1 d DU
N4F N 0.7939(9) 0.1115(7) 1.6629(9) 0.088(15) Uiso 1 1 d DU
N4B N 0.4375(9) 0.0842(6) 1.7007(9) 0.076(14) Uiso 1 1 d DU
O192 O 0.5872(11) 0.3461(5) 1.5911(10) 0.164(14) Uani 1 1 d DU
C12C C 0.7010(9) 0.1072(5) 1.6895(8) 0.053(15) Uiso 1 1 d DU
C4L C 0.7907(12) 0.3045(6) 1.5210(7) 0.087(19) Uiso 1 1 d DU
N4O N 0.4894(11) 0.0398(5) 1.5921(9) 0.089(15) Uiso 1 1 d DU
S2B S 0.5284(5) 0.0019(2) 1.8225(4) 0.118(7) Uani 1 1 d DU
O91 O 0.8750(10) 0.3346(6) 1.7302(8) 0.125(12) Uani 1 1 d DU
C3L C 0.7591(12) 0.3043(6) 1.5398(11) 0.072(17) Uiso 1 1 d DU
H3LA H 0.7295 0.3043 1.5245 0.087 Uiso 1 1 calc R
C1M C 0.7330(11) 0.2194(5) 1.5924(10) 0.066(16) Uiso 1 1 d DU
C12B C 0.4629(10) 0.0788(6) 1.7341(9) 0.068(16) Uiso 1 1 d DU
C15I C 0.3122(13) 0.4048(7) 1.5370(13) 0.10(2) Uiso 1 1 d DU
H15J H 0.3236 0.4047 1.5166 0.115 Uiso 1 1 calc R
C26J C 1.0735(11) 0.4701(5) 1.6766(8) 0.055(15) Uiso 1 1 d DU
H26I H 1.0711 0.4716 1.7008 0.065 Uiso 1 1 calc R
N1M N 0.7465(10) 0.2100(5) 1.6269(8) 0.056(12) Uiso 1 1 d DU
C1G C 1.0689(10) 0.2703(8) 1.7806(13) 0.084(19) Uiso 1 1 d DU
C14I C 0.3393(11) 0.4158(6) 1.5721(10) 0.060(15) Uiso 1 1 d DU
S1N S 0.5221(7) 0.2165(5) 1.4730(4) 0.178(11) Uani 1 1 d DU
S1L S 0.7903(9) 0.3059(5) 1.4763(5) 0.215(15) Uani 1 1 d DU
N6J N 1.0345(9) 0.4730(5) 1.6518(9) 0.103(17) Uiso 1 1 d DU
C15K C 0.3745(12) 0.2665(6) 1.5827(14) 0.11(2) Uiso 1 1 d DU
H15K H 0.3871 0.2679 1.5631 0.128 Uiso 1 1 calc R
N3A N 0.3797(10) 0.3375(8) 1.7283(10) 0.105(17) Uiso 1 1 d DU
N1K N 0.6660(10) 0.3100(5) 1.6248(8) 0.066(13) Uiso 1 1 d DU
N3C N 0.6724(9) 0.1546(7) 1.6706(9) 0.087(15) Uiso 1 1 d DU
C13H C 1.0172(8) 0.4174(6) 1.7049(10) 0.061(15) Uiso 1 1 d DU
H13F H 1.0140 0.4127 1.6803 0.073 Uiso 1 1 calc R
N1J N 0.6804(10) 0.4485(4) 1.5836(9) 0.059(12) Uiso 1 1 d DU
C16I C 0.2705(13) 0.3945(7) 1.5328(8) 0.13(3) Uiso 1 1 d DU
C1I C 0.5954(10) 0.4391(5) 1.5471(9) 0.052(14) Uiso 1 1 d DU
C15B C 0.4981(10) 0.0423(6) 1.7771(11) 0.066(16) Uiso 1 1 d DU
H15L H 0.5053 0.0531 1.7978 0.079 Uiso 1 1 calc R
C25H C 0.9696(11) 0.5585(8) 1.6346(13) 0.10(2) Uiso 1 1 d DU
H25F H 0.9628 0.5686 1.6131 0.118 Uiso 1 1 calc R
C24G C 1.0815(12) 0.0176(12) 1.6794(13) 0.15(3) Uiso 1 1 d DU
H24F H 1.0829 -0.0002 1.6809 0.184 Uiso 1 1 calc R
C10B C 0.4644(10) 0.1209(8) 1.7552(9) 0.11(2) Uiso 1 1 d DU
C25J C 1.1167(12) 0.4655(6) 1.6771(13) 0.10(2) Uiso 1 1 d DU
H25G H 1.1409 0.4639 1.6986 0.117 Uiso 1 1 calc R
C22B C 0.4598(10) -0.0015(7) 1.6839(10) 0.089(19) Uiso 1 1 d DU
N3M N 0.8888(10) 0.2320(5) 1.6447(8) 0.060(12) Uiso 1 1 d DU
C16B C 0.5065(9) 0.0166(6) 1.7816(7) 0.090(19) Uiso 1 1 d DU
C0I C 0.6273(10) 0.4425(5) 1.5285(9) 0.060(15) Uiso 1 1 d DU
H0IA H 0.6193 0.4414 1.5026 0.071 Uiso 1 1 calc R
C18A C 0.3921(11) 0.4520(8) 1.7394(13) 0.10(2) Uiso 1 1 d DU
C23I C 0.2219(12) 0.4077(6) 1.6269(12) 0.083(18) Uiso 1 1 d DU
H23E H 0.2020 0.4071 1.6029 0.100 Uiso 1 1 calc R
S2F S 0.8920(5) 0.0336(2) 1.7915(4) 0.111(6) Uani 1 1 d DU
S1J S 0.7173(5) 0.4436(3) 1.4271(4) 0.127(7) Uani 1 1 d DU
N5C N 0.7053(8) 0.0639(6) 1.6676(8) 0.063(12) Uiso 1 1 d DU
C15M C 1.0096(13) 0.2615(5) 1.5964(12) 0.09(2) Uiso 1 1 d DU
H15M H 0.9823 0.2597 1.5778 0.112 Uiso 1 1 calc R
C26I C 0.2839(14) 0.4099(6) 1.6914(11) 0.082(18) Uiso 1 1 d DU
H26J H 0.3045 0.4107 1.7151 0.098 Uiso 1 1 calc R
C11B C 0.4778(12) 0.0959(7) 1.7631(12) 0.12(2) Uiso 1 1 d DU
H11F H 0.4958 0.0908 1.7866 0.141 Uiso 1 1 calc R
N6I N 0.2983(13) 0.4096(6) 1.6619(10) 0.117(18) Uiso 1 1 d DU
O21 O 0.6890(8) 0.5500(5) 1.7427(8) 0.111(12) Uani 1 1 d DU
O22 O 0.6125(10) 0.5557(6) 1.7399(10) 0.149(16) Uani 1 1 d DU
O42 O 0.7653(11) 0.3658(6) 1.5585(12) 0.179(18) Uani 1 1 d DU
O23 O 0.6380(10) 0.5659(6) 1.6869(7) 0.122(13) Uani 1 1 d DU
C4I C 0.4887(12) 0.4193(6) 1.4772(6) 0.080(18) Uiso 1 1 d DU
O41 O 0.7233(16) 0.3904(9) 1.5068(9) 0.22(2) Uani 1 1 d DU
S1I S 0.4734(5) 0.4092(3) 1.4328(4) 0.114(6) Uani 1 1 d DU
S2T S 0.6477(5) 0.5635(3) 1.7259(5) 0.111(7) Uani 1 1 d DU
S4T S 0.7322(6) 0.3850(3) 1.5454(6) 0.159(9) Uani 1 1 d DU
S2J S 0.9718(6) 0.4691(4) 1.4759(5) 0.154(9) Uani 1 1 d DU
N3K N 0.5329(11) 0.2894(5) 1.6441(8) 0.092(16) Uiso 1 1 d DU
N3L N 0.8868(9) 0.3003(5) 1.6455(8) 0.069(13) Uiso 1 1 d DU
C0L C 0.7069(9) 0.3161(5) 1.6427(9) 0.059(15) Uiso 1 1 d DU
H0LA H 0.7138 0.3215 1.6675 0.070 Uiso 1 1 calc R
C12L C 0.9641(10) 0.3157(5) 1.6288(8) 0.065(16) Uiso 1 1 d DU
C13L C 0.9275(9) 0.3027(4) 1.6675(9) 0.039(13) Uiso 1 1 d DU
H13G H 0.9299 0.2985 1.6922 0.046 Uiso 1 1 calc R
C25O C 0.3143(11) 0.0514(6) 1.6671(11) 0.087(19) Uiso 1 1 d DU
H25H H 0.3040 0.0510 1.6881 0.104 Uiso 1 1 calc R
N4K N 0.4629(10) 0.2803(5) 1.6567(8) 0.082(14) Uiso 1 1 d DU
N6M N 1.1172(12) 0.2485(6) 1.7072(10) 0.101(16) Uiso 1 1 d DU
C18M C 1.0840(9) 0.2662(5) 1.6431(9) 0.046(14) Uiso 1 1 d DU
C25I C 0.2390(14) 0.4089(7) 1.6877(16) 0.13(3) Uiso 1 1 d DU
H25I H 0.2313 0.4091 1.7100 0.160 Uiso 1 1 calc R
C13C C 0.6679(10) 0.1360(6) 1.6464(11) 0.088(19) Uiso 1 1 d DU
H13H H 0.6540 0.1399 1.6213 0.105 Uiso 1 1 calc R
C19F C 0.8948(16) 0.0579(6) 1.8234(8) 0.10(2) Uiso 1 1 d DU
H19A H 0.9151 0.0711 1.8198 0.123 Uiso 1 1 calc R
H19B H 0.8652 0.0655 1.8188 0.123 Uiso 1 1 calc R
C11L C 0.9234(9) 0.3141(5) 1.6015(9) 0.052(14) Uiso 1 1 d DU
H11G H 0.9212 0.3182 1.5768 0.062 Uiso 1 1 calc R
C13M C 0.9271(9) 0.2347(5) 1.6707(10) 0.088(19) Uiso 1 1 d DU
H13I H 0.9276 0.2306 1.6950 0.106 Uiso 1 1 calc R
O43 O 0.7388(12) 0.4054(5) 1.5713(8) 0.128(14) Uani 1 1 d DU
C13K C 0.5051(11) 0.2870(5) 1.6640(11) 0.076(17) Uiso 1 1 d DU
H13J H 0.5183 0.2908 1.6891 0.091 Uiso 1 1 calc R
S2D S 0.6429(5) 0.4884(3) 1.7894(4) 0.119(7) Uani 1 1 d DU
S2O S 0.3223(6) 0.0732(3) 1.4636(5) 0.137(7) Uani 1 1 d DU
S2L S 1.0454(6) 0.3440(4) 1.5350(5) 0.149(8) Uani 1 1 d DU
F11 F 0.9331(10) 0.1422(5) 1.7532(8) 0.138(12) Uani 1 1 d DU
F12 F 0.9935(8) 0.1236(5) 1.7770(8) 0.120(9) Uani 1 1 d DU
N4D N 0.6424(8) 0.4085(6) 1.6630(8) 0.071(13) Uiso 1 1 d DU
N3D N 0.6566(9) 0.3664(7) 1.6764(9) 0.092(15) Uiso 1 1 d DU
F13 F 0.9336(9) 0.1039(5) 1.7694(8) 0.138(11) Uani 1 1 d DU
N1L N 0.7386(9) 0.3146(4) 1.6265(8) 0.050(11) Uiso 1 1 d DU
C16O C 0.3509(12) 0.0653(6) 1.5074(6) 0.10(2) Uiso 1 1 d DU
C22J C 1.0435(11) 0.4706(6) 1.6198(8) 0.077(18) Uiso 1 1 d DU
C11K C 0.4712(10) 0.2763(5) 1.5948(9) 0.056(15) Uiso 1 1 d DU
H11H H 0.4580 0.2723 1.5697 0.067 Uiso 1 1 calc R
C12A C 0.3938(11) 0.3854(7) 1.7503(10) 0.10(2) Uiso 1 1 d DU
C12K C 0.4488(9) 0.2749(5) 1.6212(8) 0.032(12) Uiso 1 1 d DU
C17A C 0.4088(11) 0.4609(9) 1.7775(12) 0.10(2) Uiso 1 1 d DU
H17K H 0.4108 0.4785 1.7820 0.124 Uiso 1 1 calc R
C23G C 1.0877(11) 0.0306(7) 1.7120(14) 0.12(2) Uiso 1 1 d DU
H23F H 1.0934 0.0224 1.7351 0.142 Uiso 1 1 calc R
S1O S 0.5524(7) 0.0931(3) 1.4245(5) 0.154(9) Uani 1 1 d DU
S1M S 0.7871(6) 0.2282(4) 1.4761(4) 0.168(10) Uani 1 1 d DU
N6P N 1.1361(12) 0.1169(5) 1.6651(9) 0.093(16) Uiso 1 1 d DU
C23B C 0.4599(11) -0.0279(7) 1.6820(13) 0.090(19) Uiso 1 1 d DU
H23G H 0.4705 -0.0369 1.7043 0.108 Uiso 1 1 calc R
C18G C 1.0949(9) 0.0733(6) 1.7405(10) 0.058(15) Uiso 1 1 d DU
N2L N 0.8059(12) 0.3041(5) 1.5966(9) 0.086(15) Uiso 1 1 d DU
C17G C 1.1071(10) 0.0640(9) 1.7745(11) 0.091(19) Uiso 1 1 d DU
H17L H 1.1065 0.0462 1.7765 0.109 Uiso 1 1 calc R
C11P C 0.9489(11) 0.0955(6) 1.5519(10) 0.091(19) Uiso 1 1 d DU
H11I H 0.9467 0.1001 1.5274 0.109 Uiso 1 1 calc R
C16K C 0.3293(12) 0.2612(6) 1.5721(6) 0.088(19) Uiso 1 1 d DU
C3E C 0.8075(9) 0.3100(6) 1.7775(11) 0.062(16) Uiso 1 1 d DU
H3EA H 0.8163 0.2951 1.7916 0.075 Uiso 1 1 calc R
C24L C 1.1810(17) 0.3573(7) 1.7144(11) 0.14(3) Uiso 1 1 d DU
H24G H 1.2116 0.3582 1.7169 0.170 Uiso 1 1 calc R
C25L C 1.1640(13) 0.3633(7) 1.7428(12) 0.10(2) Uiso 1 1 d DU
H25J H 1.1825 0.3685 1.7661 0.115 Uiso 1 1 calc R
O92 O 0.9534(10) 0.3461(8) 1.7500(11) 0.180(18) Uani 1 1 d DU
C17M C 1.0828(13) 0.2706(6) 1.6078(12) 0.10(2) Uiso 1 1 d DU
H17M H 1.1088 0.2752 1.6017 0.117 Uiso 1 1 calc R
C14K C 0.4016(10) 0.2698(6) 1.6147(11) 0.09(2) Uiso 1 1 d DU
C26O C 0.3579(12) 0.0504(5) 1.6671(9) 0.058(15) Uiso 1 1 d DU
H26K H 0.3796 0.0490 1.6902 0.069 Uiso 1 1 calc R
S1F S 0.8821(6) 0.1893(3) 1.8448(4) 0.142(8) Uani 1 1 d DU
S2M S 1.0432(5) 0.2730(3) 1.5368(4) 0.132(7) Uani 1 1 d DU
C22O C 0.3457(12) 0.0528(6) 1.6040(9) 0.10(2) Uiso 1 1 d DU
C11C C 0.7073(9) 0.1251(6) 1.7176(9) 0.041(13) Uiso 1 1 d DU
H11J H 0.7211 0.1211 1.7426 0.050 Uiso 1 1 calc R
C13D C 0.6500(9) 0.3854(6) 1.6528(12) 0.11(2) Uiso 1 1 d DU
H13K H 0.6507 0.3825 1.6285 0.127 Uiso 1 1 calc R
C10L C 0.8861(10) 0.3063(5) 1.6114(8) 0.061(15) Uiso 1 1 d DU
C16M C 1.0427(12) 0.2683(6) 1.5807(6) 0.071(17) Uiso 1 1 d DU
C1K C 0.6520(10) 0.3013(5) 1.5884(9) 0.045(14) Uiso 1 1 d DU
C15H C 1.0251(10) 0.4831(6) 1.7901(12) 0.083(18) Uiso 1 1 d DU
H15N H 1.0331 0.4716 1.8100 0.099 Uiso 1 1 calc R
S2E S 0.7675(5) 0.4787(2) 1.7966(4) 0.108(6) Uani 1 1 d DU
S2K S 0.2989(6) 0.2576(4) 1.5274(5) 0.168(10) Uani 1 1 d DU
S2N S 0.2910(6) 0.1856(4) 1.5274(5) 0.176(10) Uani 1 1 d DU
C24P C 1.2175(16) 0.1169(6) 1.6603(10) 0.10(2) Uiso 1 1 d DU
H24H H 1.2470 0.1168 1.6591 0.119 Uiso 1 1 calc R
C22F C 0.8445(10) 0.0278(8) 1.6498(10) 0.068(16) Uiso 1 1 d DU
C23P C 1.1842(12) 0.1171(7) 1.6272(13) 0.14(3) Uiso 1 1 d DU
H23H H 1.1894 0.1172 1.6040 0.170 Uiso 1 1 calc R
C18F C 0.8453(10) 0.0412(6) 1.6834(11) 0.10(2) Uiso 1 1 d DU
C14A C 0.3985(11) 0.4129(7) 1.7541(12) 0.081(18) Uiso 1 1 d DU
C19E C 0.7616(17) 0.5116(4) 1.7959(17) 0.16(3) Uiso 1 1 d DU
H19C H 0.7354 0.5165 1.7756 0.194 Uiso 1 1 calc R
H19D H 0.7569 0.5173 1.8192 0.194 Uiso 1 1 calc R
C0N C 0.7119(10) 0.2038(6) 1.6380(11) 0.10(2) Uiso 1 1 d DU
H0NA H 0.7190 0.1968 1.6620 0.126 Uiso 1 1 calc R
C26P C 1.1683(11) 0.1168(5) 1.6964(11) 0.084(19) Uiso 1 1 d DU
H26L H 1.1620 0.1167 1.7193 0.101 Uiso 1 1 calc R
C17O C 0.3348(16) 0.0623(7) 1.5373(11) 0.11(2) Uiso 1 1 d DU
H17N H 0.3041 0.0644 1.5341 0.126 Uiso 1 1 calc R
S2H S 1.0379(5) 0.5241(2) 1.8387(4) 0.116(7) Uani 1 1 d DU
S3T S 0.5864(6) 0.0477(3) 1.6954(5) 0.122(6) Uani 1 1 d DU
C14G C 1.1060(11) 0.1151(7) 1.7640(12) 0.12(2) Uiso 1 1 d DU
S10T S 1.0129(7) 0.1811(3) 1.6248(5) 0.165(9) Uani 1 1 d DU
N4L N 0.9661(9) 0.3096(5) 1.6630(8) 0.065(13) Uiso 1 1 d DU
C25B C 0.4300(14) -0.0287(9) 1.6173(17) 0.17(3) Uiso 1 1 d DU
H25K H 0.4197 -0.0374 1.5946 0.201 Uiso 1 1 calc R
C11D C 0.6474(9) 0.3944(6) 1.7227(10) 0.070(17) Uiso 1 1 d DU
H11K H 0.6468 0.3973 1.7470 0.084 Uiso 1 1 calc R
C11M C 0.9217(8) 0.2459(5) 1.6008(8) 0.039(13) Uiso 1 1 d DU
H11L H 0.9214 0.2501 1.5766 0.047 Uiso 1 1 calc R
C16H C 1.0260(9) 0.5090(6) 1.7974(6) 0.074(17) Uiso 1 1 d DU
C22P C 1.1420(13) 0.1170(6) 1.6321(9) 0.067(16) Uiso 1 1 d DU
C17K C 0.3118(15) 0.2592(6) 1.6014(11) 0.087(19) Uiso 1 1 d DU
H17O H 0.2815 0.2556 1.5979 0.104 Uiso 1 1 calc R
C22H C 0.9900(10) 0.5301(7) 1.6992(9) 0.088(19) Uiso 1 1 d DU
N6L N 1.0864(10) 0.3545(6) 1.7064(10) 0.099(16) Uiso 1 1 d DU
C15F C 0.8488(9) 0.0711(6) 1.7390(11) 0.063(16) Uiso 1 1 d DU
H15O H 0.8490 0.0829 1.7577 0.076 Uiso 1 1 calc R
S6T S 0.3287(6) -0.0170(3) 1.5288(5) 0.137(7) Uani 1 1 d DU
S2I S 0.2447(7) 0.3811(5) 1.4915(6) 0.209(13) Uani 1 1 d DU
O31 O 0.5504(9) 0.0664(6) 1.6836(11) 0.150(16) Uani 1 1 d DU
O32 O 0.6152(10) 0.0483(5) 1.6736(8) 0.111(12) Uani 1 1 d DU
O33 O 0.5696(11) 0.0246(5) 1.7007(11) 0.140(15) Uani 1 1 d DU
O62 O 0.3430(12) 0.0016(6) 1.5565(9) 0.162(17) Uani 1 1 d DU
C20F C 0.9111(13) 0.0483(8) 1.8642(9) 0.081(18) Uiso 1 1 d DU
H20A H 0.9410 0.0410 1.8692 0.097 Uiso 1 1 calc R
H20B H 0.9127 0.0626 1.8812 0.097 Uiso 1 1 calc R
C5I C 0.4605(14) 0.4220(6) 1.4989(11) 0.085(19) Uiso 1 1 d DU
H5IA H 0.4300 0.4183 1.4891 0.102 Uiso 1 1 calc R
N6E N 0.7246(10) 0.4947(7) 1.6251(10) 0.095(16) Uiso 1 1 d DU
N5G N 1.0948(8) 0.0982(6) 1.7371(8) 0.061(12) Uiso 1 1 d DU
C13A C 0.3652(11) 0.3565(7) 1.7051(12) 0.10(2) Uiso 1 1 d DU
H13L H 0.3497 0.3528 1.6804 0.126 Uiso 1 1 calc R
C18C C 0.7155(9) 0.0395(6) 1.6729(11) 0.067(16) Uiso 1 1 d DU
S2G S 1.1382(8) 0.0630(3) 1.8490(5) 0.174(11) Uani 1 1 d DU
C6E C 0.7819(8) 0.3500(5) 1.7342(9) 0.030(12) Uiso 1 1 d DU
C15A C 0.4151(11) 0.4205(8) 1.7919(14) 0.10(2) Uiso 1 1 d DU
H15P H 0.4227 0.4070 1.8090 0.124 Uiso 1 1 calc R
C12O C 0.4686(12) 0.0509(6) 1.5605(9) 0.077(18) Uiso 1 1 d DU
C23H C 0.9939(12) 0.5564(8) 1.7033(14) 0.12(2) Uiso 1 1 d DU
H23I H 1.0028 0.5647 1.7263 0.143 Uiso 1 1 calc R
C25P C 1.2115(12) 0.1169(6) 1.6947(10) 0.067(16) Uiso 1 1 d DU
H25L H 1.2358 0.1169 1.7163 0.081 Uiso 1 1 calc R
C16A C 0.4218(10) 0.4445(8) 1.8071(7) 0.10(2) Uiso 1 1 d DU
C3J C 0.6969(11) 0.4453(6) 1.4896(10) 0.057(15) Uiso 1 1 d DU
H3JA H 0.6706 0.4375 1.4752 0.069 Uiso 1 1 calc R
C3D C 0.6841(12) 0.3094(9) 1.7831(16) 0.13(3) Uiso 1 1 d DU
H3DA H 0.6916 0.2954 1.7991 0.156 Uiso 1 1 calc R
C24J C 1.1192(17) 0.4636(7) 1.6415(11) 0.14(3) Uiso 1 1 d DU
H24I H 1.1471 0.4606 1.6379 0.172 Uiso 1 1 calc R
C16G C 1.1205(11) 0.0773(8) 1.8073(7) 0.10(2) Uiso 1 1 d DU
C22G C 1.0850(9) 0.0570(7) 1.7082(8) 0.066(16) Uiso 1 1 d DU
C16F C 0.8659(9) 0.0473(6) 1.7506(7) 0.063(16) Uiso 1 1 d DU
C12D C 0.6407(9) 0.4138(6) 1.6965(8) 0.059(15) Uiso 1 1 d DU
C18H C 1.0021(9) 0.5134(6) 1.7311(11) 0.069(16) Uiso 1 1 d DU
N5K N 0.3843(11) 0.2679(5) 1.6424(8) 0.066(13) Uiso 1 1 d DU
N5O N 0.4069(11) 0.0531(5) 1.5794(9) 0.080(14) Uiso 1 1 d DU
O61 O 0.3170(12) -0.0409(5) 1.5419(8) 0.140(15) Uani 1 1 d DU
F31 F 0.6304(8) 0.0843(5) 1.7316(9) 0.145(12) Uani 1 1 d DU
C22E C 0.7120(11) 0.4986(7) 1.6551(9) 0.09(2) Uiso 1 1 d DU
C23E C 0.6889(11) 0.5209(7) 1.6572(12) 0.11(2) Uiso 1 1 d DU
H23J H 0.6797 0.5242 1.6783 0.132 Uiso 1 1 calc R
S1C S 0.7055(8) 0.1782(3) 1.8385(5) 0.168(11) Uani 1 1 d DU
S1E S 0.8141(8) 0.3388(3) 1.8407(4) 0.167(11) Uani 1 1 d DU
S1D S 0.6960(8) 0.3379(4) 1.8436(4) 0.178(11) Uani 1 1 d DU
S1G S 1.1449(10) 0.2239(3) 1.9030(5) 0.229(17) Uani 1 1 d DU
S1P S 0.8162(8) 0.0531(5) 1.4369(6) 0.215(14) Uani 1 1 d DU
S1B S 0.5260(11) 0.1592(4) 1.8874(6) 0.254(18) Uani 1 1 d DU
C26E C 0.7181(11) 0.5096(7) 1.5959(11) 0.11(2) Uiso 1 1 d DU
H26M H 0.7281 0.5058 1.5753 0.131 Uiso 1 1 calc R
C23M C 1.1501(14) 0.2816(8) 1.6814(13) 0.12(2) Uiso 1 1 d DU
H23K H 1.1494 0.2930 1.6621 0.143 Uiso 1 1 calc R
C24F C 0.8363(12) -0.0145(11) 1.6183(14) 0.12(2) Uiso 1 1 d DU
H24J H 0.8343 -0.0323 1.6190 0.140 Uiso 1 1 calc R
C5C C 0.7065(10) 0.1661(9) 1.7689(13) 0.10(2) Uiso 1 1 d DU
H5CA H 0.7139 0.1496 1.7780 0.121 Uiso 1 1 calc R
C4G C 1.1216(12) 0.2250(10) 1.8568(6) 0.17(3) Uiso 1 1 d DU
C17I C 0.2576(17) 0.3963(7) 1.5645(12) 0.12(2) Uiso 1 1 d DU
H17P H 0.2294 0.3898 1.5638 0.138 Uiso 1 1 calc R
C10K C 0.5152(10) 0.2841(5) 1.6088(8) 0.059(15) Uiso 1 1 d DU
C13I C 0.4448(11) 0.4440(6) 1.6169(11) 0.11(2) Uiso 1 1 d DU
H13M H 0.4582 0.4512 1.6403 0.137 Uiso 1 1 calc R
C23F C 0.8411(12) 0.0014(8) 1.6482(17) 0.20(4) Uiso 1 1 d DU
H23L H 0.8423 -0.0067 1.6707 0.243 Uiso 1 1 calc R
C25E C 0.6947(11) 0.5312(8) 1.5991(11) 0.090(19) Uiso 1 1 d DU
H25M H 0.6887 0.5427 1.5791 0.108 Uiso 1 1 calc R
C11F C 0.8244(9) 0.1229(6) 1.7246(9) 0.063(16) Uiso 1 1 d DU
H11M H 0.8393 0.1187 1.7493 0.076 Uiso 1 1 calc R
C26M C 1.1479(13) 0.2455(8) 1.7391(11) 0.11(2) Uiso 1 1 d DU
H26N H 1.1477 0.2339 1.7580 0.132 Uiso 1 1 calc R
C14B C 0.4781(10) 0.0527(6) 1.7407(10) 0.067(16) Uiso 1 1 d DU
C4D C 0.6856(11) 0.3337(9) 1.7975(6) 0.11(2) Uiso 1 1 d DU
C20D C 0.662(2) 0.4678(14) 1.8574(12) 0.23(5) Uiso 1 1 d DU
H20C H 0.6357 0.4777 1.8583 0.280 Uiso 1 1 calc R
H20D H 0.6623 0.4520 1.8714 0.280 Uiso 1 1 calc R
C5G C 1.1197(13) 0.2029(9) 1.8367(14) 0.12(2) Uiso 1 1 d DU
H5GA H 1.1028 0.1901 1.8459 0.149 Uiso 1 1 calc R
H5GB H 1.1500 0.1963 1.8409 0.149 Uiso 1 1 calc R
N5A N 0.3861(11) 0.4287(8) 1.7262(12) 0.14(2) Uiso 1 1 d DU
C2N C 0.6116(9) 0.2176(5) 1.5710(9) 0.053(15) Uiso 1 1 d DU
C4E C 0.8058(10) 0.3327(7) 1.7954(6) 0.09(2) Uiso 1 1 d DU
C4P C 0.8290(15) 0.0649(7) 1.4804(7) 0.12(2) Uiso 1 1 d DU
C4C C 0.7041(11) 0.1845(8) 1.7943(7) 0.12(2) Uiso 1 1 d DU
C19M C 1.0978(9) 0.2826(11) 1.5422(13) 0.14(3) Uiso 1 1 d DU
H19E H 1.1043 0.2980 1.5575 0.171 Uiso 1 1 calc R
H19F H 1.1184 0.2692 1.5548 0.171 Uiso 1 1 calc R
C0G C 1.0676(11) 0.2928(8) 1.7994(14) 0.12(2) Uiso 1 1 d DU
H0GA H 1.0757 0.2925 1.8254 0.146 Uiso 1 1 calc R
C1H C 1.0549(11) 0.3159(8) 1.7812(13) 0.09(2) Uiso 1 1 d DU
C17H C 1.0137(9) 0.5227(8) 1.7650(10) 0.066(16) Uiso 1 1 d DU
H17Q H 1.0134 0.5405 1.7673 0.080 Uiso 1 1 calc R
C3P C 0.7921(16) 0.0658(8) 1.4934(14) 0.12(2) Uiso 1 1 d DU
H3PA H 0.7643 0.0607 1.4778 0.144 Uiso 1 1 calc R
C24E C 0.6795(11) 0.5379(8) 1.6282(10) 0.087(19) Uiso 1 1 d DU
H24K H 0.6637 0.5530 1.6285 0.104 Uiso 1 1 calc R
C11I C 0.4081(10) 0.4237(6) 1.5518(9) 0.061(15) Uiso 1 1 d DU
H11N H 0.3949 0.4164 1.5285 0.073 Uiso 1 1 calc R
C5E C 0.7917(9) 0.3523(7) 1.7705(10) 0.062(16) Uiso 1 1 d DU
H5EA H 0.7890 0.3685 1.7801 0.074 Uiso 1 1 calc R
C5P C 0.8703(14) 0.0722(7) 1.5029(13) 0.12(2) Uiso 1 1 d DU
H5PA H 0.8962 0.0718 1.4952 0.140 Uiso 1 1 calc R
C11A C 0.4095(12) 0.3659(7) 1.7756(12) 0.10(2) Uiso 1 1 d DU
H11O H 0.4252 0.3695 1.8004 0.125 Uiso 1 1 calc R
C6I C 0.4768(10) 0.4298(6) 1.5343(10) 0.082(18) Uiso 1 1 d DU
C19C C 0.7723(19) 0.0050(4) 1.7746(15) 0.13(3) Uiso 1 1 d DU
H19G H 0.7649 0.0022 1.7478 0.156 Uiso 1 1 calc R
H19H H 0.8030 -0.0009 1.7854 0.156 Uiso 1 1 calc R
C5D C 0.6739(12) 0.3527(10) 1.7714(15) 0.13(3) Uiso 1 1 d DU
H5DA H 0.6743 0.3696 1.7796 0.157 Uiso 1 1 calc R
C0C C 0.6753(13) 0.2574(7) 1.7411(14) 0.14(3) Uiso 1 1 d DU
H0CA H 0.6922 0.2571 1.7662 0.171 Uiso 1 1 calc R
C7G C 1.1775(19) 0.1968(8) 1.9156(17) 0.17(3) Uiso 1 1 d DU
H7GA H 1.1881 0.1955 1.9427 0.208 Uiso 1 1 calc R
H7GB H 1.1596 0.1817 1.9061 0.208 Uiso 1 1 calc R
C7C C 0.6688(18) 0.2003(10) 1.8477(18) 0.17(3) Uiso 1 1 d DU
H7CA H 0.6721 0.1997 1.8743 0.198 Uiso 1 1 calc R
H7CB H 0.6784 0.2173 1.8423 0.198 Uiso 1 1 calc R
C24O C 0.2882(15) 0.0531(6) 1.6310(10) 0.089(19) Uiso 1 1 d DU
H24L H 0.2574 0.0536 1.6278 0.107 Uiso 1 1 calc R
C15G C 1.1191(12) 0.1030(8) 1.7997(16) 0.13(3) Uiso 1 1 d DU
H15Q H 1.1277 0.1140 1.8203 0.159 Uiso 1 1 calc R
C10A C 0.4016(11) 0.3409(8) 1.7635(11) 0.092(19) Uiso 1 1 d DU
C1A C 0.4394(10) 0.2544(8) 1.7744(13) 0.10(2) Uiso 1 1 d DU
C24B C 0.4457(13) -0.0418(11) 1.6500(13) 0.15(3) Uiso 1 1 d DU
H24M H 0.4467 -0.0596 1.6505 0.183 Uiso 1 1 calc R
O63 O 0.3565(14) -0.0203(9) 1.5064(13) 0.22(2) Uani 1 1 d DU
C11H C 1.0265(10) 0.4289(7) 1.7761(11) 0.10(2) Uiso 1 1 d DU
H11P H 1.0293 0.4335 1.8007 0.117 Uiso 1 1 calc R
C22M C 1.1157(13) 0.2644(7) 1.6799(9) 0.11(2) Uiso 1 1 d DU
C3G C 1.1035(13) 0.2458(9) 1.8353(16) 0.13(3) Uiso 1 1 d DU
H3GA H 1.1043 0.2610 1.8485 0.154 Uiso 1 1 calc R
C3C C 0.6934(10) 0.2072(8) 1.7755(13) 0.10(2) Uiso 1 1 d DU
H3CA H 0.6913 0.2216 1.7898 0.118 Uiso 1 1 calc R
C3I C 0.5320(11) 0.4256(6) 1.4967(11) 0.083(18) Uiso 1 1 d DU
H3IA H 0.5527 0.4241 1.4832 0.100 Uiso 1 1 calc R
S13T S 0.9449(5) 0.3986(2) 1.6165(4) 0.109(6) Uani 1 1 d DU
O132 O 0.9496(12) 0.4241(4) 1.6280(9) 0.137(15) Uani 1 1 d DU
C22L C 1.1056(13) 0.3492(6) 1.6804(9) 0.10(2) Uiso 1 1 d DU
C26F C 0.8381(11) 0.0256(10) 1.5878(12) 0.12(2) Uiso 1 1 d DU
H26O H 0.8369 0.0342 1.5657 0.147 Uiso 1 1 calc R
C2E C 0.7970(8) 0.3087(5) 1.7411(9) 0.038(13) Uiso 1 1 d DU
C6C C 0.6993(9) 0.1694(6) 1.7328(10) 0.053(14) Uiso 1 1 d DU
O83 O 0.8064(14) 0.1709(5) 1.5930(9) 0.161(15) Uani 1 1 d DU
O101 O 1.0359(13) 0.1587(5) 1.6305(8) 0.152(17) Uani 1 1 d DU
C7I C 0.4165(8) 0.4035(13) 1.4215(16) 0.16(3) Uiso 1 1 d DU
H7IA H 0.4103 0.3921 1.4400 0.193 Uiso 1 1 calc R
H7IB H 0.4006 0.4195 1.4218 0.193 Uiso 1 1 calc R
N6F N 0.8427(9) 0.0388(7) 1.6182(10) 0.092(16) Uiso 1 1 d DU
C20J C 1.043(5) 0.4359(16) 1.486(4) 0.41(10) Uiso 1 1 d DU
H20E H 1.0562 0.4351 1.5129 0.498 Uiso 1 1 calc R
H23Q H 1.0682 0.4337 1.4754 0.498 Uiso 1 1 calc R
C10C C 0.6918(10) 0.1492(6) 1.7057(9) 0.11(2) Uiso 1 1 d DU
C24H C 0.9831(11) 0.5685(11) 1.6698(12) 0.13(3) Uiso 1 1 d DU
H24N H 0.9852 0.5864 1.6710 0.158 Uiso 1 1 calc R
N5M N 1.0461(9) 0.2600(4) 1.6488(8) 0.063(12) Uiso 1 1 d DU
C23L C 1.1505(13) 0.3501(7) 1.6821(13) 0.10(2) Uiso 1 1 d DU
H23M H 1.1597 0.3456 1.6614 0.117 Uiso 1 1 calc R
C13O C 0.5329(11) 0.0383(6) 1.5990(10) 0.080(18) Uiso 1 1 d DU
H13N H 0.5477 0.0304 1.6216 0.096 Uiso 1 1 calc R
O163 O 0.4901(11) 0.1323(11) 1.6050(13) 0.24(2) Uani 1 1 d DU
C5J C 0.7661(11) 0.4616(6) 1.4966(11) 0.091(19) Uiso 1 1 d DU
H5JA H 0.7902 0.4658 1.4878 0.109 Uiso 1 1 calc R
C2J C 0.6999(10) 0.4506(6) 1.5255(10) 0.074(17) Uiso 1 1 d DU
C6N C 0.5430(10) 0.2184(5) 1.5812(10) 0.063(16) Uiso 1 1 d DU
C13P C 0.9563(10) 0.0828(6) 1.6210(12) 0.10(2) Uiso 1 1 d DU
H13O H 0.9585 0.0782 1.6455 0.122 Uiso 1 1 calc R
C12I C 0.3836(11) 0.4261(6) 1.5768(9) 0.09(2) Uiso 1 1 d DU
N4I N 0.4028(11) 0.4365(5) 1.6092(8) 0.076(14) Uiso 1 1 d DU
C19H C 1.0407(17) 0.5007(6) 1.8719(9) 0.11(2) Uiso 1 1 d DU
H19I H 1.0137 0.4902 1.8652 0.136 Uiso 1 1 calc R
H19J H 1.0666 0.4896 1.8743 0.136 Uiso 1 1 calc R
C20H C 1.045(2) 0.5152(8) 1.9086(10) 0.14(3) Uiso 1 1 d DU
H20F H 1.0722 0.5256 1.9152 0.171 Uiso 1 1 calc R
H20G H 1.0193 0.5264 1.9059 0.171 Uiso 1 1 calc R
C20M C 1.1045(19) 0.2881(13) 1.5037(14) 0.17(3) Uiso 1 1 d DU
H20H H 1.0804 0.2993 1.4899 0.198 Uiso 1 1 calc R
H20I H 1.1016 0.2721 1.4900 0.198 Uiso 1 1 calc R
N2I N 0.5193(10) 0.4352(5) 1.5492(8) 0.063(12) Uiso 1 1 d DU
C14M C 1.0038(9) 0.2560(5) 1.6331(10) 0.057(15) Uiso 1 1 d DU
N4P N 0.9933(11) 0.0923(5) 1.6166(9) 0.076(14) Uiso 1 1 d DU
C10P C 0.9147(12) 0.0849(6) 1.5634(9) 0.083(18) Uiso 1 1 d DU
C25M C 1.1802(16) 0.2629(8) 1.7386(14) 0.12(2) Uiso 1 1 d DU
H25N H 1.2044 0.2626 1.7603 0.143 Uiso 1 1 calc R
C19O C 0.2675(10) 0.0773(14) 1.4640(15) 0.18(3) Uiso 1 1 d DU
H19K H 0.2570 0.0618 1.4733 0.212 Uiso 1 1 calc R
H19L H 0.2658 0.0914 1.4806 0.212 Uiso 1 1 calc R
C20C C 0.742(3) -0.0128(17) 1.789(3) 0.34(8) Uiso 1 1 d DU
H20J H 0.7103 -0.0102 1.7752 0.413 Uiso 1 1 calc R
H20K H 0.7451 -0.0093 1.8154 0.413 Uiso 1 1 calc R
C19K C 0.2448(12) 0.2484(14) 1.5249(18) 0.19(4) Uiso 1 1 d DU
H19M H 0.2455 0.2331 1.5399 0.233 Uiso 1 1 calc R
H19N H 0.2300 0.2620 1.5346 0.233 Uiso 1 1 calc R
S1K S 0.5257(6) 0.2955(4) 1.4718(5) 0.166(10) Uani 1 1 d DU
S1A S 0.4364(12) 0.2986(5) 1.8927(6) 0.256(19) Uani 1 1 d DU
N3F N 0.7916(9) 0.1530(6) 1.6795(9) 0.081(14) Uiso 1 1 d DU
C10F C 0.8118(9) 0.1479(6) 1.7144(9) 0.064(16) Uiso 1 1 d DU
O133 O 0.8999(9) 0.3920(8) 1.6064(11) 0.172(18) Uani 1 1 d DU
C7J C 0.7697(9) 0.4446(9) 1.4201(13) 0.11(2) Uiso 1 1 d DU
H7JA H 0.7658 0.4430 1.3935 0.131 Uiso 1 1 calc R
H7JB H 0.7827 0.4614 1.4278 0.131 Uiso 1 1 calc R
C7K C 0.4686(9) 0.2911(13) 1.463(2) 0.24(5) Uiso 1 1 d DU
H7KA H 0.4555 0.2871 1.4362 0.290 Uiso 1 1 calc R
H7KB H 0.4629 0.2767 1.4770 0.290 Uiso 1 1 calc R
C13F C 0.7822(10) 0.1353(6) 1.6537(11) 0.077(18) Uiso 1 1 d DU
H13P H 0.7674 0.1395 1.6289 0.092 Uiso 1 1 calc R
C25F C 0.8350(12) -0.0004(10) 1.5876(17) 0.19(4) Uiso 1 1 d DU
H25O H 0.8318 -0.0090 1.5651 0.226 Uiso 1 1 calc R
C8J C 0.8037(19) 0.4240(11) 1.4406(17) 0.18(3) Uiso 1 1 d DU
H8JA H 0.7930 0.4073 1.4302 0.213 Uiso 1 1 calc R
H8JB H 0.8044 0.4239 1.4667 0.213 Uiso 1 1 calc R
C7O C 0.601(3) 0.106(2) 1.418(4) 0.46(8) Uiso 1 1 d DU
H7OA H 0.5925 0.1196 1.3996 0.556 Uiso 1 1 calc R
H7OB H 0.6195 0.1127 1.4410 0.556 Uiso 1 1 calc R
C19G C 1.165(2) 0.0872(10) 1.8785(17) 0.24(5) Uiso 1 1 d DU
H19O H 1.1921 0.0925 1.8725 0.289 Uiso 1 1 calc R
H19P H 1.1453 0.1020 1.8762 0.289 Uiso 1 1 calc R
C24M C 1.1850(16) 0.2805(8) 1.7133(12) 0.11(2) Uiso 1 1 d DU
H24O H 1.2102 0.2911 1.7174 0.137 Uiso 1 1 calc R
O142 O 0.8226(10) 0.1094(6) 1.8079(9) 0.137(14) Uani 1 1 d DU
S1H S 1.0430(10) 0.3650(3) 1.8944(5) 0.210(15) Uani 1 1 d DU
S2P S 1.0639(8) 0.1405(4) 1.4924(5) 0.185(11) Uani 1 1 d DU
F72 F 0.9170(9) 0.4603(6) 1.7620(10) 0.177(15) Uani 1 1 d DU
N1F N 0.8165(8) 0.2385(6) 1.6935(8) 0.061(12) Uiso 1 1 d DU
C7T C 0.8753(12) 0.4635(7) 1.7479(8) 0.138(14) Uani 1 1 d DU
N1E N 0.8041(8) 0.2842(5) 1.6899(8) 0.059(12) Uiso 1 1 d DU
F73 F 0.8549(9) 0.4406(6) 1.7450(9) 0.157(14) Uani 1 1 d DU
C1F C 0.8129(9) 0.2380(7) 1.7263(11) 0.066(16) Uiso 1 1 d DU
C1E C 0.7997(9) 0.2838(6) 1.7249(10) 0.073(17) Uiso 1 1 d DU
C0F C 0.8114(8) 0.2614(5) 1.6783(10) 0.069(16) Uiso 1 1 d DU
H0FA H 0.8134 0.2614 1.6540 0.083 Uiso 1 1 calc R
C23J C 1.0826(12) 0.4660(6) 1.6109(12) 0.088(19) Uiso 1 1 d DU
H23N H 1.0841 0.4647 1.5865 0.105 Uiso 1 1 calc R
S21T S 0.6562(11) 0.2652(6) 1.4757(8) 0.268(17) Uani 1 1 d DU
S23T S 0.5050(7) 0.4269(4) 1.7117(6) 0.180(9) Uani 1 1 d DU
S22T S 0.5601(11) 0.2641(7) 1.7566(9) 0.32(2) Uani 1 1 d DU
F23 F 0.6890(11) 0.6053(6) 1.7301(10) 0.163(14) Uani 1 1 d DU
F21 F 0.6671(12) 0.5975(6) 1.7779(9) 0.174(14) Uani 1 1 d DU
S14T S 0.7891(7) 0.1073(3) 1.8252(6) 0.170(10) Uani 1 1 d DU
O93 O 0.9070(15) 0.3537(8) 1.6909(9) 0.194(19) Uani 1 1 d DU
C0E C 0.8044(10) 0.2604(7) 1.7427(11) 0.10(2) Uiso 1 1 d DU
H0EA H 0.8019 0.2596 1.7669 0.120 Uiso 1 1 calc R
C22I C 0.2671(12) 0.4085(6) 1.6301(9) 0.071(17) Uiso 1 1 d DU
O143 O 0.7449(10) 0.1086(7) 1.8035(10) 0.168(17) Uani 1 1 d DU
C20E C 0.804(2) 0.5246(11) 1.791(2) 0.20(4) Uiso 1 1 d DU
H20L H 0.7993 0.5290 1.7647 0.243 Uiso 1 1 calc R
H20M H 0.8297 0.5134 1.7990 0.243 Uiso 1 1 calc R
C22K C 0.3214(16) 0.2617(9) 1.6667(12) 0.15(3) Uiso 1 1 d DU
C10I C 0.4519(10) 0.4322(5) 1.5608(8) 0.068(16) Uiso 1 1 d DU
C19D C 0.6592(17) 0.4615(6) 1.8168(11) 0.12(2) Uiso 1 1 d DU
H19Q H 0.6377 0.4478 1.8076 0.145 Uiso 1 1 calc R
H19R H 0.6884 0.4558 1.8154 0.145 Uiso 1 1 calc R
C7H C 1.045(3) 0.3967(8) 1.908(4) 0.39(9) Uiso 1 1 d DU
H7HA H 1.0218 0.4065 1.8902 0.470 Uiso 1 1 calc R
H7HB H 1.0411 0.3982 1.9324 0.470 Uiso 1 1 calc R
C2F C 0.8181(12) 0.2131(7) 1.7441(12) 0.12(2) Uiso 1 1 d DU
C6F C 0.8210(11) 0.1706(6) 1.7375(12) 0.11(2) Uiso 1 1 d DU
C10E C 0.7710(10) 0.3714(6) 1.7088(9) 0.09(2) Uiso 1 1 d DU
C4F C 0.8520(10) 0.1890(9) 1.7998(6) 0.14(3) Uiso 1 1 d DU
C23K C 0.2861(17) 0.2479(11) 1.6722(19) 0.21(4) Uiso 1 1 d DU
H23O H 0.2717 0.2376 1.6519 0.255 Uiso 1 1 calc R
S24T S 0.6186(8) 0.1397(5) 1.5427(8) 0.221(13) Uani 1 1 d DU
F22 F 0.6221(10) 0.6097(6) 1.7245(10) 0.175(15) Uani 1 1 d DU
O241 O 0.6264(13) 0.1188(6) 1.5681(9) 0.165(17) Uani 1 1 d DU
O3W O 0.8326(9) 0.3591(5) 1.6144(8) 0.092(11) Uani 1 1 d U
O1W O 0.5669(11) 0.1613(6) 1.6067(10) 0.138(17) Uani 1 1 d U
O242 O 0.6019(14) 0.1610(8) 1.5589(13) 0.23(2) Uani 1 1 d DU
O2W O 0.5525(15) 0.0938(11) 1.6186(16) 0.24(3) Uani 1 1 d U
O4W O 0.5626(14) 0.3359(9) 1.7064(14) 0.19(2) Uani 1 1 d U
O73 O 0.8947(12) 0.4525(6) 1.6925(13) 0.192(19) Uani 1 1 d DU
O233 O 0.4853(17) 0.3996(7) 1.7037(15) 0.26(3) Uani 1 1 d DU
O232 O 0.4666(12) 0.4405(8) 1.7094(12) 0.21(2) Uani 1 1 d DU
C19J C 1.0269(11) 0.4637(15) 1.477(2) 0.20(4) Uiso 1 1 d DU
H19S H 1.0304 0.4684 1.4528 0.237 Uiso 1 1 calc R
H19T H 1.0461 0.4750 1.4955 0.237 Uiso 1 1 calc R
C8B C 0.587(2) 0.1289(11) 1.9339(15) 0.17(3) Uiso 1 1 d DU
H8BA H 0.5666 0.1318 1.9491 0.204 Uiso 1 1 calc R
H8BB H 0.6098 0.1420 1.9403 0.204 Uiso 1 1 calc R
C9B C 0.609(2) 0.1025(11) 1.944(2) 0.21(4) Uiso 1 1 d DU
H9BA H 0.6241 0.1019 1.9706 0.313 Uiso 1 1 calc R
H9BB H 0.6310 0.0999 1.9308 0.313 Uiso 1 1 calc R
H9BC H 0.5868 0.0893 1.9376 0.313 Uiso 1 1 calc R
C7F C 0.894(2) 0.1569(5) 1.8490(19) 0.19(4) Uiso 1 1 d DU
H7FA H 0.8765 0.1521 1.8653 0.224 Uiso 1 1 calc R
H7FB H 0.8764 0.1513 1.8244 0.224 Uiso 1 1 calc R
C7B C 0.560(2) 0.1323(10) 1.8926(15) 0.19(4) Uiso 1 1 d DU
H7BA H 0.5410 0.1173 1.8840 0.228 Uiso 1 1 calc R
H7BB H 0.5800 0.1341 1.8775 0.228 Uiso 1 1 calc R
S2A S 0.4451(8) 0.4532(7) 1.8517(7) 0.29(2) Uani 1 1 d DU
C19B C 0.5464(16) 0.0282(6) 1.8507(11) 0.11(2) Uiso 1 1 d DU
H19U H 0.5695 0.0373 1.8431 0.134 Uiso 1 1 calc R
H19V H 0.5214 0.0399 1.8486 0.134 Uiso 1 1 calc R
C19N C 0.321(2) 0.1924(15) 1.4965(17) 0.20(4) Uiso 1 1 d DU
H19W H 0.3215 0.2109 1.4934 0.243 Uiso 1 1 calc R
H19X H 0.3518 0.1867 1.5074 0.243 Uiso 1 1 calc R
O171 O 0.3809(16) 0.3693(5) 1.6248(10) 0.21(2) Uani 1 1 d DU
S11T S 0.2015(9) 0.3206(7) 1.6008(8) 0.271(17) Uani 1 1 d DU
S17T S 0.3962(7) 0.3450(3) 1.6219(5) 0.158(9) Uani 1 1 d DU
N6C N 0.6704(12) 0.0294(7) 1.6115(11) 0.094(16) Uiso 1 1 d DU
C26C C 0.6552(15) 0.0157(8) 1.5814(12) 0.12(2) Uiso 1 1 d DU
H26P H 0.6302 0.0213 1.5626 0.140 Uiso 1 1 calc R
C25C C 0.6758(15) -0.0068(9) 1.5773(14) 0.12(2) Uiso 1 1 d DU
H25P H 0.6663 -0.0170 1.5561 0.141 Uiso 1 1 calc R
C24C C 0.7115(16) -0.0128(11) 1.6071(13) 0.15(3) Uiso 1 1 d DU
H24P H 0.7265 -0.0280 1.6057 0.182 Uiso 1 1 calc R
C23C C 0.7273(16) 0.0013(9) 1.6389(15) 0.14(3) Uiso 1 1 d DU
H23P H 0.7519 -0.0039 1.6585 0.169 Uiso 1 1 calc R
C22C C 0.7044(13) 0.0237(8) 1.6400(10) 0.14(3) Uiso 1 1 d DU
F131 F 0.9298(14) 0.4165(6) 1.5510(10) 0.202(17) Uani 1 1 d DU
F102 F 1.0384(15) 0.1861(10) 1.5702(14) 0.28(2) Uani 1 1 d DU
F132 F 0.9606(16) 0.3807(7) 1.5578(10) 0.23(2) Uani 1 1 d DU
F133 F 1.0003(13) 0.4122(9) 1.5852(13) 0.26(2) Uani 1 1 d DU
O161 O 0.4344(13) 0.1492(6) 1.6264(9) 0.165(19) Uani 1 1 d DU
O102 O 0.9687(12) 0.1862(9) 1.6294(14) 0.24(2) Uani 1 1 d DU
C9J C 0.852(2) 0.4278(16) 1.438(2) 0.23(5) Uiso 1 1 d DU
H9JA H 0.8714 0.4146 1.4527 0.347 Uiso 1 1 calc R
H9JB H 0.8633 0.4443 1.4485 0.347 Uiso 1 1 calc R
H9JC H 0.8524 0.4268 1.4128 0.347 Uiso 1 1 calc R
C10T C 1.0003(14) 0.1869(8) 1.5769(8) 0.165(17) Uani 1 1 d DU
F191 F 0.4900(13) 0.3382(6) 1.5680(12) 0.209(19) Uani 1 1 d DU
F41 F 0.6884(10) 0.3630(5) 1.5828(9) 0.153(12) Uani 1 1 d DU
F192 F 0.4800(15) 0.3763(6) 1.5633(15) 0.26(2) Uani 1 1 d DU
F42 F 0.6464(12) 0.3858(6) 1.5394(11) 0.190(16) Uani 1 1 d DU
C8G C 1.218(3) 0.1977(17) 1.900(3) 0.37(9) Uiso 1 1 d DU
H8GA H 1.2451 0.2026 1.9197 0.447 Uiso 1 1 calc R
H8GB H 1.2131 0.2104 1.8802 0.447 Uiso 1 1 calc R
F43 F 0.6697(13) 0.3510(6) 1.5245(9) 0.185(16) Uani 1 1 d DU
O182 O 0.5367(15) 0.1688(8) 1.6803(9) 0.21(2) Uani 1 1 d DU
F181 F 0.5451(13) 0.1205(7) 1.7201(13) 0.228(19) Uani 1 1 d DU
F182 F 0.5965(13) 0.1303(8) 1.6995(11) 0.210(17) Uani 1 1 d DU
C11T C 0.2512(13) 0.3285(10) 1.6351(12) 0.28(3) Uani 1 1 d DU
F193 F 0.5129(19) 0.3584(10) 1.5225(10) 0.30(3) Uani 1 1 d DU
F141 F 0.7962(13) 0.1516(6) 1.8440(11) 0.201(17) Uani 1 1 d DU
F142 F 0.8383(14) 0.1256(10) 1.8864(11) 0.26(2) Uani 1 1 d DU
C2T C 0.6571(13) 0.5958(5) 1.7420(10) 0.141(15) Uani 1 1 d DU
F171 F 0.4007(14) 0.3213(7) 1.5609(10) 0.209(18) Uani 1 1 d DU
F172 F 0.3903(15) 0.3594(6) 1.5578(10) 0.211(18) Uani 1 1 d DU
C1T C 0.9537(12) 0.1203(6) 1.7537(8) 0.120(13) Uani 1 1 d DU
C19T C 0.5025(11) 0.3582(8) 1.5531(11) 0.183(19) Uani 1 1 d DU
O141 O 0.7973(15) 0.0843(7) 1.8499(11) 0.20(2) Uani 1 1 d DU
F111 F 0.2445(14) 0.3408(9) 1.6627(13) 0.25(2) Uani 1 1 d DU
O111 O 0.1612(11) 0.3161(8) 1.6086(12) 0.20(2) Uani 1 1 d DU
C13T C 0.9600(14) 0.4019(8) 1.5739(9) 0.168(18) Uani 1 1 d DU
O112 O 0.210(2) 0.3125(15) 1.5685(15) 0.38(4) Uani 1 1 d DU
C18T C 0.5799(14) 0.1353(6) 1.7272(12) 0.185(19) Uani 1 1 d DU
C4T C 0.6816(10) 0.3702(7) 1.5486(11) 0.162(17) Uani 1 1 d DU
S20T S 0.0618(10) 0.3586(4) 1.3777(7) 0.235(14) Uani 1 1 d DU
S25T S 0.9525(10) 0.2487(6) 1.7728(9) 0.273(16) Uani 1 1 d DU
S27T S 1.1866(10) 0.1968(7) 1.5889(8) 0.281(18) Uani 1 1 d DU
O251 O 0.9271(18) 0.2275(8) 1.7776(16) 0.28(3) Uani 1 1 d DU
O201 O 0.051(2) 0.3835(7) 1.3854(16) 0.29(3) Uani 1 1 d DU
F231 F 0.5562(14) 0.3935(9) 1.7431(14) 0.25(2) Uani 1 1 d DU
F101 F 0.9736(14) 0.1680(7) 1.5620(12) 0.25(2) Uani 1 1 d DU
C21T C 0.6481(17) 0.2647(11) 1.4260(9) 0.25(3) Uani 1 1 d DU
F103 F 0.9749(15) 0.2063(7) 1.5656(12) 0.25(2) Uani 1 1 d DU
F173 F 0.3353(13) 0.3369(8) 1.5631(12) 0.238(19) Uani 1 1 d DU
O6W O 0.9883(15) 0.1835(8) 1.7249(14) 0.18(2) Uani 1 1 d U
C25T C 0.9482(17) 0.2750(8) 1.8008(13) 0.29(3) Uani 1 1 d DU
O202 O 0.1031(13) 0.3544(6) 1.3718(12) 0.204(19) Uani 1 1 d DU
O221 O 0.5168(16) 0.2753(14) 1.7500(16) 0.34(3) Uani 1 1 d DU
O253 O 0.9846(13) 0.2475(9) 1.7539(12) 0.23(2) Uani 1 1 d DU
F143 F 0.7705(15) 0.1276(9) 1.8793(12) 0.25(2) Uani 1 1 d DU
C21M C 1.150(3) 0.301(2) 1.504(4) 0.40(10) Uiso 1 1 d DU
H21A H 1.1513 0.3028 1.4792 0.596 Uiso 1 1 calc R
H21B H 1.1743 0.2897 1.5179 0.596 Uiso 1 1 calc R
H21C H 1.1526 0.3171 1.5164 0.596 Uiso 1 1 calc R
C21B C 0.5848(19) 0.0398(10) 1.9206(15) 0.15(3) Uiso 1 1 d DU
H21D H 0.5953 0.0321 1.9449 0.219 Uiso 1 1 calc R
H21E H 0.5618 0.0522 1.9205 0.219 Uiso 1 1 calc R
H21F H 0.6094 0.0483 1.9148 0.219 Uiso 1 1 calc R
C21F C 0.8789(18) 0.0278(10) 1.8713(16) 0.16(3) Uiso 1 1 d DU
H21G H 0.8904 0.0215 1.8965 0.236 Uiso 1 1 calc R
H21H H 0.8766 0.0139 1.8540 0.236 Uiso 1 1 calc R
H21I H 0.8498 0.0353 1.8679 0.236 Uiso 1 1 calc R
O172 O 0.4420(11) 0.3449(12) 1.6256(13) 0.27(2) Uani 1 1 d DU
C20B C 0.565(3) 0.0190(12) 1.8913(11) 0.25(5) Uiso 1 1 d DU
H20N H 0.5415 0.0102 1.8984 0.302 Uiso 1 1 calc R
H20O H 0.5888 0.0065 1.8923 0.302 Uiso 1 1 calc R
C21H C 1.047(2) 0.4952(10) 1.9392(12) 0.16(3) Uiso 1 1 d DU
H21J H 1.0498 0.5038 1.9624 0.242 Uiso 1 1 calc R
H21K H 1.0734 0.4845 1.9420 0.242 Uiso 1 1 calc R
H21L H 1.0208 0.4848 1.9323 0.242 Uiso 1 1 calc R
S28T S 1.1742(11) 0.4512(6) 1.7816(8) 0.265(16) Uani 1 1 d DU
O183 O 0.5970(10) 0.1819(7) 1.7280(11) 0.169(17) Uani 1 1 d DU
F281 F 1.1262(14) 0.4402(8) 1.8151(13) 0.25(2) Uani 1 1 d DU
O282 O 1.1943(17) 0.4346(8) 1.7604(13) 0.23(2) Uani 1 1 d DU
O281 O 1.141(2) 0.4686(10) 1.7639(16) 0.33(3) Uani 1 1 d DU
C28T C 1.1385(15) 0.4260(8) 1.7927(13) 0.26(2) Uani 1 1 d DU
C3T C 0.6187(11) 0.0607(6) 1.7384(8) 0.139(15) Uani 1 1 d DU
F282 F 1.172(2) 0.4109(10) 1.8056(14) 0.32(3) Uani 1 1 d DU
C8C C 0.618(2) 0.197(2) 1.827(3) 0.27(6) Uiso 1 1 d DU
H8CA H 0.6015 0.2040 1.8429 0.329 Uiso 1 1 calc R
H8CB H 0.6119 0.2087 1.8050 0.329 Uiso 1 1 calc R
O113 O 0.1919(18) 0.3490(8) 1.5938(17) 0.30(3) Uani 1 1 d DU
F183 F 0.6079(17) 0.1337(9) 1.7595(11) 0.27(2) Uani 1 1 d DU
O283 O 1.2032(17) 0.4565(12) 1.8173(13) 0.33(3) Uani 1 1 d DU
C9C C 0.599(5) 0.171(2) 1.813(4) 0.45(11) Uiso 1 1 d DU
H9CA H 0.5675 0.1722 1.8000 0.682 Uiso 1 1 calc R
H9CB H 0.6035 0.1594 1.8338 0.682 Uiso 1 1 calc R
H9CC H 0.6144 0.1640 1.7959 0.682 Uiso 1 1 calc R
C9F C 0.935(6) 0.126(3) 1.899(4) 0.59(17) Uiso 1 1 d DU
H9FA H 0.9582 0.1135 1.9058 0.885 Uiso 1 1 calc R
H9FB H 0.9074 0.1197 1.9010 0.885 Uiso 1 1 calc R
H9FC H 0.9441 0.1410 1.9154 0.885 Uiso 1 1 calc R
C8F C 0.929(5) 0.135(3) 1.858(4) 0.55(15) Uiso 1 1 d DU
H8FA H 0.9578 0.1410 1.8556 0.659 Uiso 1 1 calc R
H8FB H 0.9190 0.1207 1.8413 0.659 Uiso 1 1 calc R
O222 O 0.570(2) 0.2397(11) 1.7469(18) 0.39(4) Uani 1 1 d DU
S30T S 0.7852(9) 0.2587(4) 1.8479(7) 0.203(12) Uani 1 1 d DU
O301 O 0.7910(15) 0.2758(7) 1.8793(11) 0.21(2) Uani 1 1 d DU
F283 F 1.1170(17) 0.4252(11) 1.7579(13) 0.31(3) Uani 1 1 d DU
S12T S 1.1600(7) 0.4834(4) 1.5494(7) 0.203(12) Uani 1 1 d DU
C17T C 0.3782(14) 0.3386(8) 1.5725(8) 0.185(19) Uani 1 1 d DU
O193 O 0.5424(15) 0.3669(7) 1.6155(10) 0.220(19) Uani 1 1 d DU
C27T C 1.1608(18) 0.1971(10) 1.6258(13) 0.28(3) Uani 1 1 d DU
C6T C 0.2748(11) -0.0044(7) 1.5035(10) 0.170(18) Uani 1 1 d DU
F301 F 0.7872(12) 0.2110(6) 1.8427(9) 0.181(16) Uani 1 1 d DU
F302 F 0.8352(12) 0.2265(8) 1.8927(11) 0.213(18) Uani 1 1 d DU
C16T C 0.4166(13) 0.1342(7) 1.5580(8) 0.156(17) Uani 1 1 d DU
C30T C 0.7947(14) 0.2278(6) 1.8699(10) 0.159(18) Uani 1 1 d DU
F161 F 0.4284(16) 0.1558(6) 1.5475(12) 0.225(19) Uani 1 1 d DU
F162 F 0.4262(13) 0.1168(6) 1.5376(9) 0.186(16) Uani 1 1 d DU
F271 F 1.184(2) 0.1914(13) 1.6584(15) 0.34(3) Uani 1 1 d DU
O272 O 1.199(2) 0.1710(8) 1.5890(17) 0.29(3) Uani 1 1 d DU
O273 O 1.2160(19) 0.2176(10) 1.5994(17) 0.31(3) Uani 1 1 d DU
C7D C 0.700(3) 0.3088(9) 1.866(2) 0.27(6) Uiso 1 1 d DU
H7DA H 0.6715 0.2996 1.8571 0.320 Uiso 1 1 calc R
H7DB H 0.7231 0.2984 1.8608 0.320 Uiso 1 1 calc R
C7N C 0.550(4) 0.222(2) 1.440(3) 0.40(10) Uiso 1 1 d DU
H7NA H 0.5802 0.2144 1.4492 0.478 Uiso 1 1 calc R
H7NB H 0.5345 0.2132 1.4172 0.478 Uiso 1 1 calc R
C20N C 0.303(3) 0.180(2) 1.458(2) 0.30(7) Uiso 1 1 d DU
H20P H 0.3223 0.1845 1.4428 0.361 Uiso 1 1 calc R
H20Q H 0.2731 0.1872 1.4456 0.361 Uiso 1 1 calc R
C21D C 0.705(3) 0.4832(17) 1.875(2) 0.28(6) Uiso 1 1 d DU
H21M H 0.7061 0.4882 1.8997 0.416 Uiso 1 1 calc R
H21N H 0.7048 0.4983 1.8598 0.416 Uiso 1 1 calc R
H21O H 0.7306 0.4729 1.8752 0.416 Uiso 1 1 calc R
F61 F 0.2768(11) 0.0180(6) 1.4896(9) 0.156(13) Uani 1 1 d DU
F32 F 0.6523(9) 0.0452(6) 1.7517(10) 0.164(13) Uani 1 1 d DU
F33 F 0.5933(11) 0.0622(6) 1.7595(9) 0.169(14) Uani 1 1 d DU
F71 F 0.8543(12) 0.4802(7) 1.7605(10) 0.193(16) Uani 1 1 d DU
F62 F 0.2513(14) -0.0019(9) 1.5272(12) 0.24(2) Uani 1 1 d DU
C23T C 0.5429(13) 0.4174(9) 1.7549(9) 0.22(2) Uani 1 1 d DU
O231 O 0.5264(12) 0.4339(10) 1.6867(9) 0.21(2) Uani 1 1 d DU
F63 F 0.2589(14) -0.0200(6) 1.4758(10) 0.211(18) Uani 1 1 d DU
F272 F 1.150(2) 0.2210(10) 1.628(2) 0.39(4) Uani 1 1 d DU
C14T C 0.8007(14) 0.1302(7) 1.8618(9) 0.160(17) Uani 1 1 d DU
S32T S 0.1791(15) 0.0717(8) 1.5342(12) 0.42(3) Uani 1 1 d DU
F163 F 0.3749(12) 0.1347(9) 1.5559(12) 0.24(2) Uani 1 1 d DU
O321 O 0.139(2) 0.0810(13) 1.512(2) 0.39(4) Uani 1 1 d DU
F303 F 0.7706(14) 0.2236(9) 1.8918(12) 0.24(2) Uani 1 1 d DU
C8D C 0.711(3) 0.313(2) 1.909(2) 0.31(7) Uiso 1 1 d DU
H8DA H 0.6852 0.3196 1.9153 0.376 Uiso 1 1 calc R
H8DB H 0.7187 0.2962 1.9218 0.376 Uiso 1 1 calc R
F112 F 0.273(2) 0.3444(12) 1.6188(16) 0.34(3) Uani 1 1 d DU
O212 O 0.7028(15) 0.2609(13) 1.4891(17) 0.35(4) Uani 1 1 d DU
O322 O 0.213(2) 0.0690(16) 1.517(2) 0.43(4) Uani 1 1 d DU
C19P C 1.1181(15) 0.152(2) 1.504(3) 0.31(7) Uiso 1 1 d DU
H19Y H 1.1132 0.1704 1.4982 0.367 Uiso 1 1 calc R
H1:B H 1.1273 0.1513 1.5309 0.367 Uiso 1 1 calc R
C9D C 0.751(3) 0.3313(18) 1.922(2) 0.28(6) Uiso 1 1 d DU
H9DA H 0.7588 0.3339 1.9485 0.424 Uiso 1 1 calc R
H9DB H 0.7434 0.3475 1.9094 0.424 Uiso 1 1 calc R
H9DC H 0.7769 0.3243 1.9158 0.424 Uiso 1 1 calc R
F113 F 0.276(2) 0.3092(10) 1.6459(17) 0.35(3) Uani 1 1 d DU
C9G C 1.225(7) 0.171(3) 1.885(7) 0.8(3) Uiso 1 1 d DU
H9GA H 1.2490 0.1714 1.8738 1.144 Uiso 1 1 calc R
H9GB H 1.1975 0.1658 1.8662 1.144 Uiso 1 1 calc R
H9GC H 1.2315 0.1586 1.9049 1.144 Uiso 1 1 calc R
C20P C 1.163(3) 0.147(3) 1.495(3) 0.41(10) Uiso 1 1 d DU
H20R H 1.1664 0.1596 1.4764 0.498 Uiso 1 1 calc R
H20S H 1.1627 0.1301 1.4846 0.498 Uiso 1 1 calc R
O243 O 0.5974(16) 0.1358(9) 1.5046(10) 0.24(2) Uani 1 1 d DU
F241 F 0.6976(15) 0.1348(7) 1.5288(13) 0.24(2) Uani 1 1 d DU
F242 F 0.6758(14) 0.1721(6) 1.5256(11) 0.213(17) Uani 1 1 d DU
C8M C 0.8677(16) 0.2119(10) 1.4717(17) 0.15(3) Uiso 1 1 d DU
H8MA H 0.8739 0.2037 1.4959 0.183 Uiso 1 1 calc R
H8MB H 0.8520 0.1997 1.4527 0.183 Uiso 1 1 calc R
C7M C 0.8385(13) 0.2360(10) 1.470(2) 0.22(5) Uiso 1 1 d DU
H7MA H 0.8339 0.2446 1.4464 0.269 Uiso 1 1 calc R
H7MB H 0.8541 0.2479 1.4898 0.269 Uiso 1 1 calc R
C9M C 0.9120(18) 0.2201(15) 1.465(2) 0.25(5) Uiso 1 1 d DU
H9MA H 0.9308 0.2053 1.4658 0.374 Uiso 1 1 calc R
H9MB H 0.9272 0.2323 1.4834 0.374 Uiso 1 1 calc R
H9MC H 0.9057 0.2279 1.4404 0.374 Uiso 1 1 calc R
F243 F 0.7015(14) 0.1541(8) 1.5771(10) 0.220(17) Uani 1 1 d DU
F91 F 0.888(2) 0.3770(11) 1.7765(14) 0.33(3) Uani 1 1 d DU
F92 F 0.8585(15) 0.3915(9) 1.7188(16) 0.31(3) Uani 1 1 d DU
C9T C 0.8936(15) 0.3812(6) 1.7433(13) 0.21(2) Uani 1 1 d DU
C21C C 0.756(6) -0.0406(14) 1.784(6) 0.64(19) Uiso 1 1 d DU
H21P H 0.7374 -0.0524 1.7928 0.954 Uiso 1 1 calc R
H21Q H 0.7870 -0.0430 1.7987 0.954 Uiso 1 1 calc R
H21R H 0.7530 -0.0437 1.7584 0.954 Uiso 1 1 calc R
C21E C 0.811(3) 0.5492(15) 1.815(3) 0.37(9) Uiso 1 1 d DU
H21S H 0.8365 0.5584 1.8125 0.548 Uiso 1 1 calc R
H21T H 0.8157 0.5446 1.8407 0.548 Uiso 1 1 calc R
H21U H 0.7845 0.5599 1.8069 0.548 Uiso 1 1 calc R
F273 F 1.125(2) 0.1831(14) 1.614(2) 0.40(4) Uani 1 1 d DU
C21G C 1.214(3) 0.0554(19) 1.922(3) 0.31(7) Uiso 1 1 d DU
H21V H 1.2202 0.0474 1.9463 0.467 Uiso 1 1 calc R
H21W H 1.2406 0.0634 1.9196 0.467 Uiso 1 1 calc R
H21X H 1.2035 0.0426 1.9030 0.467 Uiso 1 1 calc R
O252 O 0.9140(16) 0.2618(11) 1.7427(13) 0.30(3) Uani 1 1 d DU
O271 O 1.1484(19) 0.2035(15) 1.5586(15) 0.40(4) Uani 1 1 d DU
C24T C 0.6746(11) 0.1503(8) 1.5437(12) 0.20(2) Uani 1 1 d DU
C20I C 0.173(3) 0.389(5) 1.517(6) 1.4(7) Uiso 1 1 d DU
H20T H 0.1825 0.3866 1.5436 1.691 Uiso 1 1 calc R
H22L H 0.1812 0.4059 1.5110 1.691 Uiso 1 1 calc R
C21N C 0.298(5) 0.150(2) 1.458(4) 0.41(10) Uiso 1 1 d DU
H21Y H 0.2829 0.1445 1.4334 0.622 Uiso 1 1 calc R
H21Z H 0.2818 0.1456 1.4751 0.622 Uiso 1 1 calc R
H22A H 0.3279 0.1429 1.4661 0.622 Uiso 1 1 calc R
C19I C 0.196(2) 0.369(2) 1.499(3) 0.36(8) Uiso 1 1 d DU
H19Z H 0.1760 0.3632 1.4748 0.429 Uiso 1 1 calc R
H1:A H 0.2040 0.3536 1.5146 0.429 Uiso 1 1 calc R
O121 O 1.1229(12) 0.4679(7) 1.5409(12) 0.20(2) Uani 1 1 d DU
O123 O 1.1548(17) 0.5076(7) 1.5330(14) 0.25(3) Uani 1 1 d DU
S15T S 0.9588(11) 0.4441(7) 1.8679(10) 0.30(2) Uani 1 1 d DU
O12W O 0.4106(11) 0.2444(7) 1.4973(11) 0.138(17) Uani 1 1 d U
C21P C 1.201(3) 0.150(5) 1.532(5) 0.7(2) Uiso 1 1 d DU
H22B H 1.2291 0.1465 1.5273 0.995 Uiso 1 1 calc R
H22C H 1.1960 0.1382 1.5498 0.995 Uiso 1 1 calc R
H22D H 1.2009 0.1673 1.5409 0.995 Uiso 1 1 calc R
C21J C 1.014(7) 0.412(4) 1.475(7) 0.7(2) Uiso 1 1 d DU
H22E H 1.0304 0.3969 1.4865 1.122 Uiso 1 1 calc R
H22F H 1.0051 0.4097 1.4481 1.122 Uiso 1 1 calc R
H22G H 0.9872 0.4136 1.4828 1.122 Uiso 1 1 calc R
O152 O 0.936(2) 0.4678(9) 1.865(2) 0.35(3) Uani 1 1 d DU
F232 F 0.5834(15) 0.4218(12) 1.7776(13) 0.32(3) Uani 1 1 d DU
C9N C 0.530(3) 0.2637(15) 1.394(2) 0.24(5) Uiso 1 1 d DU
H9NA H 0.5515 0.2722 1.3842 0.360 Uiso 1 1 calc R
H9NB H 0.5087 0.2761 1.3977 0.360 Uiso 1 1 calc R
H9NC H 0.5143 0.2508 1.3768 0.360 Uiso 1 1 calc R
F233 F 0.5147(16) 0.4083(11) 1.7732(14) 0.28(3) Uani 1 1 d DU
C8T C 0.8090(18) 0.1580(9) 1.5280(9) 0.24(2) Uani 1 1 d DU
O82 O 0.8668(12) 0.1439(11) 1.5856(17) 0.29(3) Uani 1 1 d DU
F93 F 0.9264(14) 0.3978(8) 1.7470(14) 0.25(2) Uani 1 1 d DU
C19L C 1.0985(16) 0.357(2) 1.545(3) 0.30(7) Uiso 1 1 d DU
F81 F 0.7674(18) 0.1641(12) 1.5167(15) 0.33(3) Uani 1 1 d DU
O13W O 0.8992(17) 0.1657(10) 1.6613(17) 0.25(3) Uani 1 1 d U
F82 F 0.840(2) 0.1742(12) 1.5298(19) 0.39(4) Uani 1 1 d DU
C9H C 1.103(5) 0.4362(14) 1.914(4) 0.43(11) Uiso 1 1 d DU
H9HA H 1.1333 0.4391 1.9126 0.649 Uiso 1 1 calc R
H9HB H 1.1016 0.4415 1.9382 0.649 Uiso 1 1 calc R
H9HC H 1.0823 0.4459 1.8950 0.649 Uiso 1 1 calc R
C8N C 0.555(14) 0.251(4) 1.432(10) 1.5(7) Uiso 1 1 d DU
H8NA H 0.5866 0.2543 1.4366 1.772 Uiso 1 1 calc R
H8NB H 0.5457 0.2603 1.4512 1.772 Uiso 1 1 calc R
C20G C 1.177(3) 0.076(2) 1.9184(15) 0.35(8) Uiso 1 1 d DU
H20U H 1.1876 0.0894 1.9367 0.423 Uiso 1 1 calc R
H20V H 1.1504 0.0682 1.9226 0.423 Uiso 1 1 calc R
C9O C 0.675(3) 0.077(4) 1.405(5) 0.56(10) Uiso 1 1 d DU
H9OA H 0.6896 0.0696 1.4298 0.839 Uiso 1 1 calc R
H9OB H 0.6920 0.0912 1.4012 0.839 Uiso 1 1 calc R
H9OC H 0.6742 0.0638 1.3867 0.839 Uiso 1 1 calc R
S5T S 0.3839(16) 0.2185(9) 1.8606(13) 0.45(3) Uani 1 1 d DU
S29T S 1.2185(13) 0.1851(8) 1.7775(11) 0.36(3) Uani 1 1 d DU
O52 O 0.4307(16) 0.2201(10) 1.8717(14) 0.29(2) Uani 1 1 d DU
C8I C 0.399(3) 0.391(2) 1.382(2) 0.37(9) Uiso 1 1 d DU
H8IA H 0.3982 0.3728 1.3877 0.450 Uiso 1 1 calc R
H8IB H 0.3683 0.3965 1.3733 0.450 Uiso 1 1 calc R
C7E C 0.862(2) 0.320(2) 1.855(4) 0.46(8) Uiso 1 1 d DU
H7EA H 0.8719 0.3192 1.8825 0.557 Uiso 1 1 calc R
H7EB H 0.8551 0.3027 1.8458 0.557 Uiso 1 1 calc R
S26T S 0.9104(10) 0.2211(6) 1.9988(9) 0.284(18) Uani 1 1 d DU
C8E C 0.899(3) 0.332(3) 1.840(3) 0.47(8) Uiso 1 1 d DU
H8EA H 0.9135 0.3449 1.8588 0.568 Uiso 1 1 calc R
H8EB H 0.9205 0.3187 1.8414 0.568 Uiso 1 1 calc R
C29T C 1.234(2) 0.1573(9) 1.8058(16) 0.36(3) Uani 1 1 d DU
C9I C 0.415(9) 0.392(6) 1.347(5) 0.8(3) Uiso 1 1 d DU
H9IA H 0.3953 0.3814 1.3277 1.184 Uiso 1 1 calc R
H9IB H 0.4453 0.3845 1.3527 1.184 Uiso 1 1 calc R
H9IC H 0.4155 0.4089 1.3384 1.184 Uiso 1 1 calc R
C9E C 0.890(6) 0.345(2) 1.802(4) 0.48(9) Uiso 1 1 d DU
C20A C 0.375(3) 0.481(3) 1.858(4) 0.54(15) Uiso 1 1 d DU
H20W H 0.3724 0.4671 1.8748 0.652 Uiso 1 1 calc R
H22Y H 0.3659 0.4965 1.8667 0.652 Uiso 1 1 calc R
C21A C 0.343(4) 0.475(2) 1.819(3) 0.33(7) Uiso 1 1 d DU
H22H H 0.3158 0.4848 1.8150 0.497 Uiso 1 1 calc R
H22I H 0.3349 0.4567 1.8173 0.497 Uiso 1 1 calc R
H22J H 0.3569 0.4788 1.8000 0.497 Uiso 1 1 calc R
O153 O 0.972(2) 0.4345(12) 1.9048(13) 0.31(3) Uani 1 1 d DU
C19A C 0.425(3) 0.4829(10) 1.859(4) 0.37(9) Uiso 1 1 d DU
H1:C H 0.4426 0.4893 1.8836 0.445 Uiso 1 1 calc R
H1:D H 0.4284 0.4949 1.8404 0.445 Uiso 1 1 calc R
C21I C 0.121(3) 0.386(2) 1.502(3) 0.34(8) Uiso 1 1 d DU
H22K H 0.1100 0.3954 1.4792 0.513 Uiso 1 1 calc R
H22M H 0.1077 0.3916 1.5203 0.513 Uiso 1 1 calc R
H23R H 0.1140 0.3677 1.4967 0.513 Uiso 1 1 calc R
C32T C 0.167(2) 0.0393(9) 1.5445(18) 0.40(4) Uani 1 1 d DU
F211 F 0.6896(16) 0.2626(12) 1.4246(14) 0.29(3) Uani 1 1 d DU
C20O C 0.2372(19) 0.0832(16) 1.4241(17) 0.23(5) Uiso 1 1 d DU
H20X H 0.2111 0.0890 1.4311 0.276 Uiso 1 1 calc R
H20Y H 0.2518 0.0991 1.4206 0.276 Uiso 1 1 calc R
C20K C 0.218(2) 0.2429(19) 1.484(2) 0.32(7) Uiso 1 1 d DU
H20Z H 0.2375 0.2343 1.4712 0.383 Uiso 1 1 calc R
H22N H 0.1927 0.2319 1.4825 0.383 Uiso 1 1 calc R
O302 O 0.8180(17) 0.2602(8) 1.8299(15) 0.25(2) Uani 1 1 d DU
C7P C 0.8690(14) 0.0453(15) 1.434(2) 0.22(5) Uiso 1 1 d DU
H7PA H 0.8719 0.0501 1.4100 0.269 Uiso 1 1 calc R
H7PB H 0.8918 0.0545 1.4533 0.269 Uiso 1 1 calc R
F212 F 0.624(2) 0.2457(12) 1.4091(17) 0.35(3) Uani 1 1 d DU
C8H C 1.092(3) 0.4073(14) 1.908(3) 0.28(6) Uiso 1 1 d DU
H8HA H 1.1141 0.3982 1.9281 0.337 Uiso 1 1 calc R
H8HB H 1.0970 0.4024 1.8850 0.337 Uiso 1 1 calc R
O211 O 0.622(2) 0.2517(14) 1.4798(18) 0.39(4) Uani 1 1 d DU
F221 F 0.584(3) 0.2893(12) 1.811(2) 0.44(4) Uani 1 1 d DU
C22T C 0.5814(18) 0.2644(12) 1.8067(10) 0.34(3) Uani 1 1 d DU
C8K C 0.446(2) 0.3154(15) 1.472(2) 0.23(5) Uiso 1 1 d DU
H8KA H 0.4352 0.3247 1.4488 0.276 Uiso 1 1 calc R
H8KB H 0.4704 0.3256 1.4879 0.276 Uiso 1 1 calc R
O203 O 0.0226(16) 0.3447(12) 1.3591(16) 0.33(3) Uani 1 1 d DU
O51 O 0.364(3) 0.2223(19) 1.890(2) 0.51(5) Uani 1 1 d DU
O303 O 0.7390(12) 0.2580(9) 1.8292(14) 0.26(3) Uani 1 1 d DU
O213 O 0.6531(19) 0.2926(8) 1.4816(16) 0.28(3) Uani 1 1 d DU
C20L C 1.119(9) 0.384(3) 1.565(7) 0.7(2) Uiso 1 1 d DU
H22O H 1.1343 0.3904 1.5480 0.829 Uiso 1 1 calc R
H22Z H 1.1437 0.3772 1.5862 0.829 Uiso 1 1 calc R
F251 F 0.955(2) 0.2936(10) 1.7804(17) 0.32(3) Uani 1 1 d DU
C20T C 0.0729(17) 0.3460(10) 1.4248(10) 0.28(3) Uani 1 1 d DU
C8L C 0.694(6) 0.332(3) 1.450(10) 1.0(4) Uiso 1 1 d DU
H8LA H 0.6673 0.3229 1.4350 1.156 Uiso 1 1 calc R
H8LB H 0.6908 0.3352 1.4741 1.156 Uiso 1 1 calc R
F201 F 0.0368(17) 0.3491(11) 1.4332(15) 0.31(3) Uani 1 1 d DU
F252 F 0.9063(16) 0.2742(9) 1.7997(14) 0.27(2) Uani 1 1 d DU
F222 F 0.6188(17) 0.2527(10) 1.8099(15) 0.29(3) Uani 1 1 d DU
C7L C 0.7354(17) 0.314(2) 1.454(3) 0.32(7) Uiso 1 1 d DU
H7LA H 0.7369 0.3145 1.4284 0.380 Uiso 1 1 calc R
H7LB H 0.7213 0.2975 1.4555 0.380 Uiso 1 1 calc R
C21L C 1.106(5) 0.410(3) 1.583(4) 0.45(11) Uiso 1 1 d DU
H22P H 1.1327 0.4210 1.5919 0.670 Uiso 1 1 calc R
H22Q H 1.0951 0.4064 1.6040 0.670 Uiso 1 1 calc R
H22R H 1.0837 0.4195 1.5646 0.670 Uiso 1 1 calc R
C15T C 0.9162(17) 0.4227(10) 1.8417(15) 0.38(4) Uani 1 1 d DU
F223 F 0.556(2) 0.2539(18) 1.824(2) 0.46(5) Uani 1 1 d DU
C12T C 1.2063(14) 0.4701(10) 1.5373(15) 0.29(3) Uani 1 1 d DU
C9L C 0.699(3) 0.357(2) 1.430(3) 0.31(7) Uiso 1 1 d DU
H9LA H 0.6859 0.3708 1.4407 0.470 Uiso 1 1 calc R
H9LB H 0.6843 0.3558 1.4039 0.470 Uiso 1 1 calc R
H9LC H 0.7306 0.3607 1.4342 0.470 Uiso 1 1 calc R
O293 O 1.1901(18) 0.1768(13) 1.7428(13) 0.33(3) Uani 1 1 d DU
F253 F 0.981(2) 0.2704(14) 1.8288(16) 0.38(3) Uani 1 1 d DU
C21O C 0.20(3) 0.076(13) 1.37(2) 1.6(11) Uiso 1 1 d DU
H22S H 0.2224 0.0820 1.3525 2.361 Uiso 1 1 calc R
H22T H 0.1759 0.0857 1.3603 2.361 Uiso 1 1 calc R
H22U H 0.1978 0.0583 1.3636 2.361 Uiso 1 1 calc R
C8O C 0.627(4) 0.085(3) 1.403(5) 0.49(8) Uiso 1 1 d DU
H8OA H 0.6131 0.0861 1.3764 0.587 Uiso 1 1 calc R
H8OB H 0.6147 0.0693 1.4105 0.587 Uiso 1 1 calc R
F202 F 0.086(2) 0.3239(9) 1.4178(18) 0.36(3) Uani 1 1 d DU
F203 F 0.1074(19) 0.3587(14) 1.4444(15) 0.36(3) Uani 1 1 d DU
O223 O 0.590(2) 0.2827(14) 1.749(2) 0.40(4) Uani 1 1 d DU
S31T S 0.3759(12) 0.4807(7) 1.5008(9) 0.33(2) Uani 1 1 d DU
O323 O 0.193(3) 0.0818(13) 1.5710(15) 0.38(4) Uani 1 1 d DU
C9K C 0.408(6) 0.318(5) 1.491(7) 0.7(2) Uiso 1 1 d DU
H9KA H 0.4005 0.3354 1.4926 1.121 Uiso 1 1 calc R
H9KB H 0.4172 0.3101 1.5151 1.121 Uiso 1 1 calc R
H9KC H 0.3815 0.3088 1.4756 1.121 Uiso 1 1 calc R
F213 F 0.627(2) 0.2855(12) 1.4125(18) 0.37(3) Uani 1 1 d DU
F321 F 0.204(2) 0.0278(13) 1.5641(18) 0.36(3) Uani 1 1 d DU
O261 O 0.924(2) 0.2449(10) 2.0144(19) 0.39(4) Uani 1 1 d DU
C26T C 0.9265(19) 0.2173(11) 1.9573(12) 0.33(3) Uani 1 1 d DU
O262 O 0.924(2) 0.1989(11) 2.0178(17) 0.35(3) Uani 1 1 d DU
O263 O 0.8624(13) 0.2212(15) 1.9831(19) 0.36(4) Uani 1 1 d DU
F322 F 0.142(3) 0.0450(18) 1.566(2) 0.49(5) Uani 1 1 d DU
F323 F 0.149(3) 0.0278(16) 1.513(2) 0.47(4) Uani 1 1 d DU
C8P C 0.876(4) 0.0160(17) 1.440(4) 0.55(15) Uiso 1 1 d DU
H8PA H 0.9075 0.0121 1.4504 0.656 Uiso 1 1 calc R
H8PB H 0.8602 0.0099 1.4576 0.656 Uiso 1 1 calc R
C9P C 0.856(8) 0.003(3) 1.402(6) 0.7(2) Uiso 1 1 d DU
H9PA H 0.8601 -0.0153 1.4046 1.112 Uiso 1 1 calc R
H9PB H 0.8723 0.0091 1.3849 1.112 Uiso 1 1 calc R
H9PC H 0.8250 0.0070 1.3919 1.112 Uiso 1 1 calc R
F261 F 0.9021(19) 0.1979(10) 1.9422(18) 0.33(3) Uani 1 1 d DU
F151 F 0.937(2) 0.4010(12) 1.842(2) 0.40(4) Uani 1 1 d DU
O53 O 0.363(3) 0.2353(15) 1.830(2) 0.50(5) Uani 1 1 d DU
O311 O 0.3746(18) 0.4973(9) 1.4712(12) 0.30(3) Uani 1 1 d DU
O312 O 0.410(2) 0.4818(9) 1.5352(14) 0.34(3) Uani 1 1 d DU
O313 O 0.3682(18) 0.4556(8) 1.4841(14) 0.28(3) Uani 1 1 d DU
C31T C 0.3261(17) 0.4850(14) 1.5148(18) 0.45(4) Uani 1 1 d DU
F152 F 0.898(3) 0.4332(16) 1.8095(17) 0.43(4) Uani 1 1 d DU
F262 F 0.917(3) 0.2371(12) 1.935(2) 0.42(4) Uani 1 1 d DU
F311 F 0.286(2) 0.487(2) 1.491(2) 0.51(4) Uani 1 1 d DU
F153 F 0.884(2) 0.4224(16) 1.857(2) 0.42(4) Uani 1 1 d DU
F312 F 0.321(4) 0.4654(17) 1.536(3) 0.55(5) Uani 1 1 d DU
F263 F 0.9673(18) 0.2101(15) 1.9686(18) 0.37(3) Uani 1 1 d DU
F291 F 1.268(2) 0.1459(13) 1.7988(19) 0.36(3) Uani 1 1 d DU
F292 F 1.247(3) 0.1617(15) 1.8416(16) 0.43(4) Uani 1 1 d DU
F293 F 1.201(2) 0.1413(14) 1.801(2) 0.42(4) Uani 1 1 d DU
F121 F 1.2428(15) 0.4830(11) 1.5541(16) 0.32(3) Uani 1 1 d DU
F122 F 1.194(2) 0.4702(12) 1.5013(14) 0.36(3) Uani 1 1 d DU
O291 O 1.196(2) 0.2005(12) 1.7975(16) 0.34(4) Uani 1 1 d DU
F123 F 1.212(2) 0.4470(9) 1.550(2) 0.36(3) Uani 1 1 d DU
O122 O 1.1801(17) 0.4868(11) 1.5890(9) 0.29(3) Uani 1 1 d DU
F313 F 0.335(3) 0.5046(18) 1.538(3) 0.52(5) Uani 1 1 d DU
O292 O 1.2596(19) 0.1959(15) 1.775(2) 0.42(4) Uani 1 1 d DU
C7A C 0.400(5) 0.298(2) 1.919(5) 0.56(8) Uiso 1 1 d DU
H7AA H 0.3716 0.2893 1.9060 0.670 Uiso 1 1 calc R
H7AB H 0.4127 0.2887 1.9427 0.670 Uiso 1 1 calc R
C5T C 0.368(2) 0.1880(10) 1.8394(19) 0.48(4) Uani 1 1 d DU
F51 F 0.398(3) 0.1694(15) 1.848(3) 0.51(5) Uani 1 1 d DU
F52 F 0.366(3) 0.1973(19) 1.806(2) 0.49(4) Uani 1 1 d DU
F53 F 0.327(3) 0.1779(19) 1.833(3) 0.53(5) Uani 1 1 d DU
F83 F 0.819(2) 0.1350(10) 1.5171(15) 0.38(4) Uani 1 1 d DU
C8A C 0.391(5) 0.326(2) 1.927(5) 0.52(8) Uiso 1 1 d DU
H8AA H 0.3599 0.3312 1.9159 0.622 Uiso 1 1 calc R
H8AB H 0.4005 0.3304 1.9533 0.622 Uiso 1 1 calc R
O151 O 0.991(2) 0.4446(14) 1.8480(19) 0.36(4) Uani 1 1 d DU
C21K C 0.202(8) 0.269(3) 1.465(4) 0.7(2) Uiso 1 1 d DU
H22V H 0.1860 0.2661 1.4389 1.104 Uiso 1 1 calc R
H22W H 0.2278 0.2797 1.4664 1.104 Uiso 1 1 calc R
H22X H 0.1828 0.2771 1.4771 1.104 Uiso 1 1 calc R
C9A C 0.422(4) 0.3393(17) 1.906(3) 0.30(6) Uiso 1 1 d DU
H9AA H 0.4155 0.3573 1.9034 0.449 Uiso 1 1 calc R
H9AB H 0.4172 0.3315 1.8821 0.449 Uiso 1 1 calc R
H9AC H 0.4531 0.3369 1.9206 0.449 Uiso 1 1 calc R

loop_
_atom_site_aniso_label
_atom_site_aniso_U_11
_atom_site_aniso_U_22
_atom_site_aniso_U_33
_atom_site_aniso_U_23
_atom_site_aniso_U_13
_atom_site_aniso_U_12
Pb11 0.0891(19) 0.0485(16) 0.140(2) 0.0107(15) 0.0433(17) 0.0016(14)
Pb12 0.097(2) 0.0449(16) 0.116(2) 0.0190(14) 0.0273(16) -0.0026(14)
Pb13 0.141(3) 0.0474(16) 0.112(2) 0.0016(15) 0.0350(18) -0.0064(16)
Pb14 0.098(2) 0.0450(16) 0.130(2) -0.0040(15) 0.0469(17) -0.0064(14)
Pb21 0.095(2) 0.0378(15) 0.127(2) -0.0038(14) 0.0415(16) 0.0021(14)
Pb22 0.0967(19) 0.0387(15) 0.0945(19) 0.0076(13) 0.0189(15) -0.0070(13)
Pb23 0.112(2) 0.0365(15) 0.0938(19) 0.0000(13) 0.0268(15) -0.0007(14)
Pb24 0.099(2) 0.0390(15) 0.112(2) -0.0055(14) 0.0402(16) -0.0091(14)
Pb31 0.105(2) 0.0491(16) 0.132(2) -0.0076(15) 0.0516(17) -0.0011(15)
Pb32 0.105(2) 0.0336(14) 0.0970(19) 0.0013(13) 0.0361(15) 0.0013(13)
Pb33 0.108(2) 0.0323(14) 0.0907(18) -0.0027(13) 0.0356(15) 0.0037(13)
Pb34 0.0934(19) 0.0383(15) 0.110(2) 0.0015(14) 0.0444(15) 0.0094(13)
Pb41 0.0940(19) 0.0341(15) 0.139(2) 0.0116(14) 0.0474(17) 0.0092(13)
Pb42 0.114(2) 0.0269(14) 0.126(2) 0.0071(14) 0.0280(17) 0.0026(14)
Pb43 0.128(2) 0.0264(14) 0.108(2) 0.0006(13) 0.0403(17) 0.0037(14)
Pb44 0.100(2) 0.0304(14) 0.135(2) -0.0033(14) 0.0495(17) -0.0069(13)
S1T 0.127(16) 0.060(12) 0.173(16) 0.005(13) 0.038(13) 0.014(12)
S7T 0.108(16) 0.114(16) 0.186(17) 0.002(15) 0.043(14) -0.021(13)
O131 0.14(3) 0.03(2) 0.18(3) 0.02(2) 0.08(3) 0.030(19)
O71 0.108(17) 0.06(2) 0.08(2) -0.042(19) 0.061(17) -0.058(19)
O103 0.28(4) 0.023(19) 0.16(2) -0.005(18) 0.06(3) 0.06(2)
S9T 0.138(17) 0.147(18) 0.153(16) -0.041(16) 0.032(12) -0.041(14)
S16T 0.19(2) 0.144(19) 0.163(16) -0.025(16) 0.078(16) -0.036(19)
O11 0.14(2) 0.13(4) 0.15(3) 0.02(3) 0.02(2) 0.01(2)
S8T 0.22(2) 0.133(19) 0.207(16) -0.091(14) 0.096(19) -0.046(17)
O72 0.08(3) 0.17(3) 0.17(3) -0.02(3) 0.03(3) -0.06(2)
O12 0.18(4) 0.06(2) 0.17(4) 0.00(2) 0.03(3) 0.03(2)
O13 0.18(3) 0.07(2) 0.21(4) 0.01(3) 0.07(3) 0.00(2)
S2C 0.144(17) 0.050(11) 0.141(17) 0.030(11) 0.024(13) 0.007(11)
S18T 0.114(10) 0.154(17) 0.23(2) 0.07(2) 0.067(15) -0.005(14)
S19T 0.22(2) 0.077(14) 0.22(2) 0.069(15) -0.008(16) -0.019(14)
O191 0.23(4) 0.048(16) 0.24(5) -0.01(3) 0.06(4) 0.00(2)
O181 0.080(14) 0.16(4) 0.24(3) 0.02(4) 0.036(13) 0.01(3)
O5W 0.12(3) 0.14(4) 0.15(3) 0.05(2) 0.005(16) -0.02(3)
O173 0.21(4) 0.04(2) 0.16(2) 0.026(19) 0.08(3) 0.06(2)
O8W 0.12(3) 0.17(4) 0.27(5) 0.03(4) 0.11(4) 0.04(3)
O162 0.33(6) 0.13(3) 0.20(4) 0.01(3) 0.08(5) -0.04(4)
O81 0.28(5) 0.08(3) 0.25(4) -0.08(3) 0.05(4) -0.03(3)
O192 0.23(3) 0.07(2) 0.15(3) 0.06(2) -0.02(3) -0.02(2)
S2B 0.121(16) 0.059(12) 0.153(18) 0.025(12) 0.006(13) -0.003(11)
O91 0.11(3) 0.17(3) 0.100(14) -0.06(2) 0.042(15) -0.03(2)
S1N 0.17(2) 0.27(3) 0.091(16) 0.003(18) 0.036(15) -0.04(2)
S1L 0.28(4) 0.24(3) 0.14(2) -0.06(2) 0.09(2) -0.12(3)
S2F 0.131(16) 0.043(11) 0.169(18) 0.021(11) 0.059(14) 0.014(11)
S1J 0.132(17) 0.125(17) 0.122(16) 0.005(13) 0.034(13) -0.021(14)
O21 0.10(2) 0.09(3) 0.14(3) -0.02(2) 0.04(2) -0.002(19)
O22 0.13(3) 0.11(3) 0.25(4) -0.10(3) 0.12(3) -0.03(2)
O42 0.15(3) 0.10(3) 0.29(5) -0.03(3) 0.06(4) 0.01(2)
O23 0.09(3) 0.09(3) 0.167(18) -0.02(2) 0.01(2) -0.02(2)
O41 0.26(5) 0.21(5) 0.18(2) -0.04(3) 0.04(4) 0.00(4)
S1I 0.136(17) 0.082(13) 0.130(16) -0.011(12) 0.050(13) -0.028(12)
S2T 0.095(14) 0.079(12) 0.175(17) -0.033(13) 0.062(14) 0.002(10)
S4T 0.193(19) 0.091(17) 0.19(2) -0.018(15) 0.06(2) 0.023(13)
S2J 0.16(2) 0.15(2) 0.19(2) -0.033(17) 0.101(18) -0.051(17)
O43 0.20(4) 0.06(2) 0.16(3) 0.016(18) 0.10(3) -0.02(2)
S2D 0.140(17) 0.072(13) 0.137(17) -0.039(12) 0.030(13) 0.009(12)
S2O 0.148(19) 0.106(16) 0.148(18) 0.004(14) 0.029(15) 0.010(14)
S2L 0.17(2) 0.15(2) 0.17(2) 0.005(16) 0.105(17) 0.001(17)
F11 0.18(3) 0.09(2) 0.15(3) 0.03(2) 0.06(2) 0.04(2)
F12 0.12(2) 0.09(2) 0.17(2) -0.01(2) 0.072(19) -0.006(17)
F13 0.13(3) 0.10(2) 0.17(3) 0.04(2) 0.03(2) -0.02(2)
S1O 0.22(3) 0.095(16) 0.143(19) 0.006(14) 0.040(17) -0.021(16)
S1M 0.17(2) 0.22(3) 0.115(17) -0.007(17) 0.035(15) -0.09(2)
O92 0.12(2) 0.20(4) 0.23(4) -0.03(4) 0.05(2) -0.04(2)
S1F 0.22(2) 0.053(12) 0.132(17) 0.020(12) 0.015(16) -0.030(14)
S2M 0.127(17) 0.136(18) 0.149(18) 0.003(15) 0.063(14) -0.011(15)
S2E 0.153(17) 0.035(10) 0.130(15) -0.021(10) 0.034(13) 0.006(11)
S2K 0.14(2) 0.23(3) 0.124(18) -0.002(18) 0.017(15) -0.035(19)
S2N 0.13(2) 0.21(3) 0.17(2) 0.03(2) 0.014(16) -0.017(19)
S2H 0.152(18) 0.061(12) 0.141(17) -0.021(12) 0.050(14) -0.006(12)
S3T 0.149(19) 0.059(12) 0.175(17) 0.006(13) 0.072(12) -0.008(11)
S10T 0.25(3) 0.057(11) 0.166(13) -0.004(8) 0.034(18) 0.043(15)
S6T 0.148(17) 0.087(14) 0.17(2) 0.003(13) 0.041(13) -0.011(14)
S2I 0.15(2) 0.24(3) 0.20(3) -0.04(2) 0.00(2) -0.05(2)
O31 0.11(3) 0.13(3) 0.23(4) 0.04(3) 0.07(2) 0.00(2)
O32 0.12(3) 0.06(2) 0.17(3) 0.01(2) 0.05(2) -0.02(2)
O33 0.12(3) 0.077(19) 0.26(5) -0.03(3) 0.12(3) -0.025(19)
O62 0.17(4) 0.08(3) 0.22(4) -0.01(2) 0.03(3) -0.03(3)
S2G 0.31(3) 0.044(12) 0.143(19) 0.021(13) 0.03(2) 0.014(16)
O61 0.23(5) 0.06(2) 0.11(3) -0.013(19) 0.02(3) -0.01(2)
F31 0.07(2) 0.11(2) 0.27(4) -0.03(2) 0.07(2) -0.026(17)
S1C 0.30(3) 0.082(15) 0.114(17) 0.008(13) 0.042(18) 0.054(18)
S1E 0.34(3) 0.079(15) 0.080(14) 0.003(12) 0.055(17) 0.061(18)
S1D 0.28(3) 0.15(2) 0.096(16) 0.002(15) 0.036(18) -0.01(2)
S1G 0.44(5) 0.071(16) 0.111(18) 0.012(14) -0.02(2) 0.05(2)
S1P 0.22(3) 0.27(4) 0.18(3) -0.10(3) 0.10(2) -0.05(3)
S1B 0.44(5) 0.14(2) 0.14(2) 0.057(19) 0.01(3) 0.06(3)
O63 0.22(4) 0.20(5) 0.28(5) -0.02(4) 0.13(4) -0.02(4)
S13T 0.120(14) 0.044(10) 0.152(15) -0.004(11) 0.023(13) 0.008(11)
O132 0.18(4) 0.034(15) 0.16(3) 0.02(2) 0.00(3) 0.04(2)
O83 0.29(3) 0.06(2) 0.13(2) -0.027(18) 0.06(2) -0.02(2)
O101 0.33(5) 0.024(16) 0.10(3) -0.015(13) 0.06(3) 0.04(2)
O163 0.19(3) 0.32(6) 0.23(5) -0.07(5) 0.11(3) -0.03(4)
S1K 0.116(18) 0.25(3) 0.121(18) -0.020(18) 0.017(14) -0.006(19)
S1A 0.48(6) 0.18(3) 0.12(2) 0.02(2) 0.11(3) 0.10(3)
O133 0.127(18) 0.17(4) 0.19(4) 0.05(4) 0.00(3) -0.03(2)
O142 0.16(3) 0.07(3) 0.16(3) 0.02(2) 0.02(2) 0.05(3)
S1H 0.47(5) 0.053(14) 0.117(18) 0.010(13) 0.10(2) 0.05(2)
S2P 0.24(3) 0.17(2) 0.15(2) -0.001(18) 0.08(2) -0.08(2)
F72 0.11(2) 0.16(4) 0.25(3) 0.07(3) 0.03(2) -0.02(2)
C7T 0.12(3) 0.10(3) 0.17(3) 0.01(3) 0.01(3) 0.01(3)
F73 0.11(3) 0.13(3) 0.21(4) 0.04(2) 0.02(3) -0.02(2)
S21T 0.29(3) 0.27(3) 0.28(2) -0.04(3) 0.14(3) 0.03(3)
S23T 0.19(2) 0.19(2) 0.21(2) -0.039(19) 0.119(16) -0.023(17)
S22T 0.28(3) 0.29(4) 0.32(3) 0.07(3) -0.01(3) -0.08(3)
F23 0.17(3) 0.10(2) 0.24(4) -0.02(3) 0.07(3) -0.03(2)
F21 0.23(4) 0.10(3) 0.21(3) -0.06(2) 0.08(3) -0.02(3)
S14T 0.19(2) 0.116(17) 0.20(2) 0.005(14) 0.050(17) 0.04(2)
O93 0.24(5) 0.18(4) 0.19(2) 0.04(3) 0.11(3) 0.02(4)
O143 0.18(3) 0.13(4) 0.19(4) -0.04(3) 0.06(2) 0.03(3)
S24T 0.23(2) 0.16(3) 0.25(3) 0.01(2) 0.05(2) 0.02(2)
F22 0.17(3) 0.09(2) 0.26(4) -0.08(3) 0.05(3) 0.02(2)
O241 0.20(4) 0.13(3) 0.14(3) -0.06(2) 0.01(3) -0.03(3)
O3W 0.10(3) 0.04(2) 0.15(2) -0.005(18) 0.06(2) -0.04(2)
O1W 0.12(3) 0.08(3) 0.16(4) 0.01(2) -0.04(3) -0.03(3)
O242 0.17(4) 0.21(4) 0.30(5) 0.02(4) 0.04(4) 0.08(4)
O2W 0.13(4) 0.26(6) 0.32(6) -0.03(5) 0.06(4) 0.10(4)
O4W 0.17(4) 0.19(5) 0.26(4) -0.11(3) 0.14(4) -0.05(4)
O73 0.14(3) 0.18(3) 0.29(5) -0.03(4) 0.12(4) 0.00(3)
O233 0.26(6) 0.18(3) 0.29(6) -0.01(4) 0.02(4) -0.02(3)
O232 0.22(4) 0.20(4) 0.27(5) 0.02(4) 0.18(4) 0.00(3)
S2A 0.16(3) 0.45(6) 0.25(3) -0.24(4) 0.05(2) -0.09(3)
O171 0.38(5) 0.041(18) 0.15(3) 0.01(2) 0.00(4) -0.02(3)
S11T 0.25(3) 0.32(3) 0.28(3) -0.09(3) 0.14(2) -0.03(3)
S17T 0.24(2) 0.092(14) 0.149(13) 0.035(11) 0.070(17) 0.007(17)
F131 0.30(4) 0.13(3) 0.19(3) 0.06(3) 0.08(3) 0.03(3)
F102 0.26(4) 0.31(6) 0.31(5) 0.12(5) 0.13(4) 0.02(3)
F132 0.34(5) 0.18(3) 0.16(3) -0.01(3) 0.07(4) 0.10(3)
F133 0.23(3) 0.26(5) 0.33(6) 0.06(4) 0.13(3) -0.04(4)
O161 0.24(4) 0.17(3) 0.15(3) -0.05(3) 0.16(3) -0.12(3)
O102 0.29(3) 0.17(5) 0.29(5) -0.08(5) 0.11(4) 0.02(3)
C10T 0.14(4) 0.14(4) 0.168(15) 0.04(2) -0.03(3) -0.01(3)
F191 0.22(4) 0.09(2) 0.32(5) 0.04(3) 0.07(4) -0.01(2)
F41 0.16(3) 0.09(3) 0.19(3) -0.04(2) 0.02(2) -0.02(2)
F192 0.24(3) 0.09(2) 0.47(6) 0.06(4) 0.15(4) 0.00(3)
F42 0.19(2) 0.09(3) 0.28(4) 0.00(3) 0.05(3) 0.02(2)
F43 0.22(4) 0.11(3) 0.19(3) -0.04(3) 0.01(3) 0.00(2)
O182 0.22(5) 0.16(4) 0.22(2) -0.02(3) 0.04(3) -0.01(4)
F181 0.22(4) 0.15(2) 0.36(5) 0.00(4) 0.15(3) -0.01(3)
F182 0.21(4) 0.19(4) 0.26(4) 0.08(3) 0.11(3) 0.04(3)
C11T 0.21(4) 0.27(7) 0.37(5) -0.01(4) 0.10(3) -0.01(3)
F193 0.44(7) 0.28(6) 0.15(3) 0.01(4) 0.06(3) -0.06(5)
F141 0.21(4) 0.11(2) 0.27(5) 0.02(2) 0.05(3) -0.03(3)
F142 0.23(3) 0.29(5) 0.20(4) 0.04(3) -0.01(3) -0.02(4)
C2T 0.16(4) 0.07(2) 0.20(3) -0.03(3) 0.06(3) -0.01(2)
F171 0.28(4) 0.15(3) 0.18(3) -0.02(3) 0.04(4) 0.03(3)
F172 0.35(5) 0.15(3) 0.16(3) 0.04(3) 0.13(4) 0.04(3)
C1T 0.16(4) 0.03(3) 0.17(3) -0.01(3) 0.04(2) -0.03(3)
C19T 0.16(3) 0.16(4) 0.24(4) 0.05(3) 0.07(3) -0.02(3)
O141 0.24(5) 0.15(3) 0.22(5) 0.04(3) 0.08(4) 0.01(4)
F111 0.18(4) 0.24(5) 0.31(4) -0.02(4) 0.02(3) -0.02(4)
O111 0.15(3) 0.22(4) 0.22(5) 0.01(4) 0.06(3) 0.14(3)
C13T 0.23(4) 0.11(4) 0.16(4) 0.02(2) 0.06(3) 0.00(3)
O112 0.32(6) 0.53(8) 0.35(5) -0.13(6) 0.21(4) 0.01(6)
C18T 0.17(5) 0.15(2) 0.22(4) -0.05(4) 0.03(3) 0.01(2)
C4T 0.13(3) 0.15(5) 0.17(3) -0.05(3) -0.02(4) 0.002(18)
S20T 0.31(3) 0.093(18) 0.27(2) -0.017(19) 0.04(2) 0.00(2)
S25T 0.28(4) 0.27(3) 0.33(4) -0.03(3) 0.19(3) -0.09(3)
S27T 0.25(3) 0.26(3) 0.29(3) -0.01(3) 0.03(2) 0.03(3)
O251 0.26(6) 0.32(4) 0.32(6) -0.03(4) 0.21(5) -0.10(4)
O201 0.41(6) 0.11(3) 0.36(7) 0.01(3) 0.12(5) 0.05(4)
F231 0.17(4) 0.27(4) 0.32(5) -0.03(3) 0.08(3) 0.02(3)
F101 0.21(4) 0.17(3) 0.28(3) -0.10(4) -0.06(4) 0.01(3)
C21T 0.25(5) 0.25(5) 0.27(3) -0.01(4) 0.12(4) -0.01(4)
F103 0.27(5) 0.16(3) 0.23(4) 0.03(3) -0.06(4) 0.05(3)
F173 0.24(3) 0.19(5) 0.24(4) 0.00(4) 0.01(3) 0.02(3)
O6W 0.18(5) 0.11(4) 0.25(5) 0.05(4) 0.04(4) 0.00(3)
C25T 0.32(4) 0.26(5) 0.30(5) 0.02(3) 0.10(3) 0.05(5)
O202 0.30(4) 0.05(3) 0.23(4) 0.02(3) 0.02(4) 0.00(3)
O221 0.31(4) 0.45(7) 0.26(6) 0.05(6) 0.08(4) -0.04(5)
O253 0.24(4) 0.28(5) 0.18(5) 0.00(4) 0.11(3) -0.14(4)
F143 0.29(4) 0.28(5) 0.23(4) -0.02(3) 0.15(4) -0.05(5)
O172 0.24(3) 0.35(6) 0.23(5) 0.04(5) 0.08(3) -0.06(4)
S28T 0.34(4) 0.23(3) 0.24(3) -0.05(2) 0.12(2) 0.00(2)
O183 0.10(3) 0.16(3) 0.25(4) 0.04(4) 0.05(3) 0.00(2)
F281 0.22(4) 0.16(4) 0.36(5) -0.10(4) 0.10(4) -0.06(3)
O282 0.30(6) 0.18(5) 0.25(5) -0.01(4) 0.15(4) -0.02(4)
O281 0.40(7) 0.26(5) 0.34(6) -0.08(4) 0.11(5) 0.06(4)
C28T 0.19(5) 0.33(5) 0.30(4) -0.04(4) 0.12(3) 0.02(3)
C3T 0.13(4) 0.12(3) 0.18(3) -0.01(3) 0.072(18) -0.02(2)
F282 0.47(7) 0.22(4) 0.27(5) 0.00(4) 0.11(4) 0.13(5)
O113 0.24(5) 0.35(4) 0.33(6) -0.01(5) 0.10(4) 0.01(4)
F183 0.31(5) 0.23(5) 0.23(3) 0.08(4) 0.01(3) 0.06(4)
O283 0.31(6) 0.33(7) 0.33(5) -0.15(5) 0.08(4) -0.02(4)
O222 0.40(7) 0.37(5) 0.34(6) -0.02(6) 0.01(6) -0.04(5)
S30T 0.24(3) 0.115(17) 0.24(3) -0.039(16) 0.05(2) 0.02(2)
O301 0.22(5) 0.13(3) 0.25(5) -0.05(3) 0.04(3) 0.00(4)
F283 0.29(5) 0.27(6) 0.34(5) -0.10(5) 0.05(4) 0.05(3)
S12T 0.19(2) 0.18(2) 0.24(2) 0.09(2) 0.05(2) -0.009(18)
C17T 0.25(4) 0.18(4) 0.162(18) -0.01(3) 0.12(4) -0.03(4)
O193 0.29(6) 0.09(4) 0.25(3) 0.05(3) 0.04(3) 0.00(3)
C27T 0.24(6) 0.20(5) 0.37(4) 0.00(5) 0.08(3) 0.07(4)
C6T 0.21(4) 0.15(4) 0.13(4) 0.02(2) 0.02(2) 0.05(4)
F301 0.20(4) 0.111(19) 0.21(3) -0.03(3) 0.01(3) 0.00(3)
F302 0.17(3) 0.19(4) 0.24(4) -0.04(3) -0.01(3) 0.01(3)
C16T 0.22(3) 0.15(4) 0.14(2) -0.03(3) 0.11(3) -0.06(4)
C30T 0.14(4) 0.13(3) 0.20(5) -0.04(2) 0.03(3) -0.01(4)
F161 0.35(5) 0.09(2) 0.24(4) 0.02(3) 0.11(4) -0.01(3)
F162 0.29(5) 0.10(2) 0.16(2) 0.00(3) 0.05(3) 0.05(3)
F271 0.33(6) 0.35(6) 0.36(4) 0.07(5) 0.11(4) 0.02(5)
O272 0.32(6) 0.25(4) 0.30(6) -0.02(5) 0.11(5) 0.02(4)
O273 0.34(6) 0.25(5) 0.31(7) 0.04(5) 0.06(4) -0.01(4)
F61 0.16(3) 0.12(2) 0.16(3) -0.02(2) 0.00(2) 0.01(2)
F32 0.11(2) 0.16(3) 0.23(3) 0.07(3) 0.070(16) -0.04(2)
F33 0.18(3) 0.16(4) 0.20(3) -0.03(3) 0.10(3) -0.04(3)
F71 0.17(3) 0.20(3) 0.22(3) -0.07(3) 0.08(3) -0.02(3)
F62 0.21(3) 0.25(5) 0.28(4) 0.07(4) 0.11(4) 0.08(4)
C23T 0.19(4) 0.34(6) 0.17(3) -0.07(3) 0.119(19) 0.00(4)
O231 0.12(4) 0.36(6) 0.16(3) -0.06(4) 0.07(3) -0.05(4)
F63 0.24(4) 0.14(3) 0.20(4) 0.01(3) -0.02(2) -0.04(3)
F272 0.42(7) 0.25(4) 0.47(7) -0.08(5) 0.08(5) 0.14(5)
C14T 0.18(4) 0.15(3) 0.15(4) 0.02(2) 0.05(2) 0.00(4)
S32T 0.45(6) 0.40(4) 0.39(5) 0.03(4) 0.12(3) 0.07(4)
F163 0.19(3) 0.28(5) 0.24(4) -0.08(4) 0.04(2) -0.02(3)
O321 0.37(6) 0.33(6) 0.43(7) -0.08(6) 0.05(5) -0.04(6)
F303 0.24(4) 0.25(5) 0.27(4) -0.03(3) 0.11(4) -0.05(4)
F112 0.31(5) 0.35(6) 0.37(6) 0.00(5) 0.10(5) -0.09(5)
O212 0.34(4) 0.31(7) 0.36(6) 0.03(6) 0.03(5) 0.14(5)
O322 0.44(6) 0.44(9) 0.42(7) 0.07(6) 0.12(6) 0.06(6)
F113 0.38(6) 0.26(5) 0.37(7) -0.04(4) 0.06(4) 0.04(5)
O243 0.28(4) 0.18(5) 0.23(3) 0.07(3) 0.03(4) 0.05(4)
F241 0.27(4) 0.14(3) 0.32(5) -0.04(4) 0.09(4) 0.04(4)
F242 0.24(4) 0.13(3) 0.24(4) 0.01(3) 0.03(4) 0.02(3)
F243 0.24(3) 0.21(5) 0.22(3) 0.02(3) 0.07(3) -0.02(4)
F91 0.41(7) 0.34(6) 0.29(4) -0.18(4) 0.19(4) -0.10(5)
F92 0.24(4) 0.19(4) 0.42(5) -0.14(4) -0.04(4) 0.03(3)
C9T 0.21(5) 0.15(3) 0.27(5) -0.05(4) 0.07(4) -0.02(2)
F273 0.36(6) 0.38(6) 0.44(7) 0.00(6) 0.11(4) -0.08(6)
O252 0.31(5) 0.32(6) 0.31(5) -0.04(4) 0.18(4) -0.06(5)
O271 0.34(6) 0.41(7) 0.36(4) 0.10(6) -0.03(4) 0.01(5)
C24T 0.24(4) 0.20(5) 0.18(4) 0.04(4) 0.09(3) 0.05(4)
O121 0.26(4) 0.14(4) 0.26(4) 0.00(4) 0.17(4) -0.04(3)
O123 0.29(6) 0.16(3) 0.28(5) 0.09(4) 0.07(5) -0.05(3)
S15T 0.33(4) 0.27(3) 0.34(4) 0.04(3) 0.14(3) 0.02(3)
O12W 0.10(3) 0.11(3) 0.21(4) -0.01(3) 0.05(3) 0.02(3)
O152 0.31(7) 0.30(4) 0.42(7) 0.05(5) 0.08(6) 0.06(4)
F232 0.28(4) 0.41(7) 0.25(5) -0.06(4) 0.04(3) -0.10(5)
F233 0.28(4) 0.33(6) 0.30(4) 0.09(4) 0.18(4) 0.03(4)
C8T 0.33(4) 0.23(4) 0.21(3) -0.09(3) 0.14(5) -0.02(3)
O82 0.24(3) 0.25(6) 0.40(6) 0.02(5) 0.12(4) 0.02(3)
F93 0.23(4) 0.14(3) 0.35(6) -0.05(4) 0.03(4) -0.05(3)
F81 0.36(4) 0.35(7) 0.27(4) 0.02(5) 0.09(4) 0.05(4)
O13W 0.19(4) 0.18(5) 0.36(5) -0.07(4) 0.05(3) 0.09(3)
F82 0.45(6) 0.36(6) 0.41(7) 0.06(5) 0.22(6) -0.09(6)
S5T 0.49(5) 0.45(4) 0.39(5) 0.05(4) 0.13(4) -0.02(5)
S29T 0.33(5) 0.42(5) 0.35(4) -0.01(3) 0.14(3) 0.02(3)
O52 0.48(5) 0.21(5) 0.21(5) 0.00(4) 0.15(4) 0.08(4)
S26T 0.24(3) 0.25(3) 0.36(4) -0.01(3) 0.09(3) -0.06(3)
C29T 0.37(6) 0.32(6) 0.37(5) -0.07(4) 0.09(6) 0.01(3)
O153 0.33(7) 0.27(6) 0.35(4) 0.05(5) 0.13(4) 0.00(5)
C32T 0.38(7) 0.40(5) 0.40(7) -0.02(4) 0.09(4) 0.01(5)
F211 0.27(4) 0.37(7) 0.28(5) 0.00(5) 0.14(4) 0.01(4)
O302 0.38(5) 0.11(4) 0.31(6) 0.01(4) 0.16(4) 0.04(5)
F212 0.35(6) 0.37(5) 0.32(5) -0.07(5) 0.08(5) -0.09(5)
O211 0.48(6) 0.42(7) 0.31(7) 0.03(6) 0.18(6) -0.11(6)
F221 0.50(8) 0.35(5) 0.49(7) -0.10(5) 0.16(6) 0.05(5)
C22T 0.34(6) 0.33(5) 0.32(3) 0.04(5) 0.06(4) 0.01(5)
O203 0.31(5) 0.29(6) 0.36(5) -0.11(6) 0.05(5) -0.05(5)
O51 0.45(8) 0.57(9) 0.57(7) 0.01(6) 0.23(7) -0.04(7)
O303 0.27(3) 0.18(5) 0.24(5) -0.01(4) -0.04(3) 0.02(4)
O213 0.26(6) 0.27(4) 0.32(6) -0.04(5) 0.10(5) 0.06(4)
F251 0.34(6) 0.27(3) 0.38(6) 0.00(4) 0.13(5) -0.04(5)
C20T 0.32(5) 0.19(5) 0.32(4) 0.06(4) 0.08(4) -0.03(4)
F201 0.31(5) 0.28(6) 0.32(5) 0.06(5) 0.06(4) 0.00(4)
F252 0.33(4) 0.19(5) 0.29(5) -0.04(4) 0.11(4) -0.02(4)
F222 0.30(5) 0.24(5) 0.29(5) 0.06(5) 0.02(3) -0.03(4)
C15T 0.39(6) 0.36(5) 0.38(6) 0.00(5) 0.12(4) -0.03(4)
F223 0.46(7) 0.56(8) 0.40(5) 0.02(6) 0.20(7) 0.00(6)
C12T 0.21(4) 0.32(5) 0.35(5) 0.07(5) 0.11(5) 0.00(4)
O293 0.29(6) 0.38(7) 0.36(5) -0.05(4) 0.16(4) 0.07(5)
F253 0.37(5) 0.42(7) 0.31(5) -0.02(4) 0.02(5) -0.04(6)
F202 0.41(7) 0.20(4) 0.46(7) 0.13(3) 0.13(5) 0.06(4)
F203 0.31(5) 0.49(7) 0.27(3) -0.07(6) 0.06(4) -0.05(6)
O223 0.33(6) 0.44(7) 0.43(7) 0.09(6) 0.11(6) -0.12(5)
S31T 0.44(4) 0.28(4) 0.21(3) -0.04(3) -0.02(3) 0.05(4)
O323 0.36(7) 0.35(6) 0.41(5) 0.02(6) 0.07(5) 0.05(6)
F213 0.39(6) 0.36(5) 0.34(5) 0.02(5) 0.06(6) 0.11(5)
F321 0.33(5) 0.37(5) 0.37(6) 0.07(5) 0.08(4) -0.09(5)
O261 0.39(7) 0.34(5) 0.37(7) -0.11(5) 0.02(6) -0.07(6)
C26T 0.36(5) 0.30(6) 0.32(6) 0.01(4) 0.09(5) 0.02(5)
O262 0.36(7) 0.35(5) 0.38(6) 0.06(5) 0.15(6) 0.06(6)
O263 0.25(3) 0.37(7) 0.42(8) 0.01(6) 0.05(4) -0.05(5)
F322 0.46(7) 0.54(9) 0.51(7) 0.00(6) 0.20(7) 0.00(6)
F323 0.42(7) 0.49(6) 0.43(6) -0.04(6) 0.01(5) 0.01(6)
F261 0.32(5) 0.25(5) 0.44(6) -0.04(4) 0.13(5) 0.07(5)
F151 0.45(7) 0.34(4) 0.40(7) -0.04(5) 0.11(6) -0.04(5)
O53 0.45(8) 0.48(6) 0.48(7) 0.06(6) 0.02(6) 0.01(7)
O311 0.30(5) 0.18(4) 0.28(5) -0.01(4) -0.14(4) -0.03(5)
O312 0.47(5) 0.13(4) 0.29(5) 0.00(4) -0.10(4) 0.08(5)
O313 0.26(6) 0.21(4) 0.28(6) 0.03(3) -0.04(4) -0.02(5)
C31T 0.47(5) 0.37(7) 0.48(8) -0.04(4) 0.09(4) 0.06(6)
F152 0.42(7) 0.49(8) 0.37(5) 0.00(5) 0.09(4) 0.03(6)
F262 0.49(8) 0.36(6) 0.41(6) 0.09(6) 0.14(6) -0.03(5)
F311 0.47(4) 0.54(9) 0.50(8) -0.07(6) 0.09(5) 0.07(7)
F153 0.35(5) 0.43(8) 0.49(7) 0.05(6) 0.13(6) -0.04(5)
F312 0.58(8) 0.54(7) 0.56(8) 0.05(6) 0.19(6) 0.03(7)
F263 0.35(5) 0.42(7) 0.35(7) -0.06(6) 0.12(4) 0.02(5)
F291 0.37(5) 0.35(6) 0.40(7) 0.00(5) 0.16(6) -0.01(4)
F292 0.51(8) 0.43(8) 0.34(4) -0.01(4) 0.13(5) 0.05(6)
F293 0.34(6) 0.40(6) 0.51(8) 0.01(5) 0.13(6) 0.01(5)
F121 0.18(3) 0.34(6) 0.41(6) 0.12(5) 0.05(4) 0.03(4)
F122 0.48(7) 0.27(6) 0.35(5) -0.09(4) 0.16(4) 0.02(6)
O291 0.36(7) 0.36(6) 0.28(6) -0.02(5) 0.08(5) 0.04(5)
F123 0.35(6) 0.25(4) 0.49(7) 0.00(5) 0.13(6) 0.06(3)
O122 0.29(6) 0.35(7) 0.22(3) 0.09(3) 0.08(3) -0.08(5)
F313 0.55(8) 0.54(7) 0.48(8) -0.15(6) 0.18(6) 0.02(6)
O292 0.34(6) 0.46(8) 0.49(8) 0.01(6) 0.14(5) -0.01(6)
C5T 0.48(6) 0.47(5) 0.47(7) 0.04(5) 0.11(7) -0.07(4)
F51 0.48(7) 0.44(5) 0.58(9) -0.01(6) 0.13(7) -0.09(6)
F52 0.53(9) 0.53(8) 0.44(6) -0.02(4) 0.20(6) 0.00(6)
F53 0.49(6) 0.55(8) 0.57(9) 0.00(7) 0.17(6) -0.08(5)
F83 0.59(8) 0.32(5) 0.29(4) -0.13(5) 0.23(6) 0.08(5)
O151 0.44(6) 0.33(7) 0.38(7) -0.04(6) 0.21(5) -0.04(5)

loop_
_atom_type_symbol
_atom_type_description
_atom_type_scat_dispersion_real
_atom_type_scat_dispersion_imag
_atom_type_scat_source
C C 0.0015 0.0009 'International Tables Vol C Tables 4.2.6.8 and 6.1.1.4'
H H 0.0000 0.0000 'International Tables Vol C Tables 4.2.6.8 and 6.1.1.4'
S S 0.0826 0.0763 'International Tables Vol C Tables 4.2.6.8 and 6.1.1.4'
O O 0.0056 0.0036 'International Tables Vol C Tables 4.2.6.8 and 6.1.1.4'
F F 0.0096 0.0061 'International Tables Vol C Tables 4.2.6.8 and 6.1.1.4'
N N 0.0030 0.0019 'International Tables Vol C Tables 4.2.6.8 and 6.1.1.4'
Pb Pb -1.1676 6.9287 'International Tables Vol C Tables 4.2.6.8 and 6.1.1.4'

loop_
_geom_angle_atom_site_label_1
_geom_angle_atom_site_label_2
_geom_angle_atom_site_label_3
_geom_angle
N6O Pb11 N6B 77.9(9)
N6O Pb11 N5O 66.7(11)
N6B Pb11 N5O 88.9(12)
N6O Pb11 N5B 89.1(10)
N6B Pb11 N5B 63.1(12)
N5O Pb11 N5B 146.9(11)
N6O Pb11 N4B 75.7(10)
N6B Pb11 N4B 116.9(11)
N5O Pb11 N4B 128.4(11)
N5B Pb11 N4B 60.3(11)
N6O Pb11 N4O 120.7(10)
N6B Pb11 N4O 80.2(11)
N5O Pb11 N4O 58.3(11)
N5B Pb11 N4O 126.9(11)
N4B Pb11 N4O 159.7(9)
N6N Pb12 N1B 80.6(10)
N6N Pb12 N2B 82.6(12)
N1B Pb12 N2B 63.2(14)
N6N Pb12 N5N 65.2(11)
N1B Pb12 N5N 87.4(11)
N2B Pb12 N5N 139.9(11)
N6N Pb12 N3B 81.0(10)
N1B Pb12 N3B 120.7(11)
N2B Pb12 N3B 58.8(12)
N5N Pb12 N3B 132.0(10)
N6N Pb12 O181 143.5(12)
N1B Pb12 O181 78.8(11)
N2B Pb12 O181 61.2(11)
N5N Pb12 O181 142.6(12)
N3B Pb12 O181 84.1(11)
N1A Pb13 N6K 71.0(11)
N1A Pb13 N5K 85.0(11)
N6K Pb13 N5K 63.5(14)
N1A Pb13 N2A 61.1(14)
N6K Pb13 N2A 84.1(13)
N5K Pb13 N2A 139.8(12)
N1A Pb13 N4K 92.3(10)
N6K Pb13 N4K 117.5(13)
N5K Pb13 N4K 55.0(11)
N2A Pb13 N4K 139.6(11)
N1A Pb13 O173 151.7(11)
N6K Pb13 O173 89.3(12)
N5K Pb13 O173 67.8(9)
N2A Pb13 O173 138.7(12)
N4K Pb13 O173 78.7(9)
N1A Pb13 N3A 119.5(12)
N6K Pb13 N3A 83.5(13)
N5K Pb13 N3A 130.4(11)
N2A Pb13 N3A 62.4(13)
N4K Pb13 N3A 147.0(10)
O173 Pb13 N3A 76.3(11)
N5A Pb14 N6I 86.1(12)
N5A Pb14 N6A 62.8(15)
N6I Pb14 N6A 84.0(10)
N5A Pb14 N5I 141.9(12)
N6I Pb14 N5I 65.4(12)
N6A Pb14 N5I 88.5(13)
N5A Pb14 N4A 62.7(14)
N6I Pb14 N4A 73.6(11)
N6A Pb14 N4A 121.8(12)
N5I Pb14 N4A 125.5(12)
N5A Pb14 N4I 128.3(13)
N6I Pb14 N4I 121.2(11)
N6A Pb14 N4I 76.5(11)
N5I Pb14 N4I 59.3(11)
N4A Pb14 N4I 159.3(10)
N2O Pb21 N1O 64.9(12)
N2O Pb21 N6C 84.1(12)
N1O Pb21 N6C 71.6(9)
N2O Pb21 N5C 139.3(11)
N1O Pb21 N5C 80.3(10)
N6C Pb21 N5C 64.5(12)
N2O Pb21 N3O 58.7(12)
N1O Pb21 N3O 119.3(10)
N6C Pb21 N3O 82.0(11)
N5C Pb21 N3O 133.9(10)
N2O Pb21 N4C 130.6(11)
N1O Pb21 N4C 82.3(10)
N6C Pb21 N4C 120.6(12)
N5C Pb21 N4C 58.9(10)
N3O Pb21 N4C 154.2(9)
N1N Pb22 N1C 79.1(9)
N1N Pb22 N2N 59.1(10)
N1C Pb22 N2N 87.1(11)
N1N Pb22 N3C 77.0(10)
N1C Pb22 N3C 117.8(11)
N2N Pb22 N3C 124.6(10)
N1N Pb22 O1W 95.4(12)
N1C Pb22 O1W 157.2(12)
N2N Pb22 O1W 71.3(10)
N3C Pb22 O1W 81.8(11)
N1N Pb22 N2C 86.4(10)
N1C Pb22 N2C 63.4(11)
N2N Pb22 N2C 139.0(9)
N3C Pb22 N2C 58.5(10)
O1W Pb22 N2C 138.8(11)
N1D Pb23 N2D 59.1(11)
N1D Pb23 N1K 80.0(8)
N2D Pb23 N1K 91.9(10)
N1D Pb23 N3K 78.7(9)
N2D Pb23 N3K 122.4(10)
N1K Pb23 N3K 119.1(10)
N1D Pb23 O4W 94.5(14)
N2D Pb23 O4W 69.8(13)
N1K Pb23 O4W 160.9(13)
N3K Pb23 O4W 77.1(12)
N1D Pb23 O192 146.4(10)
N2D Pb23 O192 134.2(11)
N1K Pb23 O192 69.8(10)
N3K Pb23 O192 102.9(10)
O4W Pb23 O192 118.8(15)
N1D Pb23 N2K 87.6(10)
N2D Pb23 N2K 141.5(10)
N1K Pb23 N2K 61.4(10)
N3K Pb23 N2K 61.3(10)
O4W Pb23 N2K 137.0(12)
O192 Pb23 N2K 65.4(10)
N6D Pb24 N1I 79.3(9)
N6D Pb24 N2I 85.3(11)
N1I Pb24 N2I 67.1(11)
N6D Pb24 N5D 64.0(12)
N1I Pb24 N5D 86.3(11)
N2I Pb24 N5D 142.9(11)
N6D Pb24 N3I 78.0(10)
N1I Pb24 N3I 124.3(10)
N2I Pb24 N3I 61.0(10)
N5D Pb24 N3I 125.7(11)
N2P Pb31 N1P 64.3(13)
N2P Pb31 N6F 81.8(12)
N1P Pb31 N6F 76.3(10)
N2P Pb31 N5F 140.8(11)
N1P Pb31 N5F 90.6(10)
N6F Pb31 N5F 62.5(11)
N2P Pb31 N3P 61.0(12)
N1P Pb31 N3P 122.8(11)
N6F Pb31 N3P 80.8(10)
N5F Pb31 N3P 123.0(10)
N1F Pb32 N1M 75.8(8)
N1F Pb32 O5W 81.8(12)
N1M Pb32 O5W 151.8(12)
N1F Pb32 N3M 78.8(9)
N1M Pb32 N3M 115.0(9)
O5W Pb32 N3M 76.4(11)
N1F Pb32 N2M 85.4(10)
N1M Pb32 N2M 61.6(10)
O5W Pb32 N2M 133.7(11)
N3M Pb32 N2M 57.5(10)
N1F Pb32 N2F 60.6(11)
N1M Pb32 N2F 87.5(9)
O5W Pb32 N2F 66.5(11)
N3M Pb32 N2F 127.4(10)
N2M Pb32 N2F 139.5(10)
N1F Pb32 O13W 137.9(15)
N1M Pb32 O13W 146.2(15)
O5W Pb32 O13W 57.6(17)
N3M Pb32 O13W 81.2(16)
N2M Pb32 O13W 113.7(17)
N2F Pb32 O13W 106.5(17)
N1F Pb32 O83 147.5(10)
N1M Pb32 O83 74.9(11)
O5W Pb32 O83 130.2(13)
N3M Pb32 O83 101.2(10)
N2M Pb32 O83 68.4(10)
N2F Pb32 O83 131.1(11)
O13W Pb32 O83 72.8(16)
N1L Pb33 O3W 99.3(9)
N1L Pb33 N1E 74.7(8)
O3W Pb33 N1E 159.1(10)
N1L Pb33 N2E 82.5(9)
O3W Pb33 N2E 138.2(10)
N1E Pb33 N2E 61.8(10)
N1L Pb33 N2L 63.4(10)
O3W Pb33 N2L 70.4(9)
N1E Pb33 N2L 89.2(10)
N2E Pb33 N2L 140.7(10)
N1L Pb33 N3E 79.4(9)
O3W Pb33 N3E 80.4(10)
N1E Pb33 N3E 117.2(10)
N2E Pb33 N3E 58.7(10)
N2L Pb33 N3E 126.8(11)
N1L Pb33 O91 144.3(9)
O3W Pb33 O91 110.9(10)
N1E Pb33 O91 82.6(9)
N2E Pb33 O91 62.4(9)
N2L Pb33 O91 144.3(11)
N3E Pb33 O91 87.3(11)
N1L Pb33 N3L 117.1(9)
O3W Pb33 N3L 82.2(9)
N1E Pb33 N3L 82.9(9)
N2E Pb33 N3L 134.1(9)
N2L Pb33 N3L 58.3(10)
N3E Pb33 N3L 157.8(9)
O91 Pb33 N3L 86.1(9)
N6E Pb34 N1J 72.4(9)
N6E Pb34 N2J 86.0(11)
N1J Pb34 N2J 59.9(10)
N6E Pb34 N5E 63.0(11)
N1J Pb34 N5E 82.8(10)
N2J Pb34 N5E 137.9(10)
N6E Pb34 O8W 145.4(13)
N1J Pb34 O8W 137.2(13)
N2J Pb34 O8W 95.5(13)
N5E Pb34 O8W 126.4(12)
N6E Pb34 N3J 81.5(10)
N1J Pb34 N3J 116.8(9)
N2J Pb34 N3J 61.8(10)
N5E Pb34 N3J 132.5(9)
O8W Pb34 N3J 69.1(11)
N6E Pb34 N4E 121.2(10)
N1J Pb34 N4E 87.7(8)
N2J Pb34 N4E 130.2(9)
N5E Pb34 N4E 59.9(9)
O8W Pb34 N4E 83.6(11)
N3J Pb34 N4E 151.9(8)
N6P Pb41 N4G 76.3(10)
N6P Pb41 N5G 85.7(10)
N4G Pb41 N5G 58.9(11)
N6P Pb41 N5P 65.7(11)
N4G Pb41 N5P 130.7(11)
N5G Pb41 N5P 141.2(9)
N6P Pb41 N6G 82.3(9)
N4G Pb41 N6G 122.3(11)
N5G Pb41 N6G 66.6(10)
N5P Pb41 N6G 83.3(10)
N6P Pb41 N4P 122.0(11)
N4G Pb41 N4P 158.5(9)
N5G Pb41 N4P 128.4(10)
N5P Pb41 N4P 59.4(10)
N6G Pb41 N4P 74.6(10)
N6P Pb41 O101 90.8(12)
N4G Pb41 O101 81.2(11)
N5G Pb41 O101 139.6(10)
N5P Pb41 O101 69.6(9)
N6G Pb41 O101 152.5(10)
N4P Pb41 O101 87.0(11)
N6M Pb42 N1G 70.1(10)
N6M Pb42 N2G 83.6(12)
N1G Pb42 N2G 60.6(13)
N6M Pb42 N4M 124.4(12)
N1G Pb42 N4M 95.1(10)
N2G Pb42 N4M 136.1(10)
N6M Pb42 N3G 83.4(11)
N1G Pb42 N3G 117.9(12)
N2G Pb42 N3G 61.4(12)
N4M Pb42 N3G 143.8(10)
N6M Pb42 O103 91.5(12)
N1G Pb42 O103 151.3(11)
N2G Pb42 O103 141.3(12)
N4M Pb42 O103 76.9(10)
N3G Pb42 O103 80.0(11)
N6M Pb42 N5M 60.5(11)
N1G Pb42 N5M 84.7(10)
N2G Pb42 N5M 137.5(11)
N4M Pb42 N5M 65.1(9)
N3G Pb42 N5M 128.5(9)
O103 Pb42 N5M 66.9(9)
N6L Pb43 N2H 84.6(12)
N6L Pb43 N1H 78.5(10)
N2H Pb43 N1H 62.5(13)
N6L Pb43 N5L 61.4(12)
N2H Pb43 N5L 139.0(11)
N1H Pb43 N5L 87.3(10)
N6L Pb43 N3H 83.6(11)
N2H Pb43 N3H 62.1(12)
N1H Pb43 N3H 122.8(12)
N5L Pb43 N3H 128.8(10)
N6J Pb44 N5H 88.3(11)
N6J Pb44 N5J 62.6(12)
N5H Pb44 N5J 142.6(10)
N6J Pb44 N6H 83.8(10)
N5H Pb44 N6H 65.0(11)
N5J Pb44 N6H 87.7(11)
N6J Pb44 N4H 76.6(11)
N5H Pb44 N4H 59.6(10)
N5J Pb44 N4H 127.0(10)
N6H Pb44 N4H 121.2(11)
N6J Pb44 N4J 119.2(11)
N5H Pb44 N4J 131.7(10)
N5J Pb44 N4J 59.1(10)
N6H Pb44 N4J 78.5(10)
N4H Pb44 N4J 157.5(9)
C3A C2A N2A 125(5)
C3A C2A C1A 124(5)
N2A C2A C1A 111(5)
C3A C4A C5A 114(4)
C3A C4A S1A 124(5)
C5A C4A S1A 123(5)
C2A N2A C6A 119(5)
C2A N2A Pb13 124(4)
C6A N2A Pb13 117(4)
N2A C6A C5A 118(5)
N2A C6A C10A 121(5)
C5A C6A C10A 121(5)
C4A C5A C6A 121(5)
C2A C3A C4A 124(5)
C2H C3H C4H 124(6)
N2H C2H C3H 125(5)
N2H C2H C1H 111(5)
C3H C2H C1H 123(5)
C2H N2H C6H 113(4)
C2H N2H Pb43 122(3)
C6H N2H Pb43 119(3)
N2H C6H C10H 120(5)
N2H C6H C5H 127(4)
C10H C6H C5H 112(4)
C4H C5H C6H 115(5)
C3H C4H C5H 116(5)
C3H C4H S1H 119(5)
C5H C4H S1H 125(4)
C25D C24D C23D 127(6)
C24D C25D C26D 117(6)
N6D C26D C25D 121(5)
C22D N6D C26D 118(4)
C22D N6D Pb24 121(3)
C26D N6D Pb24 120(3)
N6D C22D C23D 129(4)
N6D C22D C18D 118(4)
C23D C22D C18D 112(4)
C24D C23D C22D 108(5)
C16D C17D C18D 129(4)
C17D C16D C15D 111(3)
C17D C16D S2D 116(3)
C15D C16D S2D 133(3)
C14D C15D C16D 124(3)
N5D C14D C15D 118(4)
N5D C14D C12D 122(4)
C15D C14D C12D 120(4)
C14D N5D C18D 126(4)
C14D N5D Pb24 113(3)
C18D N5D Pb24 113(3)
N5D C18D C17D 112(4)
N5D C18D C22D 117(4)
C17D C18D C22D 130(4)
C10N N3N C13N 117(4)
N3N C13N N4N 127(4)
C12N N4N C13N 120(4)
N4N C12N C11N 113(4)
N4N C12N C14N 118(3)
C11N C12N C14N 129(3)
C12N C11N C10N 126(3)
N3N C10N C11N 116(3)
N3N C10N C6N 113(3)
C11N C10N C6N 131(3)
N5N C14N C15N 136(4)
N5N C14N C12N 108(3)
C15N C14N C12N 115(3)
N5N C14N C18N 40.0(16)
C15N C14N C18N 96(3)
C12N C14N C18N 148(3)
C14N C15N C16N 118(4)
C17N C16N C15N 112(4)
C17N C16N S2N 115(3)
C15N C16N S2N 133(4)
C16N C17N C18N 119(4)
N5N C18N C17N 135(4)
N5N C18N C22N 107(3)
C17N C18N C22N 118(3)
N5N C18N C14N 40.0(16)
C17N C18N C14N 95(3)
C22N C18N C14N 147(3)
C14N N5N C18N 100(3)
C14N N5N Pb12 124(2)
C18N N5N Pb12 117(2)
C0P N1O C1O 117(4)
C0P N1O Pb21 124(3)
C1O N1O Pb21 118(3)
N1O C0P N1P 128(4)
C1P N1P C0P 115(4)
C1P N1P Pb31 125(3)
C0P N1P Pb31 119(3)
N1P C1P C0O 128(4)
N1P C1P C2P 110(4)
C0O C1P C2P 122(4)
C1P C0O C1O 115(4)
N1O C1O C0O 118(4)
N1O C1O C2O 115(4)
C0O C1O C2O 127(4)
N2O C2O C3O 128(4)
N2O C2O C1O 119(4)
C3O C2O C1O 113(4)
C4O C3O C2O 119(4)
C3O C4O C5O 110(4)
C3O C4O S1O 127(4)
C5O C4O S1O 123(4)
C6O C5O C4O 128(5)
C5O C6O N2O 123(4)
C5O C6O C10O 129(4)
N2O C6O C10O 108(4)
C6O N2O C2O 112(4)
C6O N2O Pb21 124(3)
C2O N2O Pb21 118(3)
C15J C16J C17J 121(4)
C15J C16J S2J 114(3)
C17J C16J S2J 125(3)
C16J C15J C14J 111(3)
N5J C14J C12J 114(3)
N5J C14J C15J 135(3)
C12J C14J C15J 111(3)
C14J N5J C18J 108(3)
C14J N5J Pb44 128(3)
C18J N5J Pb44 123(3)
N5J C18J C17J 128(3)
N5J C18J C22J 109(4)
C17J C18J C22J 123(3)
C16J C17J C18J 118(4)
N6N C26N C25N 128(5)
C26N N6N C22N 124(4)
C26N N6N Pb12 123(3)
C22N N6N Pb12 113(3)
N6N C22N C23N 110(4)
N6N C22N C18N 126(4)
C23N C22N C18N 123(4)
C24N C23N C22N 126(5)
C25N C24N C23N 121(5)
C24N C25N C26N 110(5)
C6M C5M C4M 117(3)
N2M C6M C5M 126(3)
N2M C6M C10M 112(3)
C5M C6M C10M 122(3)
C2M N2M C6M 119(3)
C2M N2M Pb32 112(2)
C6M N2M Pb32 117(2)
C3M C2M N2M 115(4)
C3M C2M C1M 123(4)
N2M C2M C1M 122(4)
C2M C3M C4M 132(4)
C5M C4M C3M 111(3)
C5M C4M S1M 119(3)
C3M C4M S1M 130(3)
C6B C5B C4B 127(6)
N2B C6B C5B 122(5)
N2B C6B C10B 115(5)
C5B C6B C10B 123(4)
C2B N2B C6B 111(4)
C2B N2B Pb12 121(4)
C6B N2B Pb12 126(4)
C3B C2B N2B 128(5)
C3B C2B C1B 112(5)
N2B C2B C1B 120(5)
C2B C3B C4B 124(5)
C5B C4B C3B 108(5)
C5B C4B S1B 127(5)
C3B C4B S1B 124(5)
C12G C11G C10G 112(4)
N4G C12G C11G 132(4)
N4G C12G C14G 107(4)
C11G C12G C14G 121(3)
C12G N4G C13G 109(4)
C12G N4G Pb41 125(3)
C13G N4G Pb41 119(3)
N4G C13G N3G 126(5)
C10G N3G C13G 123(4)
C10G N3G Pb42 113(3)
C13G N3G Pb42 114(2)
N3G C10G C11G 118(4)
N3G C10G C6G 119(4)
C11G C10G C6G 123(4)
C22A N6A C26A 130(5)
C22A N6A Pb14 115(4)
C26A N6A Pb14 115(4)
N6A C26A C25A 113(5)
C24A C25A C26A 116(7)
C25A C24A C23A 132(7)
C24A C23A C22A 107(6)
N6A C22A C23A 121(5)
N6A C22A C18A 123(5)
C23A C22A C18A 115(5)
N4E C12E C11E 120(3)
N4E C12E C14E 120(3)
C11E C12E C14E 120(3)
C13E N4E C12E 119(3)
C13E N4E Pb34 123(2)
C12E N4E Pb34 115(2)
N4E C13E N3E 124(4)
C13E N3E C10E 119(4)
C13E N3E Pb33 119(3)
C10E N3E Pb33 118(3)
C10E C11E C12E 117(4)
C18E C17E C16E 124(4)
C17E C16E C15E 113(3)
C17E C16E S2E 126(3)
C15E C16E S2E 122(3)
C14E C15E C16E 124(3)
N5E C14E C15E 119(3)
N5E C14E C12E 120(4)
C15E C14E C12E 120(3)
C18E N5E C14E 122(3)
C18E N5E Pb34 111(2)
C14E N5E Pb34 115(2)
N5E C18E C17E 118(4)
N5E C18E C22E 114(4)
C17E C18E C22E 127(3)
C17P C16P C15P 111(4)
C17P C16P S2P 124(4)
C15P C16P S2P 125(4)
C14P C15P C16P 133(5)
N5P C14P C15P 112(4)
N5P C14P C12P 121(3)
C15P C14P C12P 128(4)
C18P N5P C14P 127(4)
C18P N5P Pb41 112(3)
C14P N5P Pb41 115(2)
N5P C18P C22P 120(4)
N5P C18P C17P 117(4)
C22P C18P C17P 123(4)
C16P C17P C18P 120(4)
C2F C3F C4F 124(5)
C6F N2F C2F 117(4)
C6F N2F Pb32 113(2)
C2F N2F Pb32 114(3)
C6F C5F C4F 131(4)
C22K N6K C26K 122(5)
C22K N6K Pb13 124(4)
C26K N6K Pb13 113(4)
N6K C26K C25K 117(6)
C26K C25K C24K 132(6)
C23K C24K C25K 101(7)
N2K C6K C5K 116(3)
N2K C6K C10K 115(3)
C5K C6K C10K 128(3)
C4K C5K C6K 126(4)
C3K C4K C5K 110(3)
C3K C4K S1K 121(3)
C5K C4K S1K 129(4)
C2K C3K C4K 124(4)
C3K C2K N2K 124(4)
C3K C2K C1K 119(3)
N2K C2K C1K 116(3)
C2K N2K C6K 120(3)
C2K N2K Pb23 115(2)
C6K N2K Pb23 111(2)
N5L C14L C15L 126(3)
N5L C14L C12L 112(3)
C15L C14L C12L 122(3)
C14L C15L C16L 125(3)
C17L C16L C15L 109(3)
C17L C16L S2L 127(3)
C15L C16L S2L 124(3)
C16L C17L C18L 124(4)
N5L C18L C22L 116(4)
N5L C18L C17L 123(4)
C22L C18L C17L 121(3)
C14L N5L C18L 113(3)
C14L N5L Pb43 120(2)
C18L N5L Pb43 115(2)
O12 S1T O11 117(2)
O12 S1T O13 117(2)
O11 S1T O13 111(2)
O12 S1T C1T 106(2)
O11 S1T C1T 99(2)
O13 S1T C1T 103(2)
O72 S7T O71 123(2)
O72 S7T O73 105(2)
O71 S7T O73 109(2)
O72 S7T C7T 114(2)
O71 S7T C7T 108.5(18)
O73 S7T C7T 93(2)
C14B N5B C18B 120(4)
C14B N5B Pb11 118(3)
C18B N5B Pb11 120(3)
N5H C14H C15H 123(3)
N5H C14H C12H 117(4)
C15H C14H C12H 119(3)
S10T O103 Pb42 141(2)
O92 S9T O91 120(3)
O92 S9T O93 111(3)
O91 S9T O93 104(2)
O92 S9T C9T 110(2)
O91 S9T C9T 104(2)
O93 S9T C9T 107(3)
N5K C18K C17K 123(5)
N5K C18K C22K 123(5)
C17K C18K C22K 114(4)
N1A C0B N1B 136(5)
C1D N1D C0D 121(4)
C1D N1D Pb23 125(3)
C0D N1D Pb23 114(3)
C18H N5H C14H 116(3)
C18H N5H Pb44 120(3)
C14H N5H Pb44 123(3)
O162 S16T O163 119(3)
O162 S16T O161 119(3)
O163 S16T O161 109(3)
O162 S16T C16T 100(2)
O163 S16T C16T 99(2)
O161 S16T C16T 107(2)
C2G N2G C6G 116(4)
C2G N2G Pb42 123(4)
C6G N2G Pb42 121(3)
C15F C14F N5F 124(3)
C15F C14F C12F 121(3)
N5F C14F C12F 115(3)
C26G N6G C22G 135(4)
C26G N6G Pb41 114(3)
C22G N6G Pb41 111(3)
C14F N5F C18F 115(3)
C14F N5F Pb31 116(2)
C18F N5F Pb31 118(2)
C10H N3H C13H 125(4)
C10H N3H Pb43 118(3)
C13H N3H Pb43 115(3)
C3C C2C N2C 122(5)
C3C C2C C1C 125(4)
N2C C2C C1C 112(4)
C0N N1N C1N 113(4)
C0N N1N Pb22 118(3)
C1N N1N Pb22 129(2)
O81 S8T O83 118(3)
O81 S8T O82 107(3)
O83 S8T O82 117(3)
O81 S8T C8T 105(3)
O83 S8T C8T 108(2)
O82 S8T C8T 100(3)
C13B N3B C10B 121(4)
C13B N3B Pb12 116(2)
C10B N3B Pb12 118(3)
C0J N1I C1I 119(3)
C0J N1I Pb24 123(3)
C1I N1I Pb24 118(2)
N5C C14C C15C 119(3)
N5C C14C C12C 123(3)
C15C C14C C12C 119(3)
N1G C0H N1H 121(4)
C10P N3P C13P 113(4)
C10P N3P Pb31 117(2)
C13P N3P Pb31 118(2)
N3B C13B N4B 126(4)
N2L C6L C10L 122(4)
N2L C6L C5L 116(3)
C10L C6L C5L 123(3)
N1N C1N C0M 126(3)
N1N C1N C2N 108(3)
C0M C1N C2N 125(3)
C12M N4M C13M 110(4)
C12M N4M Pb42 120(2)
C13M N4M Pb42 123(2)
C1G N1G C0H 122(4)
C1G N1G Pb42 120(3)
C0H N1G Pb42 117(3)
C3I C2I N2I 115(4)
C3I C2I C1I 124(3)
N2I C2I C1I 121(4)
N3J C10J C11J 124(3)
N3J C10J C6J 107(3)
C11J C10J C6J 129(3)
N6G C26G C25G 112(5)
N4P C12P C11P 130(4)
N4P C12P C14P 111(3)
C11P C12P C14P 119(3)
C12A N4A C13A 119(4)
C12A N4A Pb14 118(3)
C13A N4A Pb14 117(3)
C0D N1C C1C 120(4)
C0D N1C Pb22 127(3)
C1C N1C Pb22 111(3)
N3M C10M C11M 118(3)
N3M C10M C6M 119(3)
C11M C10M C6M 123(3)
C6D N2D C2D 119(4)
C6D N2D Pb23 111(3)
C2D N2D Pb23 123(3)
C6J N2J C2J 121(3)
C6J N2J Pb34 108(3)
C2J N2J Pb34 124(2)
C2E N2E C6E 114(3)
C2E N2E Pb33 114(2)
C6E N2E Pb33 119(2)
C5J C4J C3J 111(3)
C5J C4J S1J 131(3)
C3J C4J S1J 117(3)
C12C N4C C13C 117(4)
C12C N4C Pb21 116(2)
C13C N4C Pb21 119(2)
N2G C6G C10G 117(4)
N2G C6G C5G 126(4)
C10G C6G C5G 117(4)
N3J C13J N4J 135(4)
C0B N1A C1A 111(4)
C0B N1A Pb13 126(3)
C1A N1A Pb13 122(3)
C12J C11J C10J 119(3)
C1L C0K C1K 113(3)
C13J N3J C10J 109(4)
C13J N3J Pb34 118.7(19)
C10J N3J Pb34 109.7(19)
C2P N2P C6P 123(4)
C2P N2P Pb31 113(3)
C6P N2P Pb31 123(3)
N2J C6J C10J 133(4)
N2J C6J C5J 116(3)
C10J C6J C5J 111(3)
C0B N1B C1B 113(4)
C0B N1B Pb12 122(3)
C1B N1B Pb12 125(3)
N1C C1C C0C 111(4)
N1C C1C C2C 128(4)
C0C C1C C2C 121(4)
N2D C2D C3D 123(4)
N2D C2D C1D 111(4)
C3D C2D C1D 125(4)
N1J C1J C0I 119(3)
N1J C1J C2J 129(3)
C0I C1J C2J 112(3)
C12H N4H C13H 116(4)
C12H N4H Pb44 120(2)
C13H N4H Pb44 120(3)
C10O N3O C13O 116(4)
C10O N3O Pb21 107(2)
C13O N3O Pb21 121(2)
C1M C0M C1N 109(3)
N1D C1D C0C 115(4)
N1D C1D C2D 118(4)
C0C C1D C2D 127(4)
C16C C15C C14C 121(4)
N2P C6P C5P 128(4)
N2P C6P C10P 119(4)
C5P C6P C10P 112(4)
N4F C12F C11F 119(3)
N4F C12F C14F 121(3)
C11F C12F C14F 120(3)
N4M C12M C11M 130(3)
N4M C12M C14M 99(3)
C11M C12M C14M 131(3)
N1C C0D N1D 125(4)
C6N N2N C2N 122(3)
C6N N2N Pb22 112(2)
C2N N2N Pb22 119(2)
C26O N6O C22O 123(4)
C26O N6O Pb11 119(3)
C22O N6O Pb11 117(3)
N2P C2P C1P 125(5)
N2P C2P C3P 113(4)
C1P C2P C3P 123(4)
C1H N1H C0H 123(4)
C1H N1H Pb43 118(3)
C0H N1H Pb43 118(3)
C17B C18B N5B 124(4)
C17B C18B C22B 126(4)
N5B C18B C22B 110(4)
C10I N3I C13I 121(4)
C10I N3I Pb24 111(2)
C13I N3I Pb24 119(2)
N1L C1L C0K 129(3)
N1L C1L C2L 112(3)
C0K C1L C2L 119(3)
C22H N6H C26H 127(4)
C22H N6H Pb44 118(3)
C26H N6H Pb44 114(3)
C16C S2C C19C 99(3)
C1B C0A C1A 121(5)
C18C C17C C16C 122(3)
C23I C24I C25I 107(6)
N3H C10H C11H 116(4)
N3H C10H C6H 114(4)
C11H C10H C6H 130(4)
C26G C25G C24G 118(6)
O181 S18T O183 118(3)
O181 S18T O182 109(3)
O183 S18T O182 108(3)
O181 S18T C18T 112(2)
O183 S18T C18T 104(2)
O182 S18T C18T 106(3)
O191 S19T O192 127(3)
O191 S19T O193 97(3)
O192 S19T O193 96(2)
O191 S19T C19T 113(2)
O192 S19T C19T 118(2)
O193 S19T C19T 90(2)
N2L C2L C3L 111(4)
N2L C2L C1L 125(4)
C3L C2L C1L 123(4)
C16F C17F C18F 125(4)
N1I C0J N1J 121(4)
N6L C26L C25L 133(4)
N3O C10O C11O 118(4)
N3O C10O C6O 121(4)
C11O C10O C6O 121(3)
S18T O181 Pb12 115(2)
C17C C16C C15C 116(3)
C17C C16C S2C 126(3)
C15C C16C S2C 119(3)
C18B C17B C16B 124(4)
C18I N5I C14I 120(4)
C18I N5I Pb14 113(3)
C14I N5I Pb14 120(3)
N3D C10D C11D 123(4)
N3D C10D C6D 115(4)
C11D C10D C6D 122(3)
N2D C6D C5D 120(4)
N2D C6D C10D 124(4)
C5D C6D C10D 116(4)
C4N C3N C2N 117(3)
N5O C18O C17O 122(4)
N5O C18O C22O 118(4)
C17O C18O C22O 120(3)
C12O C11O C10O 122(4)
C4L C5L C6L 119(4)
N1B C1B C0A 119(5)
N1B C1B C2B 110(5)
C0A C1B C2B 131(5)
N4J C12J C11J 120(3)
N4J C12J C14J 117(3)
C11J C12J C14J 124(3)
N6H C26H C25H 118(5)
C24O C23O C22O 114(4)
C6N C5N C4N 127(4)
S17T O173 Pb13 133(2)
C2C N2C C6C 119(4)
C2C N2C Pb22 110(2)
C6C N2C Pb22 113(2)
C16O C15O C14O 117(3)
N5O C14O C15O 128(4)
N5O C14O C12O 110(4)
C15O C14O C12O 122(4)
N5I C18I C17I 120(4)
N5I C18I C22I 119(4)
C17I C18I C22I 121(4)
N6B C26B C25B 120(6)
C3G C2G N2G 121(5)
C3G C2G C1G 127(5)
N2G C2G C1G 112(4)
C5N C4N C3N 115(3)
C5N C4N S1N 125(3)
C3N C4N S1N 120(3)
C22B N6B C26B 128(5)
C22B N6B Pb11 118(3)
C26B N6B Pb11 114(3)
N4H C12H C11H 125(4)
N4H C12H C14H 112(3)
C11H C12H C14H 123(3)
C13J N4J C12J 114(4)
C13J N4J Pb44 122(2)
C12J N4J Pb44 111(2)
C12F N4F C13F 123(4)
C12B N4B C13B 113(4)
C12B N4B Pb11 115(2)
C13B N4B Pb11 122(2)
S19T O192 Pb23 127(3)
N4C C12C C11C 123(3)
N4C C12C C14C 112(3)
C11C C12C C14C 125(3)
C5L C4L C3L 114(3)
C5L C4L S1L 110(3)
C3L C4L S1L 136(4)
C13O N4O C12O 115(4)
C13O N4O Pb11 120(2)
C12O N4O Pb11 110(2)
C16B S2B C19B 100(2)
S9T O91 Pb33 111.9(19)
C2L C3L C4L 131(4)
N1M C1M C0M 130(4)
N1M C1M C2M 114(4)
C0M C1M C2M 116(3)
N4B C12B C11B 126(4)
N4B C12B C14B 117(4)
C11B C12B C14B 117(3)
C16I C15I C14I 122(4)
N6J C26J C25J 138(3)
C0N N1M C1M 110(4)
C0N N1M Pb32 128(3)
C1M N1M Pb32 121(2)
N1G C1G C0G 119(5)
N1G C1G C2G 122(5)
C0G C1G C2G 119(4)
N5I C14I C12I 118(4)
N5I C14I C15I 120(4)
C12I C14I C15I 123(4)
C4N S1N C7N 123(5)
C4L S1L C7L 102(4)
C26J N6J C22J 104(2)
C26J N6J Pb44 128(2)
C22J N6J Pb44 127(2)
C14K C15K C16K 130(4)
C13A N3A C10A 123(5)
C13A N3A Pb13 117(3)
C10A N3A Pb13 109(3)
C0L N1K C1K 125(3)
C0L N1K Pb23 118(2)
C1K N1K Pb23 117(2)
C10C N3C C13C 118(4)
C10C N3C Pb22 116(2)
C13C N3C Pb22 121(3)
N3H C13H N4H 122(4)
C1J N1J C0J 125(4)
C1J N1J Pb34 116(2)
C0J N1J Pb34 118(3)
C17I C16I C15I 113(4)
C17I C16I S2I 130(4)
C15I C16I S2I 117(4)
C0I C1I N1I 117(3)
C0I C1I C2I 126(3)
N1I C1I C2I 117(3)
C16B C15B C14B 120(3)
C24H C25H C26H 114(5)
C23G C24G C25G 127(6)
N3B C10B C11B 118(4)
N3B C10B C6B 113(4)
C11B C10B C6B 129(4)
C26J C25J C24J 110(5)
N6B C22B C23B 112(4)
N6B C22B C18B 125(4)
C23B C22B C18B 123(4)
C10M N3M C13M 122(3)
C10M N3M Pb32 117(2)
C13M N3M Pb32 117(2)
C17B C16B C15B 114(3)
C17B C16B S2B 121(3)
C15B C16B S2B 125(3)
C1J C0I C1I 119(3)
N5A C18A C22A 105(5)
N5A C18A C17A 130(5)
C22A C18A C17A 125(4)
C24I C23I C22I 125(5)
C16F S2F C19F 103.6(19)
C4J S1J C7J 102(2)
C14C N5C C18C 123(3)
C14C N5C Pb21 116(2)
C18C N5C Pb21 114(2)
C16M C15M C14M 140(4)
C16M C15M N5M 99(3)
C14M C15M N5M 41.3(16)
N6I C26I C25I 121(5)
C12B C11B C10B 116(4)
C22I N6I C26I 115(4)
C22I N6I Pb14 122(3)
C26I N6I Pb14 123(3)
C5I C4I C3I 111(3)
C5I C4I S1I 125(3)
C3I C4I S1I 124(3)
C4I S1I C7I 106(3)
O23 S2T O22 117(2)
O23 S2T O21 113(2)
O22 S2T O21 113(2)
O23 S2T C2T 103(2)
O22 S2T C2T 102.4(19)
O21 S2T C2T 106(2)
O43 S4T O42 110(3)
O43 S4T O41 120(3)
O42 S4T O41 113(3)
O43 S4T C4T 103(2)
O42 S4T C4T 104(2)
O41 S4T C4T 104(3)
C16J S2J C19J 105(3)
C13K N3K C10K 114(4)
C13K N3K Pb23 128(3)
C10K N3K Pb23 113(2)
C13L N3L C10L 109(3)
C13L N3L Pb33 119.4(17)
C10L N3L Pb33 107.3(17)
N1K C0L N1L 120(4)
N4L C12L C11L 119(3)
N4L C12L C14L 118(3)
C11L C12L C14L 123(3)
N3L C13L N4L 135(4)
C26O C25O C24O 108(4)
C12K N4K C13K 107(4)
C12K N4K Pb13 129(2)
C13K N4K Pb13 119(2)
C26M N6M C22M 130(5)
C26M N6M Pb42 110(3)
C22M N6M Pb42 117(3)
N5M C18M C17M 116(4)
N5M C18M C22M 103(3)
C17M C18M C22M 140(3)
C24I C25I C26I 129(6)
N4C C13C N3C 125(4)
C20F C19F S2F 112(3)
C12L C11L C10L 119(3)
N4M C13M N3M 126(4)
N3K C13K N4K 135(4)
C16D S2D C19D 96(2)
C16O S2O C19O 105(3)
C16L S2L C19L 99(5)
C12D N4D C13D 123(4)
C10D N3D C13D 120(4)
C0L N1L C1L 116(3)
C0L N1L Pb33 120(2)
C1L N1L Pb33 124(2)
C17O C16O C15O 117(3)
C17O C16O S2O 128(4)
C15O C16O S2O 115(3)
N6J C22J C23J 133(3)
N6J C22J C18J 117(3)
C23J C22J C18J 110(3)
C12K C11K C10K 114(3)
N4A C12A C11A 121(4)
N4A C12A C14A 108(4)
C11A C12A C14A 131(4)
N4K C12K C11K 129(3)
N4K C12K C14K 104(3)
C11K C12K C14K 127(3)
C16A C17A C18A 123(4)
C24G C23G C22G 114(5)
C4O S1O C7O 97(6)
C4M S1M C7M 106(3)
C26P N6P C22P 125(4)
C26P N6P Pb41 117(3)
C22P N6P Pb41 118(3)
C24B C23B C22B 125(5)
N5G C18G C17G 117(4)
N5G C18G C22G 121(4)
C17G C18G C22G 122(4)
C6L N2L C2L 129(4)
C6L N2L Pb33 113(3)
C2L N2L Pb33 111(3)
C18G C17G C16G 128(4)
C12P C11P C10P 110(4)
C17K C16K C15K 114(4)
C17K C16K S2K 124(3)
C15K C16K S2K 123(4)
C2E C3E C4E 121(3)
C23L C24L C25L 116(5)
C24L C25L C26L 117(5)
C18M C17M C16M 118(4)
C15K C14K N5K 116(4)
C15K C14K C12K 123(4)
N5K C14K C12K 121(4)
N6O C26O C25O 126(4)
C4F S1F C7F 97(3)
C16M S2M C19M 103(2)
N6O C22O C23O 119(4)
N6O C22O C18O 120(4)
C23O C22O C18O 121(3)
C10C C11C C12C 114(3)
N3D C13D N4D 121(4)
N3L C10L C11L 124(3)
N3L C10L C6L 113(3)
C11L C10L C6L 124(3)
C17M C16M C15M 110(3)
C17M C16M S2M 117(3)
C15M C16M S2M 133(3)
C0K C1K N1K 117(3)
C0K C1K C2K 123(3)
N1K C1K C2K 120(3)
C16H C15H C14H 121(4)
C16E S2E C19E 102(3)
C16K S2K C19K 110(3)
C16N S2N C19N 100(3)
C25P C24P C23P 126(5)
N6F C22F C23F 115(5)
N6F C22F C18F 124(4)
C23F C22F C18F 120(4)
C24P C23P C22P 112(5)
N5F C18F C17F 121(4)
N5F C18F C22F 111(4)
C17F C18F C22F 127(4)
N5A C14A C15A 124(4)
N5A C14A C12A 124(5)
C15A C14A C12A 112(4)
C20E C19E S2E 111(3)
N1N C0N N1M 131(4)
N6P C26P C25P 118(4)
C16O C17O C18O 121(4)
C16H S2H C19H 107(2)
O33 S3T O32 117(2)
O33 S3T O31 110(2)
O32 S3T O31 112(2)
O33 S3T C3T 111(2)
O32 S3T C3T 104(2)
O31 S3T C3T 102(2)
N5G C14G C15G 112(4)
N5G C14G C12G 121(4)
C15G C14G C12G 127(4)
O101 S10T O103 114(2)
O101 S10T O102 128(3)
O103 S10T O102 99(2)
O101 S10T C10T 105(2)
O103 S10T C10T 111(2)
O102 S10T C10T 99(3)
C12L N4L C13L 114(3)
C24B C25B C26B 118(7)
C10D C11D C12D 115(4)
C12M C11M C10M 114(3)
C17H C16H C15H 111(3)
C17H C16H S2H 120(3)
C15H C16H S2H 129(3)
N6P C22P C23P 122(4)
N6P C22P C18P 119(4)
C23P C22P C18P 119(4)
C16K C17K C18K 116(4)
N6H C22H C23H 120(4)
N6H C22H C18H 119(4)
C23H C22H C18H 121(4)
C26L N6L C22L 106(2)
C26L N6L Pb43 123(3)
C22L N6L Pb43 131(3)
C14F C15F C16F 127(3)
O63 S6T O62 115(3)
O63 S6T O61 112(3)
O62 S6T O61 114(2)
O63 S6T C6T 112(3)
O62 S6T C6T 101(2)
O61 S6T C6T 102(2)
C16I S2I C19I 103(5)
C21F C20F C19F 111(4)
C6I C5I C4I 120(4)
C22E N6E C26E 128(4)
C22E N6E Pb34 119(3)
C26E N6E Pb34 113(3)
C14G N5G C18G 127(4)
C14G N5G Pb41 119(3)
C18G N5G Pb41 113(3)
N3A C13A N4A 122(5)
N5C C18C C17C 119(4)
N5C C18C C22C 116(4)
C17C C18C C22C 124(3)
C16G S2G C19G 104(3)
C5E C6E N2E 122(3)
C5E C6E C10E 124(3)
N2E C6E C10E 114(3)
C16A C15A C14A 130(4)
N4O C12O C11O 119(4)
N4O C12O C14O 121(4)
C11O C12O C14O 120(3)
C24H C23H C22H 112(5)
C24P C25P C26P 117(4)
C15A C16A C17A 105(4)
C15A C16A S2A 129(4)
C17A C16A S2A 125(4)
C2J C3J C4J 126(3)
C4D C3D C2D 120(5)
C25J C24J C23J 123(5)
C17G C16G C15G 109(4)
C17G C16G S2G 123(4)
C15G C16G S2G 128(4)
N6G C22G C23G 115(4)
N6G C22G C18G 125(4)
C23G C22G C18G 121(4)
C17F C16F C15F 108(3)
C17F C16F S2F 116(3)
C15F C16F S2F 136(3)
N4D C12D C11D 119(4)
N4D C12D C14D 117(4)
C11D C12D C14D 124(3)
C17H C18H N5H 122(4)
C17H C18H C22H 121(3)
N5H C18H C22H 117(4)
C14K N5K C18K 121(4)
C14K N5K Pb13 119(3)
C18K N5K Pb13 112(3)
C14O N5O C18O 115(4)
C14O N5O Pb11 127(3)
C18O N5O Pb11 115(3)
N6E C22E C23E 118(4)
N6E C22E C18E 121(4)
C23E C22E C18E 120(4)
C24E C23E C22E 120(5)
C4C S1C C7C 104(3)
C4E S1E C7E 94(6)
C4D S1D C7D 111(3)
C4G S1G C7G 111(3)
C4P S1P C7P 100(4)
C4B S1B C7B 106(3)
N6E C26E C25E 112(5)
C24M C23M C22M 115(5)
C25F C24F C23F 110(7)
C6C C5C C4C 127(4)
C5G C4G C3G 114(4)
C5G C4G S1G 118(4)
C3G C4G S1G 128(5)
C16I C17I C18I 125(4)
N3K C10K C11K 122(3)
N3K C10K C6K 124(3)
C11K C10K C6K 114(3)
N3I C13I N4I 124(4)
C24F C23F C22F 129(6)
C24E C25E C26E 127(5)
C12F C11F C10F 118(3)
N6M C26M C25M 105(5)
N5B C14B C15B 118(3)
N5B C14B C12B 118(4)
C15B C14B C12B 124(3)
C5D C4D C3D 115(4)
C5D C4D S1D 125(4)
C3D C4D S1D 120(4)
C21D C20D C19D 108(4)
C4G C5G C6G 114(4)
C14A N5A C18A 108(4)
C14A N5A Pb14 120(4)
C18A N5A Pb14 130(4)
N2N C2N C3N 122(3)
N2N C2N C1N 119(3)
C3N C2N C1N 119(3)
C5E C4E C3E 111(3)
C5E C4E S1E 118(3)
C3E C4E S1E 130(3)
C5P C4P C3P 120(4)
C5P C4P S1P 128(4)
C3P C4P S1P 112(4)
C5C C4C C3C 108(4)
C5C C4C S1C 124(4)
C3C C4C S1C 128(4)
C20M C19M S2M 110(3)
C1G C0G C1H 122(5)
N1H C1H C0G 113(5)
N1H C1H C2H 119(5)
C0G C1H C2H 127(5)
C18H C17H C16H 127(4)
C4P C3P C2P 122(4)
C25E C24E C23E 116(5)
C12I C11I C10I 121(4)
C6E C5E C4E 125(3)
C4P C5P C6P 114(4)
C10A C11A C12A 118(4)
N2I C6I C5I 122(4)
N2I C6I C10I 112(3)
C5I C6I C10I 126(3)
C20C C19C S2C 121(6)
C4D C5D C6D 123(5)
C1C C0C C1D 128(5)
C8G C7G S1G 111(4)
C8C C7C S1C 118(6)
C23O C24O C25O 130(5)
C16G C15G C14G 127(5)
N3A C10A C11A 117(4)
N3A C10A C6A 119(4)
C11A C10A C6A 125(4)
N1A C1A C0A 121(5)
N1A C1A C2A 119(4)
C0A C1A C2A 120(5)
C23B C24B C25B 118(6)
C10H C11H C12H 117(4)
N6M C22M C23M 122(4)
N6M C22M C18M 130(4)
C23M C22M C18M 108(4)
C2G C3G C4G 130(5)
C2C C3C C4C 127(5)
C2I C3I C4I 131(4)
O133 S13T O131 117(2)
O133 S13T O132 109(3)
O131 S13T O132 120(2)
O133 S13T C13T 107(2)
O131 S13T C13T 101(2)
O132 S13T C13T 99(2)
N6L C22L C23L 129(4)
N6L C22L C18L 109(4)
C23L C22L C18L 122(4)
N6F C26F C25F 121(6)
C3E C2E N2E 126(3)
C3E C2E C1E 117(3)
N2E C2E C1E 117(3)
N2C C6C C5C 117(4)
N2C C6C C10C 116(3)
C5C C6C C10C 125(4)
S8T O83 Pb32 143(3)
S10T O101 Pb41 150(2)
C8I C7I S1I 110(4)
C22F N6F C26F 122(5)
C22F N6F Pb31 116(3)
C26F N6F Pb31 123(4)
C19J C20J C21J 125(10)
N3C C10C C11C 123(4)
N3C C10C C6C 119(3)
C11C C10C C6C 118(3)
C23H C24H C25H 130(6)
C14M N5M C18M 145(4)
C14M N5M C15M 49(2)
C18M N5M C15M 97(3)
C24L C23L C22L 119(5)
N4O C13O N3O 131(4)
C4J C5J C6J 124(4)
N2J C2J C3J 122(3)
N2J C2J C1J 103(3)
C3J C2J C1J 135(4)
C5N C6N N2N 117(4)
C5N C6N C10N 118(3)
N2N C6N C10N 124(3)
N3P C13P N4P 132(5)
N4I C12I C11I 118(4)
N4I C12I C14I 116(3)
C11I C12I C14I 126(3)
C12I N4I C13I 119(4)
C12I N4I Pb14 112(2)
C13I N4I Pb14 117(2)
C20H C19H S2H 106(3)
C21H C20H C19H 108(3)
C19M C20M C21M 116(7)
C6I N2I C2I 122(3)
C6I N2I Pb24 120(2)
C2I N2I Pb24 114(3)
N5M C14M C12M 157(4)
N5M C14M C15M 90(3)
C12M C14M C15M 113(3)
C12P N4P C13P 109(4)
C12P N4P Pb41 121(3)
C13P N4P Pb41 125(3)
N3P C10P C11P 126(4)
N3P C10P C6P 110(4)
C11P C10P C6P 124(4)
C26M C25M C24M 134(6)
C20O C19O S2O 110(3)
C19C C20C C21C 107(4)
C20K C19K S2K 109(4)
C4K S1K C7K 103(4)
C4A S1A C7A 135(8)
C10F N3F C13F 123(4)
N3F C10F C11F 119(4)
N3F C10F C6F 113(4)
C11F C10F C6F 128(3)
C8J C7J S1J 116(4)
C8K C7K S1K 111(4)
N3F C13F N4F 119(4)
C24F C25F C26F 123(7)
C7J C8J C9J 115(5)
C8O C7O S1O 111(4)
C20G C19G S2G 106(4)
C23M C24M C25M 115(6)
C4H S1H C7H 107(5)
C16P S2P C19P 97(4)
C1F N1F C0F 114(4)
C1F N1F Pb32 124(3)
C0F N1F Pb32 122(3)
F72 C7T F71 121(4)
F72 C7T F73 109(3)
F71 C7T F73 111(3)
F72 C7T S7T 104(3)
F71 C7T S7T 102(3)
F73 C7T S7T 109(3)
C0F N1E C1E 113(3)
C0F N1E Pb33 126(3)
C1E N1E Pb33 119(2)
N1F C1F C0E 120(4)
N1F C1F C2F 116(4)
C0E C1F C2F 124(4)
N1E C1E C0E 117(3)
N1E C1E C2E 115(3)
C0E C1E C2E 127(4)
N1E C0F N1F 134(4)
C24J C23J C22J 113(5)
O211 S21T O212 131(5)
O211 S21T O213 115(4)
O212 S21T O213 102(4)
O211 S21T C21T 104(3)
O212 S21T C21T 101(3)
O213 S21T C21T 100(3)
O231 S23T O232 115(3)
O231 S23T O233 111(3)
O232 S23T O233 100(3)
O231 S23T C23T 112(3)
O232 S23T C23T 122(3)
O233 S23T C23T 92(2)
O222 S22T O223 112(4)
O222 S22T O221 127(4)
O223 S22T O221 109(4)
O222 S22T C22T 104(3)
O223 S22T C22T 98(3)
O221 S22T C22T 103(3)
O143 S14T O142 119(3)
O143 S14T O141 112(3)
O142 S14T O141 110(3)
O143 S14T C14T 111(2)
O142 S14T C14T 107(2)
O141 S14T C14T 96(2)
C1F C0E C1E 123(4)
N6I C22I C23I 124(4)
N6I C22I C18I 114(4)
C23I C22I C18I 122(4)
C19E C20E C21E 106(4)
N6K C22K C23K 114(6)
N6K C22K C18K 112(5)
C23K C22K C18K 134(5)
N3I C10I C11I 117(3)
N3I C10I C6I 123(4)
C11I C10I C6I 120(3)
C20D C19D S2D 110(3)
C8H C7H S1H 108(4)
N2F C2F C3F 123(4)
N2F C2F C1F 117(4)
C3F C2F C1F 119(4)
N2F C6F C5F 118(4)
N2F C6F C10F 119(4)
C5F C6F C10F 123(4)
N3E C10E C11E 121(4)
N3E C10E C6E 117(3)
C11E C10E C6E 122(3)
C3F C4F C5F 107(4)
C3F C4F S1F 120(4)
C5F C4F S1F 132(4)
C24K C23K C22K 134(7)
O243 S24T O241 121(3)
O243 S24T O242 115(3)
O241 S24T O242 109(3)
O243 S24T C24T 103(3)
O241 S24T C24T 104(3)
O242 S24T C24T 103(3)
C20J C19J S2J 115(8)
C7B C8B C9B 116(5)
C8F C7F S1F 150(10)
C8B C7B S1B 110(3)
C16A S2A C19A 110(6)
C20B C19B S2B 109(3)
C20N C19N S2N 115(6)
O112 S11T O111 123(4)
O112 S11T O113 103(4)
O111 S11T O113 93(3)
O112 S11T C11T 111(3)
O111 S11T C11T 123(3)
O113 S11T C11T 89(3)
O171 S17T O172 111(3)
O171 S17T O173 117(3)
O172 S17T O173 118(3)
O171 S17T C17T 104(2)
O172 S17T C17T 96(3)
O173 S17T C17T 107(2)
C26C N6C C22C 126(5)
C26C N6C Pb21 117(3)
C22C N6C Pb21 117(3)
N6C C26C C25C 120(5)
C24C C25C C26C 114(6)
C25C C24C C23C 126(7)
C24C C23C C22C 115(6)
N6C C22C C23C 118(5)
N6C C22C C18C 120(5)
C23C C22C C18C 121(4)
F103 C10T F102 119(4)
F103 C10T F101 102(3)
F102 C10T F101 114(4)
F103 C10T S10T 114(3)
F102 C10T S10T 105(3)
F101 C10T S10T 103(3)
C7G C8G C9G 109(5)
F113 C11T F111 111(4)
F113 C11T F112 107(4)
F111 C11T F112 107(4)
F113 C11T S11T 112(5)
F111 C11T S11T 113(4)
F112 C11T S11T 106(4)
F21 C2T F23 111(3)
F21 C2T F22 113(3)
F23 C2T F22 103(3)
F21 C2T S2T 112(3)
F23 C2T S2T 108(3)
F22 C2T S2T 109(3)
F13 C1T F12 106(3)
F13 C1T F11 106(3)
F12 C1T F11 105(3)
F13 C1T S1T 116(3)
F12 C1T S1T 109(3)
F11 C1T S1T 114(3)
F193 C19T F191 126(4)
F193 C19T F192 124(4)
F191 C19T F192 102(3)
F193 C19T S19T 92(3)
F191 C19T S19T 108(3)
F192 C19T S19T 101(3)
F132 C13T F131 108(3)
F132 C13T F133 111(4)
F131 C13T F133 114(4)
F132 C13T S13T 112(3)
F131 C13T S13T 108(3)
F133 C13T S13T 103(3)
F183 C18T F181 117(4)
F183 C18T F182 115(4)
F181 C18T F182 102(3)
F183 C18T S18T 110(3)
F181 C18T S18T 106(3)
F182 C18T S18T 106(3)
F41 C4T F43 113(4)
F41 C4T F42 109(3)
F43 C4T F42 104(3)
F41 C4T S4T 107(3)
F43 C4T S4T 111(3)
F42 C4T S4T 113(3)
O202 S20T O201 119(3)
O202 S20T O203 123(3)
O201 S20T O203 110(4)
O202 S20T C20T 100(3)
O201 S20T C20T 97(3)
O203 S20T C20T 101(3)
O253 S25T O251 123(3)
O253 S25T O252 100(3)
O251 S25T O252 96(3)
O253 S25T C25T 122(3)
O251 S25T C25T 113(3)
O252 S25T C25T 85(3)
O273 S27T O272 126(4)
O273 S27T O271 111(4)
O272 S27T O271 114(4)
O273 S27T C27T 100(3)
O272 S27T C27T 101(3)
O271 S27T C27T 99(3)
F212 C21T F213 107(4)
F212 C21T F211 111(4)
F213 C21T F211 117(5)
F212 C21T S21T 114(4)
F213 C21T S21T 107(4)
F211 C21T S21T 101(3)
F253 C25T F251 114(5)
F253 C25T F252 126(5)
F251 C25T F252 109(4)
F253 C25T S25T 99(4)
F251 C25T S25T 101(4)
F252 C25T S25T 102(3)
C21B C20B C19B 116(5)
O281 S28T O283 120(4)
O281 S28T O282 121(4)
O283 S28T O282 113(4)
O281 S28T C28T 99(3)
O283 S28T C28T 101(3)
O282 S28T C28T 95(3)
F281 C28T F283 122(5)
F281 C28T F282 119(4)
F283 C28T F282 119(4)
F281 C28T S28T 93(3)
F283 C28T S28T 88(4)
F282 C28T S28T 92(4)
F33 C3T F32 112(3)
F33 C3T F31 109(3)
F32 C3T F31 114(3)
F33 C3T S3T 107(3)
F32 C3T S3T 107(3)
F31 C3T S3T 107(3)
C9C C8C C7C 120(10)
C7F C8F C9F 108(4)
O302 S30T O303 123(4)
O302 S30T O301 116(3)
O303 S30T O301 107(3)
O302 S30T C30T 103(3)
O303 S30T C30T 102(3)
O301 S30T C30T 102(3)
O121 S12T O123 117(3)
O121 S12T O122 113(3)
O123 S12T O122 108(3)
O121 S12T C12T 114(3)
O123 S12T C12T 104(3)
O122 S12T C12T 100(3)
F173 C17T F171 119(4)
F173 C17T F172 110(4)
F171 C17T F172 100(3)
F173 C17T S17T 106(3)
F171 C17T S17T 116(3)
F172 C17T S17T 104(3)
F271 C27T F272 105(4)
F271 C27T F273 114(5)
F272 C27T F273 110(5)
F271 C27T S27T 119(5)
F272 C27T S27T 103(4)
F273 C27T S27T 105(4)
F61 C6T F63 107(3)
F61 C6T F62 107(3)
F63 C6T F62 117(4)
F61 C6T S6T 113(3)
F63 C6T S6T 106(3)
F62 C6T S6T 108(3)
F163 C16T F161 110(4)
F163 C16T F162 113(4)
F161 C16T F162 108(3)
F163 C16T S16T 106(3)
F161 C16T S16T 110(3)
F162 C16T S16T 111(3)
F303 C30T F302 102(4)
F303 C30T F301 112(4)
F302 C30T F301 113(4)
F303 C30T S30T 113(4)
F302 C30T S30T 110(3)
F301 C30T S30T 106(3)
C8D C7D S1D 111(5)
C8N C7N S1N 113(10)
C19N C20N C21N 115(10)
F232 C23T F233 112(4)
F232 C23T F231 93(3)
F233 C23T F231 98(4)
F232 C23T S23T 142(4)
F233 C23T S23T 102(3)
F231 C23T S23T 98(3)
F142 C14T F141 118(4)
F142 C14T F143 105(4)
F141 C14T F143 112(4)
F142 C14T S14T 112(4)
F141 C14T S14T 102(3)
F143 C14T S14T 108(3)
O321 S32T O322 116(4)
O321 S32T O323 116(4)
O322 S32T O323 115(5)
O321 S32T C32T 105(4)
O322 S32T C32T 103(4)
O323 S32T C32T 100(3)
C9D C8D C7D 109(4)
C20P C19P S2P 140(10)
C19P C20P C21P 107(4)
C9M C8M C7M 108(4)
C8M C7M S1M 111(3)
F93 C9T F92 105(4)
F93 C9T F91 109(4)
F92 C9T F91 114(4)
F93 C9T S9T 109(3)
F92 C9T S9T 114(3)
F91 C9T S9T 105(3)
F243 C24T F241 103(4)
F243 C24T F242 105(4)
F241 C24T F242 102(3)
F243 C24T S24T 114(3)
F241 C24T S24T 117(4)
F242 C24T S24T 115(3)
C21I C20I C19I 110(10)
C20I C19I S2I 111(4)
O151 S15T O153 119(4)
O151 S15T O152 111(4)
O153 S15T O152 113(4)
O151 S15T C15T 104(3)
O153 S15T C15T 106(3)
O152 S15T C15T 103(3)
F81 C8T F82 122(5)
F81 C8T F83 116(5)
F82 C8T F83 111(4)
F81 C8T S8T 105(4)
F82 C8T S8T 101(4)
F83 C8T S8T 97(3)
C20L C19L S2L 132(10)
C7N C8N C9N 123(10)
C21G C20G C19G 108(4)
O52 S5T O51 114(4)
O52 S5T O53 113(4)
O51 S5T O53 110(4)
O52 S5T C5T 109(4)
O51 S5T C5T 110(4)
O53 S5T C5T 101(4)
O293 S29T O291 113(4)
O293 S29T O292 113(4)
O291 S29T O292 113(4)
O293 S29T C29T 107(4)
O291 S29T C29T 104(3)
O292 S29T C29T 105(4)
C9I C8I C7I 134(10)
C8E C7E S1E 108(4)
O262 S26T O261 122(4)
O262 S26T O263 111(4)
O261 S26T O263 109(4)
O262 S26T C26T 104(3)
O261 S26T C26T 109(4)
O263 S26T C26T 100(3)
C9E C8E C7E 125(10)
F293 C29T F291 109(5)
F293 C29T F292 105(5)
F291 C29T F292 105(5)
F293 C29T S29T 112(5)
F291 C29T S29T 110(5)
F292 C29T S29T 115(5)
C21A C20A C19A 115(10)
C20A C19A S2A 109(4)
F323 C32T F321 113(5)
F323 C32T F322 119(5)
F321 C32T F322 110(5)
F323 C32T S32T 107(5)
F321 C32T S32T 111(5)
F322 C32T S32T 97(5)
C21O C20O C19O 157(10)
C21K C20K C19K 107(4)
C8P C7P S1P 108(4)
C9H C8H C7H 122(9)
F223 C22T F222 115(5)
F223 C22T F221 113(5)
F222 C22T F221 115(5)
F223 C22T S22T 116(5)
F222 C22T S22T 98(3)
F221 C22T S22T 98(4)
C7K C8K C9K 129(10)
C19L C20L C21L 143(10)
F201 C20T F202 121(5)
F201 C20T F203 117(4)
F202 C20T F203 109(5)
F201 C20T S20T 105(4)
F202 C20T S20T 96(4)
F203 C20T S20T 105(4)
C9L C8L C7L 112(10)
C8L C7L S1L 151(10)
F152 C15T F151 117(5)
F152 C15T F153 105(4)
F151 C15T F153 115(5)
F152 C15T S15T 107(5)
F151 C15T S15T 105(4)
F153 C15T S15T 108(5)
F123 C12T F122 111(4)
F123 C12T F121 107(4)
F122 C12T F121 117(5)
F123 C12T S12T 108(4)
F122 C12T S12T 105(4)
F121 C12T S12T 109(4)
C7O C8O C9O 142(10)
O311 S31T O312 122(4)
O311 S31T O313 105(3)
O312 S31T O313 115(4)
O311 S31T C31T 109(3)
O312 S31T C31T 103(3)
O313 S31T C31T 101(3)
F263 C26T F261 108(5)
F263 C26T F262 117(5)
F261 C26T F262 110(5)
F263 C26T S26T 104(4)
F261 C26T S26T 101(4)
F262 C26T S26T 115(5)
C9P C8P C7P 108(4)
F311 C31T F313 111(5)
F311 C31T F312 103(5)
F313 C31T F312 104(5)
F311 C31T S31T 123(6)
F313 C31T S31T 104(5)
F312 C31T S31T 110(6)
C8A C7A S1A 105(3)
F51 C5T F53 109(5)
F51 C5T F52 109(5)
F53 C5T F52 102(5)
F51 C5T S5T 118(5)
F53 C5T S5T 124(6)
F52 C5T S5T 91(5)
C9A C8A C7A 100(4)

loop_
_geom_bond_atom_site_label_1
_geom_bond_atom_site_label_2
_geom_bond_distance
Pb11 N6O 2.42(3)
Pb11 N6B 2.45(4)
Pb11 N5O 2.50(4)
Pb11 N5B 2.57(4)
Pb11 N4B 2.66(3)
Pb11 N4O 2.74(3)
Pb12 N6N 2.42(4)
Pb12 N1B 2.43(4)
Pb12 N2B 2.44(4)
Pb12 N5N 2.46(3)
Pb12 N3B 2.62(3)
Pb12 O181 2.65(4)
Pb13 N1A 2.46(4)
Pb13 N6K 2.49(5)
Pb13 N5K 2.61(3)
Pb13 N2A 2.61(4)
Pb13 N4K 2.64(3)
Pb13 O173 2.73(3)
Pb13 N3A 2.75(4)
Pb14 N5A 2.32(5)
Pb14 N6I 2.39(4)
Pb14 N6A 2.46(4)
Pb14 N5I 2.51(4)
Pb14 N4A 2.58(4)
Pb14 N4I 2.75(3)
Pb21 N2O 2.46(4)
Pb21 N1O 2.51(3)
Pb21 N6C 2.52(4)
Pb21 N5C 2.60(3)
Pb21 N3O 2.68(3)
Pb21 N4C 2.76(4)
Pb22 N1N 2.52(3)
Pb22 N1C 2.56(4)
Pb22 N2N 2.62(3)
Pb22 N3C 2.64(4)
Pb22 O1W 2.65(3)
Pb22 N2C 2.75(3)
Pb23 N1D 2.51(3)
Pb23 N2D 2.56(3)
Pb23 N1K 2.62(3)
Pb23 N3K 2.63(4)
Pb23 O4W 2.66(4)
Pb23 O192 2.71(3)
Pb23 N2K 2.72(3)
Pb24 N6D 2.41(4)
Pb24 N1I 2.45(3)
Pb24 N2I 2.57(3)
Pb24 N5D 2.60(4)
Pb24 N3I 2.62(3)
Pb31 N2P 2.45(4)
Pb31 N1P 2.45(4)
Pb31 N6F 2.55(4)
Pb31 N5F 2.60(3)
Pb31 N3P 2.63(3)
Pb32 N1F 2.55(3)
Pb32 N1M 2.59(3)
Pb32 O5W 2.63(4)
Pb32 N3M 2.65(3)
Pb32 N2M 2.66(3)
Pb32 N2F 2.67(3)
Pb32 O13W 2.72(4)
Pb32 O83 2.76(3)
Pb33 N1L 2.50(3)
Pb33 O3W 2.56(3)
Pb33 N1E 2.57(3)
Pb33 N2E 2.60(3)
Pb33 N2L 2.64(3)
Pb33 N3E 2.65(4)
Pb33 O91 2.69(3)
Pb33 N3L 2.78(3)
Pb34 N6E 2.51(4)
Pb34 N1J 2.52(3)
Pb34 N2J 2.57(3)
Pb34 N5E 2.72(3)
Pb34 O8W 2.73(4)
Pb34 N3J 2.75(3)
Pb34 N4E 2.79(3)
Pb41 N6P 2.47(4)
Pb41 N4G 2.56(3)
Pb41 N5G 2.59(3)
Pb41 N5P 2.59(3)
Pb41 N6G 2.60(3)
Pb41 N4P 2.62(3)
Pb41 O101 2.72(3)
Pb42 N6M 2.50(4)
Pb42 N1G 2.55(4)
Pb42 N2G 2.55(4)
Pb42 N4M 2.64(3)
Pb42 N3G 2.68(4)
Pb42 O103 2.71(3)
Pb42 N5M 2.80(3)
Pb43 N6L 2.31(3)
Pb43 N2H 2.47(3)
Pb43 N1H 2.51(4)
Pb43 N5L 2.52(3)
Pb43 N3H 2.63(4)
Pb44 N6J 2.24(3)
Pb44 N5H 2.46(3)
Pb44 N5J 2.46(3)
Pb44 N6H 2.49(4)
Pb44 N4H 2.63(3)
Pb44 N4J 2.77(3)
C2A C3A 1.20(6)
C2A N2A 1.304(13)
C2A C1A 1.436(14)
C4A C3A 1.365(14)
C4A C5A 1.366(14)
C4A S1A 1.672(15)
N2A C6A 1.305(13)
C6A C5A 1.39(7)
C6A C10A 1.436(14)
C3H C2H 1.35(7)
C3H C4H 1.364(14)
C2H N2H 1.303(13)
C2H C1H 1.439(14)
N2H C6H 1.306(13)
C6H C10H 1.436(14)
C6H C5H 1.47(7)
C5H C4H 1.365(14)
C4H S1H 1.668(15)
C24D C25D 1.355(15)
C24D C23D 1.357(15)
C25D C26D 1.357(15)
C26D N6D 1.300(13)
N6D C22D 1.297(13)
C22D C23D 1.372(14)
C22D C18D 1.429(14)
C17D C16D 1.357(14)
C17D C18D 1.38(5)
C16D C15D 1.365(14)
C16D S2D 1.666(15)
C15D C14D 1.34(5)
C14D N5D 1.297(13)
C14D C12D 1.442(14)
N5D C18D 1.304(13)
N3N C10N 1.294(12)
N3N C13N 1.296(12)
C13N N4N 1.305(12)
N4N C12N 1.301(12)
C12N C11N 1.367(13)
C12N C14N 1.435(14)
C11N C10N 1.371(14)
C10N C6N 1.432(14)
C14N N5N 1.304(13)
C14N C15N 1.37(5)
C14N C18N 2.00(5)
C15N C16N 1.365(14)
C16N C17N 1.364(14)
C16N S2N 1.674(15)
C17N C18N 1.39(5)
C18N N5N 1.305(12)
C18N C22N 1.436(14)
N1O C0P 1.293(13)
N1O C1O 1.34(5)
C0P N1P 1.296(12)
N1P C1P 1.18(4)
C1P C0O 1.372(14)
C1P C2P 1.438(14)
C0O C1O 1.374(14)
C1O C2O 1.432(14)
C2O N2O 1.304(13)
C2O C3O 1.37(5)
C3O C4O 1.360(14)
C4O C5O 1.361(14)
C4O S1O 1.672(15)
C5O C6O 1.28(6)
C6O N2O 1.298(13)
C6O C10O 1.437(14)
C16J C15J 1.360(14)
C16J C17J 1.362(14)
C16J S2J 1.669(15)
C15J C14J 1.44(5)
C14J N5J 1.291(12)
C14J C12J 1.440(14)
N5J C18J 1.299(13)
C18J C17J 1.40(5)
C18J C22J 1.432(14)
C26N N6N 1.305(12)
C26N C25N 1.364(14)
N6N C22N 1.309(13)
C22N C23N 1.379(14)
C23N C24N 1.362(14)
C24N C25N 1.357(15)
C5M C6M 1.36(4)
C5M C4M 1.358(14)
C6M N2M 1.299(12)
C6M C10M 1.433(14)
N2M C2M 1.292(13)
C2M C3M 1.28(5)
C2M C1M 1.436(14)
C3M C4M 1.360(14)
C4M S1M 1.672(15)
C5B C6B 1.34(6)
C5B C4B 1.362(14)
C6B N2B 1.307(13)
C6B C10B 1.434(14)
N2B C2B 1.306(13)
C2B C3B 1.28(7)
C2B C1B 1.436(14)
C3B C4B 1.364(14)
C4B S1B 1.671(15)
C11G C12G 1.372(14)
C11G C10G 1.377(14)
C12G N4G 1.300(12)
C12G C14G 1.443(14)
N4G C13G 1.301(13)
C13G N3G 1.303(13)
N3G C10G 1.302(12)
C10G C6G 1.440(14)
N6A C22A 1.300(13)
N6A C26A 1.304(13)
C26A C25A 1.359(15)
C25A C24A 1.356(15)
C24A C23A 1.357(15)
C23A C22A 1.374(14)
C22A C18A 1.434(14)
C12E N4E 1.303(12)
C12E C11E 1.378(14)
C12E C14E 1.437(14)
N4E C13E 1.301(12)
C13E N3E 1.302(12)
N3E C10E 1.302(12)
C11E C10E 1.372(14)
C17E C18E 1.32(5)
C17E C16E 1.361(14)
C16E C15E 1.367(14)
C16E S2E 1.670(15)
C15E C14E 1.30(4)
C14E N5E 1.302(12)
N5E C18E 1.298(12)
C18E C22E 1.437(14)
C16P C17P 1.357(14)
C16P C15P 1.363(14)
C16P S2P 1.666(15)
C15P C14P 1.32(5)
C14P N5P 1.308(12)
C14P C12P 1.441(14)
N5P C18P 1.301(13)
C18P C22P 1.434(14)
C18P C17P 1.47(6)
C3F C2F 1.35(6)
C3F C4F 1.362(14)
N2F C6F 1.305(13)
N2F C2F 1.307(13)
C5F C6F 1.31(5)
C5F C4F 1.364(14)
N6K C22K 1.301(13)
N6K C26K 1.302(13)
C26K C25K 1.358(15)
C25K C24K 1.361(15)
C24K C23K 1.360(15)
C6K N2K 1.299(13)
C6K C5K 1.37(5)
C6K C10K 1.432(14)
C5K C4K 1.361(14)
C4K C3K 1.360(14)
C4K S1K 1.674(15)
C3K C2K 1.26(5)
C2K N2K 1.295(12)
C2K C1K 1.443(14)
C14L N5L 1.304(12)
C14L C15L 1.34(4)
C14L C12L 1.440(14)
C15L C16L 1.365(14)
C16L C17L 1.361(14)
C16L S2L 1.670(15)
C17L C18L 1.44(5)
C18L N5L 1.309(13)
C18L C22L 1.433(14)
S1T O12 1.38(2)
S1T O11 1.40(2)
S1T O13 1.41(2)
S1T C1T 1.78(3)
S7T O72 1.37(2)
S7T O71 1.39(2)
S7T O73 1.50(3)
S7T C7T 1.77(3)
O131 S13T 1.39(2)
N5B C14B 1.302(13)
N5B C18B 1.307(13)
C14H N5H 1.307(12)
C14H C15H 1.38(5)
C14H C12H 1.441(14)
O103 S10T 1.43(2)
S9T O92 1.37(3)
S9T O91 1.40(2)
S9T O93 1.42(3)
S9T C9T 1.76(3)
C18K N5K 1.301(13)
C18K C17K 1.39(6)
C18K C22K 1.436(14)
C0B N1A 1.301(13)
C0B N1B 1.306(13)
N1D C1D 1.24(4)
N1D C0D 1.305(13)
N5H C18H 1.306(13)
S16T O162 1.38(3)
S16T O163 1.40(3)
S16T O161 1.41(2)
S16T C16T 1.79(3)
N2G C2G 1.303(13)
N2G C6G 1.305(13)
C14F C15F 1.28(4)
C14F N5F 1.299(12)
C14F C12F 1.442(14)
N6G C26G 1.299(13)
N6G C22G 1.306(12)
N5F C18F 1.308(13)
N3H C10H 1.301(12)
N3H C13H 1.306(12)
C2C C3C 1.21(5)
C2C N2C 1.298(13)
C2C C1C 1.441(14)
N1N C0N 1.302(13)
N1N C1N 1.35(4)
S8T O81 1.38(3)
S8T O83 1.37(2)
S8T O82 1.47(3)
S8T C8T 1.76(3)
N3B C13B 1.298(12)
N3B C10B 1.301(13)
N1I C0J 1.291(13)
N1I C1I 1.41(4)
C14C N5C 1.305(12)
C14C C15C 1.38(5)
C14C C12C 1.444(14)
C0H N1G 1.305(13)
C0H N1H 1.312(13)
N3P C10P 1.296(12)
N3P C13P 1.296(13)
C13B N4B 1.302(12)
C6L N2L 1.300(13)
C6L C10L 1.437(14)
C6L C5L 1.50(5)
C1N C0M 1.367(14)
C1N C2N 1.441(14)
N4M C12M 1.296(12)
N4M C13M 1.301(12)
N1G C1G 1.22(5)
C2I C3I 1.27(5)
C2I N2I 1.309(12)
C2I C1I 1.441(14)
C10J N3J 1.306(12)
C10J C11J 1.372(14)
C10J C6J 1.437(14)
C26G C25G 1.358(15)
C12P N4P 1.297(12)
C12P C11P 1.367(14)
N4A C12A 1.299(13)
N4A C13A 1.306(13)
N1C C0D 1.303(13)
N1C C1C 1.34(5)
C10M N3M 1.301(12)
C10M C11M 1.371(14)
N2D C6D 1.307(13)
N2D C2D 1.308(13)
N2J C6J 1.299(13)
N2J C2J 1.302(13)
N2E C2E 1.310(12)
N2E C6E 1.311(12)
C4J C5J 1.362(14)
C4J C3J 1.364(14)
C4J S1J 1.668(15)
N4C C12C 1.298(12)
N4C C13C 1.303(13)
C6G C5G 1.46(6)
C13J N3J 1.303(12)
C13J N4J 1.304(12)
N1A C1A 1.37(5)
C11J C12J 1.370(14)
C0K C1L 1.368(14)
C0K C1K 1.371(14)
N2P C2P 1.298(13)
N2P C6P 1.297(13)
C6J C5J 1.50(5)
N1B C1B 1.35(5)
C1C C0C 1.374(14)
C2D C3D 1.38(6)
C2D C1D 1.438(14)
C1J N1J 1.25(4)
C1J C0I 1.367(14)
C1J C2J 1.436(14)
N4H C12H 1.300(12)
N4H C13H 1.307(12)
N3O C10O 1.300(12)
N3O C13O 1.302(12)
C0M C1M 1.365(14)
C1D C0C 1.375(14)
C15C C16C 1.367(14)
C6P C5P 1.42(6)
C6P C10P 1.436(14)
C12F N4F 1.300(12)
C12F C11F 1.375(14)
C12M C11M 1.359(13)
C12M C14M 1.430(14)
N2N C6N 1.299(12)
N2N C2N 1.305(12)
N6O C26O 1.295(12)
N6O C22O 1.298(13)
C2P C3P 1.57(6)
N1H C1H 1.31(5)
C18B C17B 1.22(5)
C18B C22B 1.430(14)
N3I C10I 1.296(12)
N3I C13I 1.298(13)
C1L N1L 1.32(4)
C1L C2L 1.435(14)
N6H C22H 1.295(13)
N6H C26H 1.308(13)
S2C C16C 1.666(15)
S2C C19C 1.724(18)
C0A C1B 1.374(14)
C0A C1A 1.375(14)
C17C C18C 1.34(4)
C17C C16C 1.359(14)
C24I C23I 1.357(15)
C24I C25I 1.359(15)
C10H C11H 1.377(14)
C25G C24G 1.359(15)
S18T O181 1.37(2)
S18T O183 1.39(2)
S18T O182 1.44(3)
S18T C18T 1.76(3)
S19T O191 1.35(2)
S19T O192 1.35(2)
S19T O193 1.56(3)
S19T C19T 1.75(3)
C2L N2L 1.304(13)
C2L C3L 1.35(5)
C17F C16F 1.363(14)
C17F C18F 1.37(5)
C0J N1J 1.296(12)
C26L N6L 1.304(13)
C26L C25L 1.359(14)
C10O C11O 1.375(14)
C17B C16B 1.360(14)
N5I C18I 1.301(13)
N5I C14I 1.307(12)
C10D N3D 1.296(12)
C10D C11D 1.371(14)
C10D C6D 1.440(14)
C6D C5D 1.37(6)
C3N C4N 1.362(14)
C3N C2N 1.39(5)
C18O N5O 1.304(12)
C18O C17O 1.41(5)
C18O C22O 1.433(14)
C11O C12O 1.369(14)
C5L C4L 1.358(14)
C12J N4J 1.308(12)
C26H C25H 1.362(15)
C23O C24O 1.356(14)
C23O C22O 1.375(14)
C5N C6N 1.28(5)
C5N C4N 1.361(14)
O173 S17T 1.40(2)
N2C C6C 1.302(12)
C15O C16O 1.364(14)
C15O C14O 1.39(5)
C14O N5O 1.288(13)
C14O C12O 1.436(14)
C18I C17I 1.40(6)
C18I C22I 1.436(14)
C26B N6B 1.303(13)
C26B C25B 1.362(15)
C2G C3G 1.22(6)
C2G C1G 1.436(14)
C4N S1N 1.670(15)
N6B C22B 1.296(13)
C12H C11H 1.377(14)
N4F C13F 1.307(13)
N4B C12B 1.298(12)
C12C C11C 1.372(13)
C4L C3L 1.363(14)
C4L S1L 1.669(15)
N4O C13O 1.302(12)
N4O C12O 1.303(12)
S2B C16B 1.667(15)
S2B C19B 1.721(18)
C1M N1M 1.33(4)
C12B C11B 1.372(14)
C12B C14B 1.435(14)
C15I C16I 1.366(14)
C15I C14I 1.45(5)
C26J N6J 1.301(12)
C26J C25J 1.357(14)
N1M C0N 1.303(13)
C1G C0G 1.374(14)
C14I C12I 1.437(14)
S1N C7N 1.724(18)
S1L C7L 1.718(18)
N6J C22J 1.311(12)
C15K C14K 1.26(5)
C15K C16K 1.369(14)
N3A C13A 1.303(13)
N3A C10A 1.304(13)
N1K C0L 1.291(13)
N1K C1K 1.38(4)
N3C C10C 1.303(12)
N3C C13C 1.304(12)
C16I C17I 1.362(14)
C16I S2I 1.671(15)
C1I C0I 1.378(14)
C15B C16B 1.362(14)
C15B C14B 1.43(5)
C25H C24H 1.360(15)
C24G C23G 1.358(15)
C10B C11B 1.374(14)
C25J C24J 1.358(14)
C22B C23B 1.374(14)
N3M C13M 1.305(13)
C18A N5A 1.301(13)
C18A C17A 1.44(6)
C23I C22I 1.374(14)
S2F C16F 1.667(15)
S2F C19F 1.723(18)
S1J C7J 1.722(18)
N5C C18C 1.308(12)
C15M C16M 1.369(14)
C15M C14M 1.47(5)
C15M N5M 1.96(6)
C26I N6I 1.306(13)
C26I C25I 1.360(15)
N6I C22I 1.296(13)
O21 S2T 1.44(2)
O22 S2T 1.40(2)
O42 S4T 1.42(3)
O23 S2T 1.40(2)
C4I C5I 1.365(14)
C4I C3I 1.366(14)
C4I S1I 1.672(15)
O41 S4T 1.42(3)
S1I C7I 1.720(18)
S2T C2T 1.78(3)
S4T O43 1.41(2)
S4T C4T 1.78(3)
S2J C19J 1.721(18)
N3K C13K 1.300(12)
N3K C10K 1.301(12)
N3L C13L 1.298(12)
N3L C10L 1.305(12)
C0L N1L 1.299(12)
C12L N4L 1.304(12)
C12L C11L 1.373(14)
C13L N4L 1.306(12)
C25O C26O 1.356(14)
C25O C24O 1.358(14)
N4K C12K 1.302(12)
N4K C13K 1.304(12)
N6M C26M 1.300(13)
N6M C22M 1.302(13)
C18M N5M 1.293(12)
C18M C17M 1.33(5)
C18M C22M 1.442(14)
C19F C20F 1.544(17)
C11L C10L 1.379(14)
S2D C19D 1.718(18)
S2O C16O 1.670(15)
S2O C19O 1.719(18)
S2L C19L 1.723(19)
F11 C1T 1.30(3)
F12 C1T 1.30(3)
N4D C12D 1.298(12)
N4D C13D 1.301(13)
N3D C13D 1.299(13)
F13 C1T 1.29(3)
C16O C17O 1.361(14)
C22J C23J 1.372(14)
C11K C12K 1.366(13)
C11K C10K 1.372(14)
C12A C11A 1.375(14)
C12A C14A 1.439(14)
C12K C14K 1.439(14)
C17A C16A 1.364(14)
C23G C22G 1.377(14)
S1O C7O 1.720(19)
S1M C7M 1.721(18)
N6P C26P 1.298(13)
N6P C22P 1.299(12)
C23B C24B 1.356(15)
C18G N5G 1.305(12)
C18G C17G 1.31(5)
C18G C22G 1.434(14)
C17G C16G 1.363(14)
C11P C10P 1.369(14)
C16K C17K 1.359(14)
C16K S2K 1.671(15)
C3E C2E 1.31(4)
C3E C4E 1.366(14)
C24L C23L 1.351(15)
C24L C25L 1.354(15)
C17M C16M 1.361(14)
C14K N5K 1.300(12)
S1F C4F 1.670(15)
S1F C7F 1.726(18)
S2M C16M 1.666(15)
S2M C19M 1.722(18)
C11C C10C 1.371(14)
C15H C16H 1.371(14)
S2E C19E 1.721(18)
S2K C19K 1.724(18)
S2N C19N 1.719(18)
C24P C25P 1.354(14)
C24P C23P 1.358(15)
C22F N6F 1.299(12)
C22F C23F 1.376(14)
C22F C18F 1.433(14)
C23P C22P 1.375(14)
C14A N5A 1.295(13)
C14A C15A 1.41(5)
C19E C20E 1.536(17)
C26P C25P 1.361(14)
S2H C16H 1.674(15)
S2H C19H 1.721(18)
S3T O33 1.35(2)
S3T O32 1.38(2)
S3T O31 1.45(2)
S3T C3T 1.76(3)
C14G N5G 1.301(13)
C14G C15G 1.42(6)
S10T O101 1.35(2)
S10T O102 1.46(3)
S10T C10T 1.74(3)
C25B C24B 1.359(15)
C11D C12D 1.377(14)
C16H C17H 1.359(14)
C22H C23H 1.376(14)
C22H C18H 1.434(14)
N6L C22L 1.310(12)
C15F C16F 1.368(14)
S6T O63 1.38(3)
S6T O62 1.39(2)
S6T O61 1.42(2)
S6T C6T 1.79(3)
S2I C19I 1.721(18)
C20F C21F 1.533(17)
C5I C6I 1.33(5)
N6E C22E 1.306(13)
N6E C26E 1.306(13)
C18C C22C 1.433(14)
S2G C16G 1.668(15)
S2G C19G 1.720(18)
C6E C5E 1.30(4)
C6E C10E 1.437(14)
C15A C16A 1.363(14)
C23H C24H 1.357(15)
C16A S2A 1.672(15)
C3J C2J 1.35(4)
C3D C4D 1.368(14)
C24J C23J 1.360(15)
C16G C15G 1.366(14)
C18H C17H 1.30(5)
F31 C3T 1.32(3)
C22E C23E 1.377(14)
C23E C24E 1.362(14)
S1C C4C 1.673(15)
S1C C7C 1.723(18)
S1E C4E 1.669(15)
S1E C7E 1.722(19)
S1D C4D 1.671(15)
S1D C7D 1.723(18)
S1G C4G 1.669(16)
S1G C7G 1.718(18)
S1P C4P 1.672(15)
S1P C7P 1.722(18)
S1B C7B 1.719(18)
C26E C25E 1.364(14)
C23M C24M 1.356(15)
C23M C22M 1.381(14)
C24F C25F 1.355(15)
C24F C23F 1.362(15)
C5C C6C 1.31(5)
C5C C4C 1.366(14)
C4G C5G 1.365(14)
C4G C3G 1.366(14)
C13I N4I 1.310(13)
C25E C24E 1.354(14)
C11F C10F 1.379(14)
C26M C25M 1.356(15)
C4D C5D 1.360(14)
C20D C21D 1.531(18)
C20D C19D 1.533(17)
C4E C5E 1.363(14)
C4P C5P 1.366(14)
C4P C3P 1.370(14)
C4C C3C 1.367(14)
C19M C20M 1.541(17)
C0G C1H 1.377(14)
C11I C12I 1.373(14)
C11I C10I 1.373(14)
C11A C10A 1.375(14)
C6I N2I 1.302(13)
C6I C10I 1.431(14)
C19C C20C 1.539(18)
C7G C8G 1.540(18)
C7C C8C 1.542(18)
S13T O133 1.38(2)
S13T O132 1.39(2)
S13T C13T 1.79(3)
C22L C23L 1.379(14)
C26F N6F 1.301(13)
C26F C25F 1.357(15)
C2E C1E 1.442(14)
C6C C10C 1.431(14)
C7I C8I 1.546(17)
C20J C19J 1.538(18)
C20J C21J 1.541(19)
N5M C14M 1.292(12)
C13P N4P 1.306(13)
C12I N4I 1.298(13)
C19H C20H 1.538(17)
C20H C21H 1.529(17)
C20M C21M 1.547(18)
C25M C24M 1.358(15)
C19O C20O 1.544(18)
C20C C21C 1.540(18)
C19K C20K 1.545(17)
S1K C7K 1.720(18)
S1A C7A 1.73(2)
N3F C10F 1.299(12)
N3F C13F 1.305(12)
C10F C6F 1.439(14)
C7J C8J 1.541(17)
C7K C8K 1.539(17)
C8J C9J 1.548(17)
C7O C8O 1.542(18)
C19G C20G 1.544(17)
O142 S14T 1.38(2)
S1H C7H 1.722(19)
S2P C19P 1.721(18)
F72 C7T 1.26(3)
N1F C1F 1.26(4)
N1F C0F 1.306(12)
C7T F71 1.26(3)
C7T F73 1.34(3)
N1E C0F 1.304(12)
N1E C1E 1.35(4)
C1F C0E 1.375(14)
C1F C2F 1.444(14)
C1E C0E 1.375(14)
S21T O211 1.32(3)
S21T O212 1.40(3)
S21T O213 1.45(3)
S21T C21T 1.80(3)
S23T O231 1.34(3)
S23T O232 1.37(3)
S23T O233 1.54(3)
S23T C23T 1.77(3)
S22T O222 1.37(3)
S22T O223 1.41(3)
S22T O221 1.42(3)
S22T C22T 1.80(3)
F23 C2T 1.29(3)
F21 C2T 1.29(3)
S14T O143 1.38(3)
S14T O141 1.49(3)
S14T C14T 1.77(3)
C20E C21E 1.545(18)
C22K C23K 1.375(14)
C7H C8H 1.543(18)
S24T O243 1.40(3)
S24T O241 1.41(3)
S24T O242 1.43(3)
S24T C24T 1.81(3)
F22 C2T 1.31(3)
C8B C7B 1.536(17)
C8B C9B 1.538(17)
C7F C8F 1.542(18)
S2A C19A 1.717(18)
C19B C20B 1.535(17)
C19N C20N 1.535(18)
O171 S17T 1.37(3)
S11T O112 1.38(3)
S11T O111 1.39(3)
S11T O113 1.51(3)
S11T C11T 1.74(3)
S17T O172 1.39(3)
S17T C17T 1.80(3)
N6C C26C 1.296(13)
N6C C22C 1.299(13)
C26C C25C 1.361(15)
C25C C24C 1.358(15)
C24C C23C 1.359(15)
C23C C22C 1.372(14)
F131 C13T 1.31(3)
F102 C10T 1.28(3)
F132 C13T 1.26(3)
F133 C13T 1.31(3)
C10T F103 1.28(3)
C10T F101 1.30(3)
F191 C19T 1.29(3)
F41 C4T 1.29(3)
F192 C19T 1.29(3)
F42 C4T 1.32(3)
C8G C9G 1.542(19)
F43 C4T 1.32(3)
F181 C18T 1.29(3)
F182 C18T 1.31(3)
C11T F113 1.26(3)
C11T F111 1.28(3)
C11T F112 1.32(3)
F193 C19T 1.27(3)
F141 C14T 1.28(3)
F142 C14T 1.28(3)
F171 C17T 1.29(3)
F172 C17T 1.32(3)
C18T F183 1.27(3)
S20T O202 1.38(3)
S20T O201 1.40(3)
S20T O203 1.41(3)
S20T C20T 1.81(3)
S25T O253 1.38(3)
S25T O251 1.40(3)
S25T O252 1.54(3)
S25T C25T 1.75(3)
S27T O273 1.40(3)
S27T O272 1.40(3)
S27T O271 1.42(3)
S27T C27T 1.79(3)
F231 C23T 1.42(3)
C21T F212 1.29(3)
C21T F213 1.29(3)
C21T F211 1.31(3)
F173 C17T 1.28(3)
C25T F253 1.26(3)
C25T F251 1.29(3)
C25T F252 1.29(3)
F143 C14T 1.30(3)
C21B C20B 1.532(17)
S28T O281 1.38(3)
S28T O283 1.40(3)
S28T O282 1.43(3)
S28T C28T 1.84(3)
F281 C28T 1.26(3)
C28T F283 1.28(3)
C28T F282 1.29(3)
C3T F33 1.27(3)
C3T F32 1.30(3)
C8C C9C 1.542(18)
C9F C8F 1.543(19)
S30T O302 1.38(3)
S30T O303 1.40(3)
S30T O301 1.44(3)
S30T C30T 1.79(3)
S12T O121 1.37(3)
S12T O123 1.39(3)
S12T O122 1.44(3)
S12T C12T 1.77(3)
C27T F271 1.26(3)
C27T F272 1.29(3)
C27T F273 1.30(3)
C6T F61 1.28(3)
C6T F63 1.29(3)
C6T F62 1.31(3)
F301 C30T 1.31(3)
F302 C30T 1.30(3)
C16T F163 1.27(3)
C16T F161 1.28(3)
C16T F162 1.28(3)
C30T F303 1.28(3)
C7D C8D 1.550(17)
C7N C8N 1.6(2)
C20N C21N 1.541(18)
C23T F232 1.32(3)
C23T F233 1.34(3)
S32T O321 1.38(3)
S32T O322 1.39(3)
S32T O323 1.42(3)
S32T C32T 1.79(3)
C8D C9D 1.548(18)
C19P C20P 1.537(18)
C20P C21P 1.54(2)
F241 C24T 1.30(3)
F242 C24T 1.33(3)
C8M C9M 1.533(17)
C8M C7M 1.542(17)
F243 C24T 1.30(3)
F91 C9T 1.32(3)
F92 C9T 1.31(3)
C9T F93 1.31(3)
C21G C20G 1.542(17)
C20I C21I 1.54(5)
C20I C19I 1.54(5)
S15T O151 1.41(3)
S15T O153 1.41(3)
S15T O152 1.42(3)
S15T C15T 1.78(3)
C9N C8N 1.6(2)
C8T F81 1.27(3)
C8T F82 1.28(3)
C8T F83 1.33(3)
C19L C20L 1.62(9)
C9H C8H 1.541(18)
C9O C8O 1.544(18)
S5T O52 1.39(3)
S5T O51 1.40(3)
S5T O53 1.43(3)
S5T C5T 1.78(3)
S29T O293 1.41(3)
S29T O291 1.41(3)
S29T O292 1.42(3)
S29T C29T 1.77(3)
C8I C9I 1.54(2)
C7E C8E 1.547(18)
S26T O262 1.36(3)
S26T O261 1.38(3)
S26T O263 1.43(3)
S26T C26T 1.77(3)
C8E C9E 1.545(18)
C29T F293 1.30(3)
C29T F291 1.30(3)
C29T F292 1.30(3)
C20A C21A 1.540(18)
C20A C19A 1.543(18)
C32T F323 1.30(3)
C32T F321 1.30(3)
C32T F322 1.30(3)
C20O C21O 2.1(9)
C20K C21K 1.544(18)
C7P C8P 1.543(18)
F221 C22T 1.31(3)
C22T F223 1.26(3)
C22T F222 1.28(3)
C8K C9K 1.541(19)
C20L C21L 1.65(11)
C20T F201 1.26(3)
C20T F202 1.27(3)
C20T F203 1.29(3)
C8L C9L 1.540(19)
C8L C7L 1.543(19)
C15T F152 1.29(3)
C15T F151 1.30(3)
C15T F153 1.30(3)
C12T F123 1.29(3)
C12T F122 1.29(3)
C12T F121 1.31(3)
S31T O311 1.39(3)
S31T O312 1.41(3)
S31T O313 1.44(3)
S31T C31T 1.79(3)
C26T F263 1.27(3)
C26T F261 1.29(3)
C26T F262 1.31(3)
C8P C9P 1.542(18)
C31T F311 1.30(3)
C31T F313 1.31(3)
C31T F312 1.32(3)
C7A C8A 1.551(19)
C5T F51 1.31(3)
C5T F53 1.33(3)
C5T F52 1.33(3)
C8A C9A 1.55(2)
